data_7120807
loop_
_publ_author_name
'Zhang, Chen'
'Patil, Rahul S.'
'Barnes, Charles L.'
'Atwood, Jerry L.'

_publ_section_title
;
 Novel Magnesium-Seamed Organic Nanocapsules with Hierarchical Structural
 Complexity
;
_journal_name_full 'Chem. Commun.'
_journal_paper_doi 10.1039/C7CC07390A
_journal_year 2017
_chemical_absolute_configuration rmad
_chemical_formula_moiety 'C306 H342 Mg24 N10 O116'
_chemical_formula_sum 'C306 H342 Mg24 N10 O116'
_chemical_formula_weight 6599.32
_chemical_name_common 'PgC4, Pro, DMF, Mg'
_chemical_name_systematic 'C-butylpyrogallol[4]arene, proline, dimethylformamide, magnesium'
_space_group_crystal_system monoclinic
_space_group_IT_number 5
_space_group_name_Hall 'C 2y'
_space_group_name_H-M_alt 'C 1 2 1'
_symmetry_space_group_name_Hall 'C 2y'
_symmetry_space_group_name_H-M 'C 1 2 1'
_atom_sites_solution_hydrogens geom
_audit_creation_method SHELXL-2014/7
_audit_update_record
;
2017-05-16 deposited with the CCDC.
2017-10-20 downloaded from the CCDC.
;
_cell_angle_alpha 90.00(3)
_cell_angle_beta 117.95(3)
_cell_angle_gamma 90.00(3)
_cell_formula_units_Z 2
_cell_length_a 28.261(6)
_cell_length_b 36.059(7)
_cell_length_c 21.798(4)
_cell_measurement_reflns_used 9212
_cell_measurement_temperature 100(2)
_cell_measurement_theta_max 65.10
_cell_measurement_theta_min 2.45
_cell_volume 19622(9)
_computing_cell_refinement 'APEX2 (Bruker AXS, 2008)'
_computing_data_collection 'APEX2 (Bruker AXS, 2008)'
_computing_data_reduction 'APEX2 (Bruker AXS, 2008)'
_computing_molecular_graphics 'X-SEED, Barbour, 2001'
_computing_publication_material 'CIFTAB (Sheldrick, 2013)'
_computing_structure_refinement 'SHELXL-2013 (Sheldrick, 2013)'
_computing_structure_solution 'SHELXS-2013 (Sheldrick, 2013)'
_diffrn_ambient_temperature 100(2)
_diffrn_measured_fraction_theta_full 0.992
_diffrn_measured_fraction_theta_max 0.992
_diffrn_measurement_device_type 'Bruker APEXII CCD area detector'
_diffrn_measurement_method 'omega scans'
_diffrn_radiation_type CuK\a
_diffrn_radiation_wavelength 1.54184
_diffrn_reflns_av_R_equivalents 0.0324
_diffrn_reflns_av_unetI/netI 0.0274
_diffrn_reflns_Laue_measured_fraction_full 0.992
_diffrn_reflns_Laue_measured_fraction_max 0.992
_diffrn_reflns_limit_h_max 33
_diffrn_reflns_limit_h_min -33
_diffrn_reflns_limit_k_max 42
_diffrn_reflns_limit_k_min -42
_diffrn_reflns_limit_l_max 25
_diffrn_reflns_limit_l_min -25
_diffrn_reflns_number 136239
_diffrn_reflns_point_group_measured_fraction_full 0.989
_diffrn_reflns_point_group_measured_fraction_max 0.989
_diffrn_reflns_theta_full 65.317
_diffrn_reflns_theta_max 65.317
_diffrn_reflns_theta_min 2.152
_diffrn_standards_decay_% 0.0
_exptl_absorpt_coefficient_mu 1.054
_exptl_absorpt_correction_T_max 0.902
_exptl_absorpt_correction_T_min 0.809
_exptl_absorpt_correction_type multi-scan
_exptl_absorpt_process_details
;
 Data were corrected for decay and absorption using the program SADABS 
 (Sheldrick, G. M. (2003). SADABS. Version 2.10. University of
 G\"ottingen, Germany).
;
_exptl_crystal_colour blue
_exptl_crystal_density_diffrn 1.117
_exptl_crystal_description block
_exptl_crystal_F_000 6928
_exptl_crystal_size_max 0.250
_exptl_crystal_size_mid 0.250
_exptl_crystal_size_min 0.100
_refine_diff_density_max 1.704
_refine_diff_density_min -0.840
_refine_diff_density_rms 0.150
_refine_ls_abs_structure_details
;
 Flack x determined using 14004 quotients [(I+)-(I-)]/[(I+)+(I-)]
 (Parsons, Flack and Wagner, Acta Cryst. B69 (2013) 249-259).
;
_refine_ls_abs_structure_Flack 0.280(10)
_refine_ls_extinction_method none
_refine_ls_goodness_of_fit_ref 1.777
_refine_ls_hydrogen_treatment constr
_refine_ls_matrix_type full
_refine_ls_number_parameters 1988
_refine_ls_number_reflns 33306
_refine_ls_number_restraints 57
_refine_ls_restrained_S_all 1.785
_refine_ls_R_factor_all 0.1267
_refine_ls_R_factor_gt 0.1211
_refine_ls_shift/su_max 0.017
_refine_ls_shift/su_mean 0.001
_refine_ls_structure_factor_coef Fsqd
_refine_ls_weighting_details 'w=1/[\s^2^(Fo^2^)+(0.2000P)^2^] where P=(Fo^2^+2Fc^2^)/3'
_refine_ls_weighting_scheme calc
_refine_ls_wR_factor_gt 0.3467
_refine_ls_wR_factor_ref 0.3625
_reflns_Friedel_coverage 0.960
_reflns_Friedel_fraction_full 0.986
_reflns_Friedel_fraction_max 0.986
_reflns_number_gt 30934
_reflns_number_total 33306
_reflns_threshold_expression 'I > 2\s(I)'
_cod_data_source_file c7cc07390a2.cif
_cod_data_source_block 1
_cod_original_cell_volume 19623(8)
_cod_database_code 7120807
_shelx_shelxl_version_number 2014/7
_shelx_space_group_comment
;
The symmetry employed for this shelxl refinement is uniquely defined
by the following loop, which should always be used as a source of
symmetry information in preference to the above space-group names.
They are only intended as comments.
;
_shelx_estimated_absorpt_t_min 0.779
_shelx_estimated_absorpt_t_max 0.902

loop_
_space_group_symop_operation_xyz
'x, y, z'
'-x, y, -z'
'x+1/2, y+1/2, z'
'-x+1/2, y+1/2, -z'

loop_
_atom_site_label
_atom_site_type_symbol
_atom_site_fract_x
_atom_site_fract_y
_atom_site_fract_z
_atom_site_U_iso_or_equiv
_atom_site_adp_type
_atom_site_occupancy
_atom_site_site_symmetry_order
_atom_site_calc_flag
_atom_site_refinement_flags_posn
_atom_site_refinement_flags_adp
_atom_site_refinement_flags_occupancy
_atom_site_disorder_assembly
_atom_site_disorder_group
Mg7 Mg 0.58643(11) 0.69299(7) 0.49948(13) 0.0330(6) Uani 1 1 d . . . . .
Mg1 Mg 0.41348(10) 0.28748(7) 0.50095(12) 0.0277(5) Uani 1 1 d . . . . .
Mg9 Mg 0.57186(12) 0.54244(7) 0.24412(14) 0.0358(6) Uani 1 1 d . . . . .
Mg5 Mg 0.71868(15) 0.63956(10) 0.59595(16) 0.0533(9) Uani 1 1 d . . . . .
Mg8 Mg 0.27469(15) 0.49121(9) 0.13176(15) 0.0510(7) Uani 1 1 d . . . . .
Mg6 Mg 0.64280(13) 0.63872(10) 0.40162(16) 0.0487(8) Uani 1 1 d . . . . .
Mg3 Mg 0.7697(2) 0.43809(8) 0.7569(2) 0.0621(11) Uani 1 1 d . . . . .
Mg11 Mg 0.63987(16) 0.34296(11) 0.40002(16) 0.0611(11) Uani 1 1 d . . . . .
Mg2 Mg 0.55733(13) 0.49062(10) 0.8594(2) 0.0708(11) Uani 1 1 d . . . . .
Mg4 Mg 0.7829(3) 0.54369(9) 0.7695(3) 0.0798(16) Uani 1 1 d . . . . .
Mg10 Mg 0.57147(15) 0.43793(9) 0.2407(2) 0.0609(10) Uani 1 1 d . . . . .
O4C O 0.5880(2) 0.64574(14) 0.3005(3) 0.0315(11) Uani 1 1 d . . . . .
O4A O 0.4853(2) 0.26712(16) 0.5793(3) 0.0328(12) Uani 1 1 d . . . . .
O7C O 0.4251(2) 0.71320(16) 0.4213(3) 0.0357(12) Uani 1 1 d . . . . .
O8C O 0.3442(2) 0.67379(16) 0.4197(3) 0.0354(12) Uani 1 1 d . . . . .
O10A O 0.6995(3) 0.45008(15) 0.9095(3) 0.0371(13) Uani 1 1 d . . . . .
O7B O 0.7834(3) 0.60671(16) 0.6170(3) 0.0385(13) Uani 1 1 d . . . . .
O9B O 0.6906(2) 0.60840(17) 0.3726(3) 0.0375(12) Uani 1 1 d . . . . .
O10B O 0.6527(3) 0.55541(16) 0.2848(4) 0.0487(16) Uani 1 1 d . . . . .
O1O O 0.3760(3) 0.23698(16) 0.4975(4) 0.0410(14) Uani 1 1 d . . . . .
O1C O 0.3881(3) 0.53158(17) 0.0924(4) 0.0462(15) Uani 1 1 d . . . . .
O1A O 0.7360(2) 0.33465(15) 0.6957(2) 0.0277(10) Uani 1 1 d . . . . .
O2B O 0.6958(3) 0.35312(18) 0.4975(3) 0.0431(14) Uani 1 1 d . . . . .
O5C O 0.5903(2) 0.66881(16) 0.4177(3) 0.0350(12) Uani 1 1 d . . . . .
O3A O 0.5724(2) 0.26880(14) 0.5784(3) 0.0256(10) Uani 1 1 d . . . . .
O5A O 0.4050(2) 0.30574(19) 0.5814(3) 0.0387(13) Uani 1 1 d . . . . .
O10C O 0.2281(3) 0.59836(15) 0.2100(4) 0.0467(16) Uani 1 1 d . . . . .
O6B O 0.8120(3) 0.55524(16) 0.7019(3) 0.0395(13) Uani 1 1 d . . . . .
O4B O 0.8105(3) 0.42488(15) 0.7046(4) 0.0440(15) Uani 1 1 d . . . . .
C7A C 0.5773(3) 0.24065(19) 0.7041(3) 0.0272(15) Uani 1 1 d . . . . .
H7A H 0.5609 0.2269 0.6590 0.033 Uiso 1 1 calc R U . . .
O9C O 0.2625(2) 0.64886(14) 0.3027(3) 0.0322(11) Uani 1 1 d . . . . .
O3B O 0.7801(2) 0.37392(15) 0.6187(3) 0.0346(12) Uani 1 1 d . . . . .
O7A O 0.4500(3) 0.38435(16) 0.7862(3) 0.0446(15) Uani 1 1 d . . . . .
O1B O 0.6870(2) 0.37446(15) 0.3739(3) 0.0333(11) Uani 1 1 d . . . . .
C27C C 0.2973(3) 0.5985(2) 0.0783(4) 0.0326(16) Uani 1 1 d . . . . .
O6C O 0.5135(2) 0.71197(16) 0.4216(3) 0.0331(11) Uani 1 1 d . . . . .
C15B C 0.8184(3) 0.5628(2) 0.4918(5) 0.0340(17) Uani 1 1 d . . . . .
H15B H 0.8449 0.5472 0.4902 0.041 Uiso 1 1 calc R U . . .
O12A O 0.7685(2) 0.38387(17) 0.7836(3) 0.0386(13) Uani 1 1 d . . . . .
O2A O 0.6532(2) 0.3108(2) 0.5791(3) 0.0410(14) Uani 1 1 d . . . . .
O3C O 0.5502(2) 0.59640(16) 0.2132(3) 0.0420(14) Uani 1 1 d . . . . .
O11C O 0.2446(5) 0.5355(2) 0.1602(6) 0.074(3) Uani 1 1 d . . . . .
C37C C 0.2260(3) 0.7008(2) 0.1079(4) 0.0301(15) Uani 1 1 d . . . . .
H37A H 0.2205 0.7243 0.1272 0.036 Uiso 1 1 calc R U . . .
H37B H 0.2538 0.7052 0.0931 0.036 Uiso 1 1 calc R U . . .
C8C C 0.4652(3) 0.7040(2) 0.2332(4) 0.0307(15) Uani 1 1 d . . . . .
H8C H 0.4363 0.7116 0.1902 0.037 Uiso 1 1 calc R U . . .
O6A O 0.4125(2) 0.33262(17) 0.7016(3) 0.0350(12) Uani 1 1 d . . . . .
C23C C 0.2587(3) 0.6339(2) 0.1425(4) 0.0337(16) Uani 1 1 d . . . . .
O6O O 0.6817(3) 0.6893(2) 0.3887(5) 0.0603(19) Uani 1 1 d . . . . .
C9C C 0.5060(3) 0.68131(18) 0.2325(4) 0.0293(16) Uani 1 1 d . . . . .
C19C C 0.2988(3) 0.6721(2) 0.2974(4) 0.0329(16) Uani 1 1 d . . . . .
C18C C 0.3420(3) 0.6825(2) 0.3588(4) 0.0320(16) Uani 1 1 d . . . . .
C16B C 0.8242(3) 0.5732(2) 0.5561(5) 0.0368(18) Uani 1 1 d . . . . .
C5C C 0.4973(3) 0.5988(2) 0.1688(4) 0.0368(18) Uani 1 1 d . . . . .
O8B O 0.7038(3) 0.63064(18) 0.4971(3) 0.0402(14) Uani 1 1 d . . . . .
O11B O 0.6008(3) 0.48898(19) 0.2661(4) 0.0609(19) Uani 1 1 d . . . . .
C17C C 0.3812(3) 0.70575(19) 0.3579(3) 0.0232(13) Uani 1 1 d . . . . .
O11A O 0.7427(4) 0.44769(17) 0.8240(4) 0.063(2) Uani 1 1 d . . . . .
C6C C 0.4688(4) 0.63245(19) 0.1399(4) 0.0334(17) Uani 1 1 d . . . . .
O7O O 0.6211(3) 0.74349(18) 0.4914(4) 0.0470(15) Uani 1 1 d . . . . .
O9A O 0.6128(3) 0.44877(17) 0.9073(3) 0.0452(15) Uani 1 1 d . . . . .
C7C C 0.5027(3) 0.6678(2) 0.1622(4) 0.0312(16) Uani 1 1 d . . . . .
H7C H 0.5398 0.6609 0.1717 0.037 Uiso 1 1 calc R U . . .
O12B O 0.6515(3) 0.42487(15) 0.2906(3) 0.0374(12) Uani 1 1 d . . . . .
C23B C 0.7397(4) 0.5240(2) 0.3401(4) 0.0338(17) Uani 1 1 d . . . . .
O4O O 0.8647(6) 0.5432(3) 0.8532(6) 0.094(3) Uani 1 1 d . . . . .
C21C C 0.2460(3) 0.6706(2) 0.1652(4) 0.0279(15) Uiso 1 1 d . . . . .
H21C H 0.2160 0.6658 0.1764 0.033 Uiso 1 1 calc R U . . .
C10C C 0.5450(3) 0.6692(2) 0.2913(4) 0.0269(14) Uani 1 1 d . . . . .
C20B C 0.7751(3) 0.5743(2) 0.4287(4) 0.0312(15) Uiso 1 1 d . . . . .
C9A C 0.5331(3) 0.26440(19) 0.7050(4) 0.0257(14) Uani 1 1 d . . . . .
O1I O 0.4531(3) 0.3407(2) 0.5051(5) 0.064(2) Uani 1 1 d . . . . .
C16C C 0.3770(3) 0.71822(18) 0.2932(3) 0.0236(14) Uani 1 1 d . . . . .
C10A C 0.4895(3) 0.27563(19) 0.6436(4) 0.0288(15) Uani 1 1 d . . . . .
O6I O 0.6174(5) 0.5871(3) 0.4261(7) 0.086(3) Uani 1 1 d . . . . .
C22C C 0.2836(3) 0.6326(2) 0.0986(4) 0.0286(15) Uani 1 1 d . . . . .
H22C H 0.2911 0.6552 0.0826 0.034 Uiso 1 1 calc R U . . .
C24B C 0.6831(4) 0.5241(2) 0.3065(5) 0.0355(17) Uani 1 1 d . . . . .
O9I O 0.5778(4) 0.5453(3) 0.3414(4) 0.070(2) Uani 1 1 d . . . . .
O5O O 0.7677(4) 0.6888(2) 0.6053(5) 0.072(2) Uani 1 1 d . . . . .
O5B O 0.7874(4) 0.4910(2) 0.7407(5) 0.074(3) Uani 1 1 d . . . . .
C28B C 0.7674(4) 0.41838(18) 0.3573(4) 0.0322(17) Uani 1 1 d . . . . .
H28B H 0.7440 0.3998 0.3220 0.039 Uiso 1 1 calc R U . . .
O12C O 0.2961(3) 0.53237(16) 0.0827(3) 0.0454(15) Uani 1 1 d . . . . .
C2A C 0.7069(3) 0.29919(17) 0.7661(4) 0.0290(16) Uani 1 1 d . . . . .
O8A O 0.5065(4) 0.4468(2) 0.8191(7) 0.118(6) Uani 1 1 d . . . . .
C25A C 0.7350(4) 0.4156(2) 0.8491(5) 0.0401(19) Uani 1 1 d . . . . .
C15C C 0.3329(3) 0.70647(19) 0.2325(4) 0.0280(15) Uani 1 1 d . . . . .
H15C H 0.3294 0.7145 0.1891 0.034 Uiso 1 1 calc R U . . .
O5I O 0.6679(5) 0.5965(3) 0.5862(6) 0.102(4) Uani 1 1 d . . . . .
C19B C 0.7359(3) 0.5965(2) 0.4313(4) 0.0318(16) Uani 1 1 d . . . . .
C15A C 0.5857(3) 0.3495(2) 0.9034(3) 0.0276(15) Uani 1 1 d . . . . .
H15A H 0.6037 0.3267 0.9215 0.033 Uiso 1 1 calc R U . . .
O10I O 0.5577(4) 0.4295(2) 0.3318(5) 0.068(2) Uani 1 1 d . . . . .
C5B C 0.7813(3) 0.3850(2) 0.5577(4) 0.0295(16) Uani 1 1 d . . . . .
C28A C 0.7546(3) 0.3111(2) 0.8328(4) 0.0289(15) Uani 1 1 d . . . . .
H28A H 0.7842 0.3171 0.8215 0.035 Uiso 1 1 calc R U . . .
C14B C 0.8688(4) 0.5617(2) 0.6226(5) 0.0375(18) Uani 1 1 d D . . . .
H14B H 0.8727 0.5806 0.6582 0.045 Uiso 1 1 calc R U . . .
C28C C 0.3258(4) 0.5981(2) 0.0326(4) 0.0358(17) Uani 1 1 d . . . . .
H28C H 0.3171 0.5737 0.0079 0.043 Uiso 1 1 calc R U . . .
C41C C 0.3056(4) 0.6283(2) -0.0242(4) 0.0376(18) Uani 1 1 d D . . . .
H41A H 0.2659 0.6288 -0.0469 0.045 Uiso 1 1 calc R U . . .
H41B H 0.3187 0.6527 -0.0019 0.045 Uiso 1 1 calc R U . . .
C30C C 0.5181(5) 0.7321(3) 0.1246(6) 0.053(3) Uani 1 1 d D . . . .
H30A H 0.5026 0.7495 0.0849 0.063 Uiso 1 1 calc R U . . .
H30B H 0.5166 0.7443 0.1642 0.063 Uiso 1 1 calc R U . . .
C17B C 0.7829(4) 0.5963(2) 0.5568(5) 0.0354(17) Uani 1 1 d . . . . .
C11A C 0.4485(3) 0.2968(2) 0.6427(4) 0.0286(15) Uani 1 1 d . . . . .
C6A C 0.6198(3) 0.26527(17) 0.7031(4) 0.0267(15) Uani 1 1 d . . . . .
O2 O 0.4917(3) 0.53413(19) 0.1880(4) 0.0529(17) Uani 1 1 d . . . . .
C26A C 0.7491(3) 0.3817(2) 0.8299(4) 0.0319(16) Uani 1 1 d . . . . .
C12C C 0.5084(3) 0.7028(2) 0.3572(4) 0.0264(14) Uani 1 1 d . . . . .
C1A C 0.6651(3) 0.27573(19) 0.7642(4) 0.0259(14) Uani 1 1 d . . . . .
H1A H 0.6684 0.2668 0.8071 0.031 Uiso 1 1 calc R U . . .
C20A C 0.6158(4) 0.3820(2) 0.9215(3) 0.0317(17) Uani 1 1 d . . . . .
C18B C 0.7410(3) 0.6084(2) 0.4955(4) 0.0298(15) Uani 1 1 d . . . . .
C2C C 0.3856(4) 0.5992(2) 0.0767(5) 0.0354(17) Uani 1 1 d . . . . .
C13C C 0.4662(3) 0.71546(18) 0.2943(4) 0.0278(15) Uani 1 1 d . . . . .
C3A C 0.7005(3) 0.31141(19) 0.7024(4) 0.0258(14) Uani 1 1 d . . . . .
C20C C 0.2943(3) 0.6836(2) 0.2333(3) 0.0266(14) Uani 1 1 d . . . . .
N2S N 0.6243(4) 0.7943(2) 0.4330(5) 0.060(2) Uani 1 1 d . . . . .
C24A C 0.7114(3) 0.4159(2) 0.8946(4) 0.0310(16) Uani 1 1 d . . . . .
C1C C 0.4160(4) 0.6320(2) 0.0966(4) 0.0331(17) Uani 1 1 d . . . . .
H1C H 0.3984 0.6549 0.0785 0.040 Uiso 1 1 calc R U . . .
C21A C 0.6768(3) 0.38332(19) 0.9677(3) 0.0282(15) Uani 1 1 d D . . . .
H21A H 0.6853 0.4083 0.9903 0.034 Uiso 1 1 calc R U . . .
C33C C 0.4035(4) 0.7700(2) 0.2362(4) 0.0331(16) Uani 1 1 d D . . . .
H33A H 0.3752 0.7849 0.2391 0.040 Uiso 1 1 calc R U . . .
H33B H 0.3873 0.7575 0.1904 0.040 Uiso 1 1 calc R U . . .
C9B C 0.8543(3) 0.4558(2) 0.6454(4) 0.0337(17) Uani 1 1 d . . . . .
C29A C 0.5978(4) 0.2106(2) 0.7628(5) 0.0376(18) Uani 1 1 d D . . . .
H29A H 0.6262 0.1958 0.7599 0.045 Uiso 1 1 calc R U . . .
H29B H 0.6141 0.2232 0.8084 0.045 Uiso 1 1 calc R U . . .
O8O O 0.1981(4) 0.4864(4) 0.0383(5) 0.086(3) Uani 1 1 d . . . . .
C38C C 0.1730(4) 0.6897(3) 0.0437(4) 0.044(2) Uani 1 1 d . . . . .
H38A H 0.1806 0.6706 0.0169 0.053 Uiso 1 1 calc R U . . .
H38B H 0.1486 0.6785 0.0597 0.053 Uiso 1 1 calc R U . . .
C3B C 0.7328(3) 0.3850(2) 0.4319(4) 0.0309(16) Uani 1 1 d . . . . .
C5A C 0.6145(3) 0.2781(2) 0.6414(4) 0.0299(16) Uani 1 1 d . . . . .
C12A C 0.4504(3) 0.3095(2) 0.7035(4) 0.0297(15) Uani 1 1 d . . . . .
C24C C 0.2499(4) 0.6022(3) 0.1656(5) 0.044(2) Uani 1 1 d . . . . .
C41B C 0.8199(4) 0.4190(3) 0.3568(5) 0.051(2) Uani 1 1 d D . . . .
H41C H 0.8439 0.4365 0.3931 0.061 Uiso 1 1 calc R U . . .
H41D H 0.8142 0.4288 0.3114 0.061 Uiso 1 1 calc R U . . .
C25B C 0.6547(3) 0.4909(3) 0.2918(4) 0.0402(16) Uani 1 1 d . . . . .
C4C C 0.4675(4) 0.5654(2) 0.1531(5) 0.042(2) Uani 1 1 d . . . . .
C29C C 0.4823(4) 0.6978(2) 0.1052(5) 0.045(2) Uani 1 1 d D . . . .
H29C H 0.4797 0.6870 0.0620 0.054 Uiso 1 1 calc R U . . .
H29D H 0.4458 0.7054 0.0956 0.054 Uiso 1 1 calc R U . . .
C4A C 0.6562(2) 0.30003(19) 0.6385(4) 0.0216(13) Uani 1 1 d . . . . .
C8B C 0.8684(3) 0.4899(2) 0.6261(4) 0.0338(14) Uani 1 1 d . . . . .
H8B H 0.8864 0.4896 0.5986 0.041 Uiso 1 1 calc R U . . .
C12B C 0.8276(4) 0.5230(3) 0.6836(4) 0.0404(19) Uani 1 1 d . . . . .
C29B C 0.9224(4) 0.4196(3) 0.6234(6) 0.046(2) Uani 1 1 d D . . . .
H29E H 0.9215 0.4393 0.5914 0.055 Uiso 1 1 calc R U . . .
H29F H 0.9256 0.3956 0.6035 0.055 Uiso 1 1 calc R U . . .
C16A C 0.5298(3) 0.3487(2) 0.8595(3) 0.0328(17) Uani 1 1 d . . . . .
C3C C 0.4126(4) 0.5659(3) 0.1079(4) 0.0404(19) Uani 1 1 d . . . . .
C10B C 0.8274(3) 0.4560(2) 0.6823(5) 0.0338(17) Uani 1 1 d . . . . .
C2W C 0.4092(5) 0.5476(3) 0.2996(6) 0.064(3) Uani 1 1 d . . . . .
H2W H 0.4074 0.5438 0.3439 0.077 Uiso 1 1 calc R U . . .
C33A C 0.5169(4) 0.2822(2) 0.8954(4) 0.0331(17) Uani 1 1 d D . . . .
H33C H 0.5544 0.2753 0.9083 0.040 Uiso 1 1 calc R U . . .
H33D H 0.5166 0.2932 0.9367 0.040 Uiso 1 1 calc R U . . .
C2B C 0.7739(3) 0.4062(2) 0.4286(4) 0.0321(16) Uani 1 1 d . . . . .
C11C C 0.5500(4) 0.6807(2) 0.3578(4) 0.0366(18) Uani 1 1 d . . . . .
C4B C 0.7363(3) 0.3735(2) 0.4954(5) 0.0351(17) Uani 1 1 d . . . . .
C4S C 0.6110(4) 0.7589(3) 0.4368(5) 0.045(2) Uani 1 1 d . . . . .
C19A C 0.5875(4) 0.4163(2) 0.8941(5) 0.042(2) Uani 1 1 d . . . . .
C37B C 0.8232(4) 0.5594(2) 0.3548(6) 0.045(2) Uani 0.50(3) 1 d D . P A -1
H37C H 0.8423 0.5832 0.3719 0.054 Uiso 0.50(3) 1 calc R U P A -1
H37D H 0.8464 0.5393 0.3850 0.054 Uiso 0.50(3) 1 calc R U P A -1
O4I O 0.6998(4) 0.5415(3) 0.6849(6) 0.099(4) Uani 1 1 d . . . . .
N1W N 0.4677(6) 0.5526(4) 0.3112(7) 0.084(3) Uani 1 1 d . . . . .
H1W1 H 0.4706 0.5443 0.2737 0.101 Uiso 1 1 calc R U . . .
H1W2 H 0.4911 0.5398 0.3494 0.101 Uiso 1 1 calc R U . . .
C22A C 0.7174(3) 0.3493(2) 0.9016(3) 0.0336(18) Uani 1 1 d . . . . .
H22A H 0.7109 0.3266 0.9184 0.040 Uiso 1 1 calc R U . . .
C11B C 0.8132(4) 0.4904(3) 0.7037(4) 0.048(2) Uani 1 1 d . . . . .
C13B C 0.8567(4) 0.5239(2) 0.6462(4) 0.0359(17) Uani 1 1 d . . . . .
C21B C 0.7687(4) 0.5603(3) 0.3600(5) 0.0405(19) Uani 1 1 d D . . . .
H21B H 0.7451 0.5786 0.3244 0.049 Uiso 1 1 calc R U . A 1
C8A C 0.5348(3) 0.27666(16) 0.7690(3) 0.0220(13) Uani 1 1 d . . . . .
H8A H 0.5643 0.2696 0.8119 0.026 Uiso 1 1 calc R U . . .
C6B C 0.8207(3) 0.40644(17) 0.5549(4) 0.0288(15) Uani 1 1 d . . . . .
C22B C 0.7650(3) 0.4888(2) 0.3553(3) 0.0309(13) Uani 1 1 d . . . . .
H22B H 0.8030 0.4879 0.3779 0.037 Uiso 1 1 calc R U . . .
O11I O 0.5785(4) 0.3809(3) 0.4019(4) 0.069(2) Uani 1 1 d . . . . .
C13A C 0.4948(3) 0.2983(2) 0.7694(3) 0.0292(15) Uani 1 1 d . . . . .
O7I O 0.5538(6) 0.6402(3) 0.5076(6) 0.107(4) Uani 1 1 d . . . . .
C7B C 0.8701(3) 0.4199(2) 0.6243(4) 0.0333(17) Uani 1 1 d D . . . .
H7B H 0.8738 0.4013 0.6604 0.040 Uiso 1 1 calc R U . . .
C26C C 0.2837(5) 0.5661(3) 0.0995(6) 0.050(2) Uani 1 1 d . . . . .
C39C C 0.1449(5) 0.7224(3) -0.0037(6) 0.057(3) Uani 1 1 d . . . . .
H39A H 0.1115 0.7134 -0.0434 0.069 Uiso 1 1 calc R U . . .
H39B H 0.1346 0.7404 0.0223 0.069 Uiso 1 1 calc R U . . .
C14A C 0.4973(3) 0.3116(2) 0.8365(4) 0.0291(15) Uani 1 1 d D . . . .
H14A H 0.4598 0.3179 0.8257 0.035 Uiso 1 1 calc R U . . .
O2O O 0.5394(5) 0.4944(4) 0.9432(8) 0.114(5) Uani 1 1 d . . . . .
O2I O 0.4200(4) 0.4937(5) 0.2288(4) 0.103(4) Uani 1 1 d . . . . .
C27B C 0.7376(4) 0.4560(2) 0.3394(4) 0.0360(18) Uani 1 1 d . . . . .
C26B C 0.6828(4) 0.4568(2) 0.3066(5) 0.041(2) Uani 1 1 d . . . . .
C27A C 0.7400(3) 0.3472(2) 0.8576(3) 0.0273(15) Uani 1 1 d . . . . .
C25C C 0.2586(5) 0.5665(3) 0.1422(6) 0.052(3) Uani 1 1 d . . . . .
C33B C 0.9238(4) 0.5596(3) 0.6201(5) 0.046(2) Uani 1 1 d D . . . .
H33E H 0.9203 0.5410 0.5849 0.056 Uiso 1 1 calc R U . . .
H33F H 0.9302 0.5839 0.6042 0.056 Uiso 1 1 calc R U . . .
C34C C 0.4486(5) 0.7963(3) 0.2412(7) 0.059(3) Uani 1 1 d D . . . .
H34A H 0.4625 0.8109 0.2846 0.070 Uiso 1 1 calc R U . . .
H34B H 0.4785 0.7815 0.2423 0.070 Uiso 1 1 calc R U . . .
C30B C 0.9717(4) 0.4248(3) 0.6913(7) 0.060(3) Uani 1 1 d D . . . .
H30C H 0.9678 0.4478 0.7131 0.071 Uiso 1 1 calc R U . . .
H30D H 0.9745 0.4039 0.7223 0.071 Uiso 1 1 calc R U . . .
O9O O 0.5797(9) 0.5356(4) 0.1449(7) 0.140(7) Uani 1 1 d . . . . .
C44A C 0.8266(5) 0.2394(3) 1.0292(6) 0.062(3) Uani 1 1 d . . . . .
H44A H 0.8476 0.2186 1.0580 0.093 Uiso 1 1 calc R U . . .
H44B H 0.8195 0.2571 1.0579 0.093 Uiso 1 1 calc R U . . .
H44C H 0.7926 0.2302 0.9921 0.093 Uiso 1 1 calc R U . . .
C41A C 0.7753(4) 0.2817(2) 0.8887(4) 0.0344(17) Uani 1 1 d . . . . .
H41E H 0.7477 0.2767 0.9034 0.041 Uiso 1 1 calc R U . . .
H41F H 0.7811 0.2585 0.8689 0.041 Uiso 1 1 calc R U . . .
C18A C 0.5330(4) 0.4154(3) 0.8460(5) 0.050(3) Uani 1 1 d . . . . .
C14C C 0.4235(3) 0.7402(2) 0.2937(4) 0.0280(15) Uani 1 1 d . . . . .
H14C H 0.4403 0.7540 0.3388 0.034 Uiso 1 1 calc R U . . .
C3P C 0.4510(7) 0.3664(3) 0.3087(9) 0.079(4) Uani 1 1 d . . . . .
H3P1 H 0.4576 0.3586 0.2698 0.095 Uiso 1 1 calc R U . . .
H3P2 H 0.4592 0.3453 0.3410 0.095 Uiso 1 1 calc R U . . .
C40C C 0.1773(6) 0.7424(3) -0.0317(5) 0.063(3) Uani 1 1 d . . . . .
H40A H 0.1562 0.7629 -0.0614 0.095 Uiso 1 1 calc R U . . .
H40B H 0.2100 0.7522 0.0070 0.095 Uiso 1 1 calc R U . . .
H40C H 0.1868 0.7251 -0.0588 0.095 Uiso 1 1 calc R U . . .
C1Q C 0.6076(5) 0.5541(4) 0.4042(7) 0.064(3) Uani 1 1 d . . . . .
C4P C 0.4005(6) 0.3765(4) 0.2847(9) 0.085(4) Uani 1 1 d . . . . .
H4P1 H 0.3895 0.3746 0.3215 0.103 Uiso 1 1 calc R U . . .
H4P2 H 0.3767 0.3607 0.2451 0.103 Uiso 1 1 calc R U . . .
O8I O 0.3406(3) 0.5060(3) 0.2227(5) 0.072(2) Uani 1 1 d . . . . .
C37A C 0.6981(4) 0.3539(3) 1.0276(5) 0.047(2) Uani 1 1 d D . . . .
H37E H 0.6778 0.3563 1.0542 0.056 Uiso 1 1 calc R U . . .
H37F H 0.6915 0.3287 1.0072 0.056 Uiso 1 1 calc R U . . .
C42A C 0.8262(4) 0.2920(3) 0.9508(5) 0.049(2) Uani 1 1 d . . . . .
H42A H 0.8181 0.3100 0.9789 0.059 Uiso 1 1 calc R U . . .
H42B H 0.8499 0.3045 0.9352 0.059 Uiso 1 1 calc R U . . .
C38A C 0.7560(4) 0.3583(3) 1.0757(4) 0.052(2) Uani 1 1 d D . . . .
H38C H 0.7646 0.3851 1.0814 0.062 Uiso 1 1 calc R U . . .
H38D H 0.7764 0.3469 1.0540 0.062 Uiso 1 1 calc R U . . .
C17A C 0.5043(4) 0.3814(3) 0.8315(5) 0.043(2) Uani 1 1 d . . . . .
O12I O 0.6621(6) 0.3963(4) 0.5966(6) 0.105(4) Uani 1 1 d . . . . .
C31C C 0.5744(6) 0.7266(4) 0.1431(9) 0.080(4) Uani 1 1 d D . . . .
H31A H 0.5756 0.7122 0.1051 0.096 Uiso 1 1 calc R U . . .
H31B H 0.5904 0.7107 0.1851 0.096 Uiso 1 1 calc R U . . .
C1B C 0.8176(3) 0.4159(2) 0.4935(5) 0.0322(17) Uani 1 1 d . . . . .
H1B H 0.8461 0.4299 0.4935 0.039 Uiso 1 1 calc R U . . .
O11O O 0.6890(5) 0.2967(3) 0.3913(7) 0.098(4) Uani 1 1 d . . . . .
C23A C 0.7035(4) 0.3814(2) 0.9229(4) 0.0365(18) Uani 1 1 d . . . . .
N1Q N 0.6150(5) 0.4857(3) 0.4242(6) 0.076(3) Uani 1 1 d . . . . .
H1Q1 H 0.6033 0.4869 0.3776 0.092 Uiso 1 1 calc R U . . .
H1Q2 H 0.5875 0.4777 0.4315 0.092 Uiso 1 1 calc R U . . .
O10O O 0.5743(6) 0.4456(3) 0.1499(6) 0.097(4) Uani 1 1 d . . . . .
C30A C 0.5546(6) 0.1846(3) 0.7590(7) 0.062(3) Uani 1 1 d D . . . .
H30E H 0.5382 0.1719 0.7134 0.074 Uiso 1 1 calc R U . . .
H30F H 0.5262 0.1993 0.7622 0.074 Uiso 1 1 calc R U . . .
C43A C 0.8571(4) 0.2580(3) 0.9982(5) 0.049(2) Uani 1 1 d . . . . .
H43A H 0.8649 0.2398 0.9701 0.059 Uiso 1 1 calc R U . . .
H43B H 0.8918 0.2667 1.0359 0.059 Uiso 1 1 calc R U . . .
C3S C 0.3425(14) 0.1671(6) 0.4941(11) 0.165(14) Uani 1 1 d . . . . .
H3S1 H 0.3292 0.1415 0.4865 0.247 Uiso 1 1 calc R U . . .
H3S2 H 0.3817 0.1669 0.5196 0.247 Uiso 1 1 calc R U . . .
H3S3 H 0.3283 0.1804 0.5211 0.247 Uiso 1 1 calc R U . . .
C1P C 0.5465(5) 0.4045(4) 0.3630(6) 0.064(3) Uani 1 1 d . . . . .
C3Q C 0.6957(6) 0.5187(4) 0.4926(11) 0.115(8) Uani 1 1 d . . . . .
H3Q1 H 0.7097 0.5275 0.4612 0.138 Uiso 1 1 calc R U . . .
H3Q2 H 0.7118 0.5340 0.5353 0.138 Uiso 1 1 calc R U . . .
N1S N 0.3254(7) 0.1849(5) 0.4289(9) 0.108(5) Uani 1 1 d . . . . .
C34A C 0.4839(5) 0.2486(3) 0.8755(5) 0.048(2) Uani 1 1 d D . . . .
H34C H 0.4940 0.2327 0.8464 0.058 Uiso 1 1 calc R U . . .
H34D H 0.4458 0.2555 0.8476 0.058 Uiso 1 1 calc R U . . .
C34B C 0.9718(5) 0.5500(4) 0.6870(9) 0.084(5) Uani 1 1 d D . . . .
H34E H 0.9683 0.5624 0.7253 0.100 Uiso 1 1 calc R U . . .
H34F H 0.9716 0.5229 0.6943 0.100 Uiso 1 1 calc R U . . .
C1W C 0.387(3) 0.5109(18) 0.246(3) 0.250 Uiso 1 1 d . U . . .
C2Q C 0.6336(5) 0.5227(4) 0.4562(7) 0.071(3) Uani 1 1 d . . . . .
H2Q H 0.6226 0.5257 0.4934 0.086 Uiso 1 1 calc R U . . .
C5Q C 0.6617(8) 0.4596(5) 0.4576(11) 0.107(6) Uani 1 1 d . . . . .
H5Q1 H 0.6699 0.4487 0.4220 0.129 Uiso 1 1 calc R U . . .
H5Q2 H 0.6533 0.4393 0.4813 0.129 Uiso 1 1 calc R U . . .
C5W C 0.480(2) 0.5966(17) 0.322(3) 0.250 Uiso 1 1 d . U . . .
H5W1 H 0.5060 0.6022 0.3706 0.300 Uiso 1 1 calc R U . . .
H5W2 H 0.4938 0.6059 0.2908 0.300 Uiso 1 1 calc R U . . .
C1S C 0.3453(8) 0.2247(9) 0.4388(14) 0.134(9) Uani 1 1 d . . . . .
C36C C 0.4763(14) 0.8411(5) 0.174(2) 0.173(15) Uani 1 1 d D . . . .
H36A H 0.4624 0.8579 0.1338 0.260 Uiso 1 1 calc R U . . .
H36B H 0.4983 0.8551 0.2163 0.260 Uiso 1 1 calc R U . . .
H36C H 0.4982 0.8218 0.1677 0.260 Uiso 1 1 calc R U . . .
C6S C 0.6130(8) 0.8103(4) 0.3683(8) 0.086(5) Uani 1 1 d . . . . .
H6S1 H 0.6253 0.8361 0.3753 0.129 Uiso 1 1 calc R U . . .
H6S2 H 0.6316 0.7963 0.3474 0.129 Uiso 1 1 calc R U . . .
H6S3 H 0.5743 0.8095 0.3373 0.129 Uiso 1 1 calc R U . . .
C3W C 0.3845(7) 0.5854(4) 0.2637(8) 0.084(4) Uani 1 1 d . . . . .
H3W1 H 0.3757 0.5851 0.2141 0.100 Uiso 1 1 calc R U . . .
H3W2 H 0.3517 0.5913 0.2674 0.100 Uiso 1 1 calc R U . . .
C42C C 0.3230(8) 0.6226(6) -0.0785(9) 0.105(6) Uani 1 1 d D . . . .
H42C H 0.3624 0.6194 -0.0540 0.126 Uiso 1 1 calc R U . . .
H42D H 0.3077 0.5986 -0.1015 0.126 Uiso 1 1 calc R U . . .
C4Q C 0.7091(7) 0.4814(4) 0.5094(15) 0.117(8) Uani 1 1 d . . . . .
H4Q1 H 0.7157 0.4762 0.5573 0.141 Uiso 1 1 calc R U . . .
H4Q2 H 0.7418 0.4750 0.5057 0.141 Uiso 1 1 calc R U . . .
N1P N 0.4510(6) 0.4302(3) 0.3033(7) 0.082(3) Uani 1 1 d . . . . .
H1P1 H 0.4508 0.4486 0.3317 0.098 Uiso 1 1 calc R U . . .
H1P2 H 0.4648 0.4398 0.2765 0.098 Uiso 1 1 calc R U . . .
O3O O 0.8542(10) 0.4382(6) 0.8535(10) 0.179(10) Uani 1 1 d . . . . .
C2P C 0.4873(6) 0.4000(5) 0.3472(9) 0.092(5) Uani 1 1 d . . . . .
H2P H 0.4874 0.4017 0.3930 0.111 Uiso 1 1 calc R U . . .
C35C C 0.4273(10) 0.8222(6) 0.1796(18) 0.137(10) Uani 1 1 d D . . . .
H35A H 0.4049 0.8416 0.1852 0.165 Uiso 1 1 calc R U . . .
H35B H 0.4048 0.8082 0.1365 0.165 Uiso 1 1 calc R U . . .
C32B C 1.0727(17) 0.4088(16) 0.719(3) 0.250 Uiso 1 1 d D U . . .
H32A H 1.0959 0.4186 0.7003 0.375 Uiso 1 1 calc R U . . .
H32B H 1.0895 0.4129 0.7689 0.375 Uiso 1 1 calc R U . . .
H32C H 1.0673 0.3821 0.7090 0.375 Uiso 1 1 calc R U . . .
C5P C 0.3980(8) 0.4193(6) 0.2599(9) 0.093(5) Uani 1 1 d . . . . .
H5P1 H 0.3888 0.4210 0.2103 0.112 Uiso 1 1 calc R U . . .
H5P2 H 0.3722 0.4341 0.2685 0.112 Uiso 1 1 calc R U . . .
C32A C 0.532(2) 0.1359(16) 0.824(3) 0.250 Uiso 1 1 d D U . . .
H32D H 0.5464 0.1174 0.8611 0.375 Uiso 1 1 calc R U . . .
H32E H 0.5109 0.1543 0.8345 0.375 Uiso 1 1 calc R U . . .
H32F H 0.5081 0.1236 0.7798 0.375 Uiso 1 1 calc R U . . .
C4W C 0.4287(7) 0.6126(5) 0.3044(15) 0.136(11) Uani 1 1 d . . . . .
H4W1 H 0.4237 0.6353 0.2764 0.163 Uiso 1 1 calc R U . . .
H4W2 H 0.4273 0.6197 0.3474 0.163 Uiso 1 1 calc R U . . .
C35A C 0.4916(9) 0.2259(6) 0.9421(8) 0.102(6) Uani 1 1 d D . . . .
H35C H 0.5288 0.2167 0.9670 0.123 Uiso 1 1 calc R U . . .
H35D H 0.4857 0.2427 0.9738 0.123 Uiso 1 1 calc R U . . .
C42B C 0.8489(8) 0.3807(4) 0.3694(9) 0.085(5) Uani 1 1 d D . . . .
H42E H 0.8683 0.3758 0.4199 0.101 Uiso 1 1 calc R U . . .
H42F H 0.8216 0.3610 0.3477 0.101 Uiso 1 1 calc R U . . .
C40A C 0.7573(9) 0.3005(7) 1.1451(13) 0.147(12) Uani 1 1 d D . . . .
H40D H 0.7712 0.2917 1.1929 0.220 Uiso 1 1 calc R U . . .
H40E H 0.7181 0.2989 1.1213 0.220 Uiso 1 1 calc R U . . .
H40F H 0.7717 0.2850 1.1207 0.220 Uiso 1 1 calc R U . . .
C39A C 0.7747(8) 0.3417(6) 1.1455(9) 0.121(8) Uani 1 1 d D . . . .
H39E H 0.7608 0.3568 1.1714 0.145 Uiso 1 1 calc R U . . .
H39F H 0.8143 0.3430 1.1709 0.145 Uiso 1 1 calc R U . . .
C5S C 0.655(2) 0.8191(17) 0.492(3) 0.250 Uiso 1 1 d . U . . .
H5S1 H 0.6588 0.8434 0.4750 0.375 Uiso 1 1 calc R U . . .
H5S2 H 0.6354 0.8220 0.5193 0.375 Uiso 1 1 calc R U . . .
H5S3 H 0.6901 0.8084 0.5216 0.375 Uiso 1 1 calc R U . . .
C32C C 0.6100(10) 0.7589(7) 0.1568(11) 0.142(11) Uani 1 1 d D . . . .
H32G H 0.6462 0.7504 0.1684 0.212 Uiso 1 1 calc R U . . .
H32H H 0.5963 0.7747 0.1154 0.212 Uiso 1 1 calc R U . . .
H32I H 0.6112 0.7732 0.1958 0.212 Uiso 1 1 calc R U . . .
C36A C 0.452(2) 0.1925(13) 0.923(3) 0.250 Uiso 1 1 d D U . . .
H36D H 0.4583 0.1794 0.9654 0.375 Uiso 1 1 calc R U . . .
H36E H 0.4152 0.2016 0.8991 0.375 Uiso 1 1 calc R U . . .
H36F H 0.4584 0.1755 0.8923 0.375 Uiso 1 1 calc R U . . .
C44C C 0.336(2) 0.6370(16) -0.183(3) 0.250 Uiso 1 1 d D U . . .
H44D H 0.3275 0.6555 -0.2193 0.375 Uiso 1 1 calc R U . . .
H44E H 0.3749 0.6347 -0.1550 0.375 Uiso 1 1 calc R U . . .
H44F H 0.3207 0.6130 -0.2038 0.375 Uiso 1 1 calc R U . . .
C43C C 0.3108(11) 0.6498(10) -0.1334(12) 0.159(13) Uani 1 1 d D . . . .
H43C H 0.3258 0.6742 -0.1125 0.191 Uiso 1 1 calc R U . . .
H43D H 0.2715 0.6525 -0.1614 0.191 Uiso 1 1 calc R U . . .
C2S C 0.2909(9) 0.1691(6) 0.3560(11) 0.106(5) Uiso 1 1 d . . . . .
H2S1 H 0.2858 0.1881 0.3212 0.159 Uiso 1 1 calc R U . . .
H2S2 H 0.3089 0.1475 0.3490 0.159 Uiso 1 1 calc R U . . .
H2S3 H 0.2560 0.1616 0.3511 0.159 Uiso 1 1 calc R U . . .
C44B C 0.865(2) 0.3548(16) 0.268(3) 0.250 Uiso 1 1 d D U . . .
H44G H 0.8924 0.3547 0.2525 0.375 Uiso 1 1 calc R U . . .
H44H H 0.8572 0.3293 0.2759 0.375 Uiso 1 1 calc R U . . .
H44I H 0.8323 0.3664 0.2324 0.375 Uiso 1 1 calc R U . . .
C36B C 1.0702(13) 0.5502(9) 0.766(2) 0.24(3) Uani 1 1 d D . . . .
H36G H 1.1049 0.5570 0.7688 0.364 Uiso 1 1 calc R U . . .
H36H H 1.0649 0.5637 0.8009 0.364 Uiso 1 1 calc R U . . .
H36I H 1.0695 0.5234 0.7731 0.364 Uiso 1 1 calc R U . . .
C35B C 1.0247(15) 0.5604(17) 0.692(2) 0.250 Uiso 1 1 d D U . . .
H35E H 1.0255 0.5873 0.6842 0.300 Uiso 1 1 calc R U . . .
H35F H 1.0301 0.5470 0.6563 0.300 Uiso 1 1 calc R U . . .
C31A C 0.5760(10) 0.1548(5) 0.8178(14) 0.131(9) Uani 1 1 d D . . . .
H31C H 0.5972 0.1361 0.8079 0.157 Uiso 1 1 calc R U . . .
H31D H 0.6000 0.1668 0.8626 0.157 Uiso 1 1 calc R U . . .
C31B C 1.0226(5) 0.4270(6) 0.6863(13) 0.109(7) Uani 1 1 d D . . . .
H31E H 1.0106 0.4233 0.6362 0.131 Uiso 1 1 calc R U . . .
H31F H 1.0324 0.4536 0.6950 0.131 Uiso 1 1 calc R U . . .
C43B C 0.887(2) 0.3786(16) 0.341(3) 0.250 Uiso 1 1 d D U . . .
H43E H 0.9207 0.3670 0.3763 0.300 Uiso 1 1 calc R U . . .
H43F H 0.8958 0.4041 0.3328 0.300 Uiso 1 1 calc R U . . .
C38B C 0.8133(7) 0.5527(5) 0.2791(11) 0.048(5) Uani 0.50(3) 1 d D . P A -1
H38E H 0.7933 0.5292 0.2616 0.058 Uiso 0.50(3) 1 calc R U P A -1
H38F H 0.7908 0.5731 0.2491 0.058 Uiso 0.50(3) 1 calc R U P A -1
C38' C 0.8567(10) 0.5951(7) 0.3806(12) 0.066(7) Uani 0.50(3) 1 d D . P A 1
H38G H 0.8620 0.6013 0.4276 0.079 Uiso 0.50(3) 1 calc R U P A 1
H38H H 0.8924 0.5911 0.3835 0.079 Uiso 0.50(3) 1 calc R U P A 1
C40B C 0.846(4) 0.544(3) 0.192(3) 0.250 Uiso 0.50(3) 1 d D U P A -1
H40G H 0.8775 0.5427 0.1853 0.375 Uiso 0.50(3) 1 calc R U P A -1
H40H H 0.8254 0.5211 0.1772 0.375 Uiso 0.50(3) 1 calc R U P A -1
H40I H 0.8232 0.5650 0.1653 0.375 Uiso 0.50(3) 1 calc R U P A -1
C40' C 0.865(4) 0.661(2) 0.356(6) 0.250 Uiso 0.50(3) 1 d D U P A 1
H40J H 0.8478 0.6821 0.3250 0.375 Uiso 0.50(3) 1 calc R U P A 1
H40K H 0.8725 0.6678 0.4035 0.375 Uiso 0.50(3) 1 calc R U P A 1
H40L H 0.8994 0.6558 0.3562 0.375 Uiso 0.50(3) 1 calc R U P A 1
C39' C 0.829(4) 0.6269(18) 0.332(5) 0.250 Uiso 0.50(3) 1 d D U P A 1
H39C H 0.7944 0.6323 0.3313 0.300 Uiso 0.50(3) 1 calc R U P A 1
H39D H 0.8213 0.6202 0.2838 0.300 Uiso 0.50(3) 1 calc R U P A 1
C39B C 0.8642(11) 0.5509(11) 0.2741(18) 0.090(10) Uani 0.50(3) 1 d D . P A -1
H39G H 0.8869 0.5301 0.3024 0.108 Uiso 0.50(3) 1 calc R U P A -1
H39H H 0.8847 0.5743 0.2904 0.108 Uiso 0.50(3) 1 calc R U P A -1
C37' C 0.8232(4) 0.5594(2) 0.3548(6) 0.045(2) Uani 0.50(3) 1 d D . P A 1
H37G H 0.8451 0.5381 0.3823 0.054 Uiso 0.50(3) 1 calc R U P A 1
H37H H 0.8146 0.5551 0.3058 0.054 Uiso 0.50(3) 1 calc R U P A 1
Mg12 Mg 0.70548(13) 0.35205(10) 0.59460(15) 0.0479(8) Uani 1 1 d . . . . .

loop_
_atom_site_aniso_label
_atom_site_aniso_U_11
_atom_site_aniso_U_22
_atom_site_aniso_U_33
_atom_site_aniso_U_23
_atom_site_aniso_U_13
_atom_site_aniso_U_12
Mg7 0.0360(13) 0.0304(13) 0.0324(12) -0.0041(10) 0.0161(10) 0.0041(10)
Mg1 0.0311(12) 0.0290(12) 0.0248(11) -0.0002(9) 0.0146(9) 0.0032(10)
Mg9 0.0488(15) 0.0198(12) 0.0397(13) -0.0012(10) 0.0215(12) 0.0006(11)
Mg5 0.067(2) 0.057(2) 0.0408(15) 0.0002(13) 0.0290(14) 0.0280(17)
Mg8 0.095(2) 0.0200(11) 0.0602(15) 0.0050(14) 0.0551(16) 0.0084(16)
Mg6 0.0453(15) 0.0569(19) 0.0470(16) -0.0041(14) 0.0243(13) 0.0194(15)
Mg3 0.128(3) 0.0188(13) 0.089(2) 0.0008(14) 0.092(3) 0.0002(16)
Mg11 0.069(2) 0.070(2) 0.0315(14) 0.0048(14) 0.0127(14) -0.0417(19)
Mg2 0.0535(16) 0.0161(12) 0.091(2) -0.0003(16) -0.0088(16) -0.0020(15)
Mg4 0.174(5) 0.0191(15) 0.111(3) 0.0004(16) 0.120(4) 0.002(2)
Mg10 0.0510(19) 0.0287(16) 0.076(2) 0.0010(15) 0.0073(17) -0.0026(14)
O4C 0.039(3) 0.024(3) 0.041(3) -0.003(2) 0.026(2) 0.011(2)
O4A 0.031(3) 0.039(3) 0.030(3) -0.001(2) 0.015(2) 0.013(2)
O7C 0.035(3) 0.036(3) 0.033(3) 0.003(2) 0.013(2) 0.002(2)
O8C 0.050(3) 0.030(3) 0.035(3) 0.001(2) 0.026(2) -0.015(2)
O10A 0.064(4) 0.017(2) 0.030(2) -0.0025(19) 0.021(2) 0.002(2)
O7B 0.051(3) 0.032(3) 0.042(3) -0.009(2) 0.030(3) -0.006(3)
O9B 0.045(3) 0.035(3) 0.031(3) 0.000(2) 0.017(2) 0.004(2)
O10B 0.053(4) 0.016(3) 0.071(4) 0.004(3) 0.024(3) -0.008(2)
O1O 0.045(3) 0.028(3) 0.062(4) 0.016(3) 0.034(3) 0.004(2)
O1C 0.044(3) 0.026(3) 0.059(4) 0.009(3) 0.016(3) 0.003(3)
O1A 0.033(3) 0.028(3) 0.026(2) 0.0052(19) 0.017(2) -0.004(2)
O2B 0.042(3) 0.044(3) 0.037(3) 0.003(2) 0.013(2) -0.020(3)
O5C 0.038(3) 0.031(3) 0.031(3) -0.003(2) 0.012(2) 0.010(2)
O3A 0.024(2) 0.026(2) 0.028(2) -0.0003(19) 0.0137(19) -0.0069(19)
O5A 0.033(3) 0.052(4) 0.031(3) -0.008(2) 0.015(2) 0.004(3)
O10C 0.084(5) 0.017(3) 0.058(4) 0.001(2) 0.049(4) -0.005(3)
O6B 0.062(4) 0.025(3) 0.045(3) -0.005(2) 0.036(3) -0.003(3)
O4B 0.079(4) 0.012(2) 0.058(4) 0.000(2) 0.046(3) -0.009(3)
C7A 0.046(4) 0.015(3) 0.024(3) 0.009(3) 0.019(3) 0.006(3)
O9C 0.031(3) 0.021(2) 0.038(3) -0.001(2) 0.010(2) -0.002(2)
O3B 0.040(3) 0.027(3) 0.035(3) -0.002(2) 0.016(2) -0.006(2)
O7A 0.054(4) 0.017(3) 0.052(3) -0.004(2) 0.016(3) -0.007(2)
O1B 0.046(3) 0.022(3) 0.036(3) 0.001(2) 0.023(2) -0.004(2)
C27C 0.033(4) 0.027(4) 0.038(4) 0.007(3) 0.017(3) 0.013(3)
O6C 0.036(3) 0.035(3) 0.030(3) -0.007(2) 0.017(2) -0.004(2)
C15B 0.029(4) 0.020(4) 0.056(5) -0.001(3) 0.023(3) -0.003(3)
O12A 0.045(3) 0.031(3) 0.048(3) 0.003(2) 0.028(3) 0.000(2)
O2A 0.033(3) 0.061(4) 0.030(3) 0.002(3) 0.016(2) -0.007(3)
O3C 0.039(3) 0.023(3) 0.052(3) 0.005(2) 0.012(3) 0.014(2)
O11C 0.123(7) 0.029(4) 0.117(7) 0.006(4) 0.096(7) 0.008(4)
C37C 0.030(3) 0.027(4) 0.032(4) 0.008(3) 0.013(3) 0.007(3)
C8C 0.040(4) 0.031(4) 0.029(3) 0.002(3) 0.023(3) -0.004(3)
O6A 0.039(3) 0.039(3) 0.034(3) 0.008(2) 0.022(2) 0.002(2)
C23C 0.030(3) 0.024(4) 0.041(4) 0.009(3) 0.011(3) 0.005(3)
O6O 0.074(5) 0.042(4) 0.082(5) -0.007(3) 0.051(4) -0.006(3)
C9C 0.052(4) 0.007(3) 0.044(4) -0.002(3) 0.035(4) -0.004(3)
C19C 0.042(4) 0.022(4) 0.035(4) 0.003(3) 0.018(3) 0.005(3)
C18C 0.045(4) 0.030(4) 0.022(3) 0.004(3) 0.017(3) 0.005(3)
C16B 0.033(4) 0.031(4) 0.060(5) -0.001(3) 0.032(4) -0.009(3)
C5C 0.040(4) 0.022(4) 0.039(4) 0.002(3) 0.010(3) 0.002(3)
O8B 0.050(3) 0.045(3) 0.031(3) 0.003(2) 0.024(2) 0.020(3)
O11B 0.045(3) 0.016(3) 0.106(5) -0.007(3) 0.023(3) 0.005(3)
C17C 0.042(4) 0.017(3) 0.018(3) -0.002(2) 0.021(3) 0.000(3)
O11A 0.136(7) 0.013(3) 0.088(5) 0.003(3) 0.093(6) 0.000(3)
C6C 0.063(5) 0.012(3) 0.042(4) -0.003(3) 0.039(4) -0.002(3)
O7O 0.054(4) 0.032(3) 0.061(4) -0.006(3) 0.032(3) -0.006(3)
O9A 0.048(3) 0.025(3) 0.048(3) -0.007(2) 0.010(3) -0.001(3)
C7C 0.046(4) 0.023(4) 0.022(3) 0.006(3) 0.014(3) -0.011(3)
O12B 0.048(3) 0.021(3) 0.050(3) 0.001(2) 0.028(3) -0.004(2)
C23B 0.052(5) 0.013(3) 0.051(4) -0.007(3) 0.036(4) -0.003(3)
O4O 0.147(10) 0.069(6) 0.088(7) 0.011(5) 0.074(7) 0.008(6)
C10C 0.029(3) 0.030(4) 0.027(3) -0.003(3) 0.018(3) 0.001(3)
C9A 0.026(3) 0.016(3) 0.026(3) 0.004(2) 0.005(3) 0.001(3)
O1I 0.056(4) 0.053(4) 0.086(5) -0.019(4) 0.035(4) -0.020(3)
C16C 0.034(4) 0.017(3) 0.023(3) 0.007(2) 0.016(3) 0.006(3)
C10A 0.048(4) 0.016(3) 0.027(3) 0.000(3) 0.021(3) 0.002(3)
O6I 0.106(7) 0.059(5) 0.139(9) -0.034(5) 0.095(7) -0.024(5)
C22C 0.032(3) 0.024(4) 0.034(3) 0.014(3) 0.018(3) 0.015(3)
C24B 0.048(4) 0.027(4) 0.048(4) 0.004(3) 0.036(4) -0.001(3)
O9I 0.097(6) 0.064(5) 0.061(5) -0.001(4) 0.046(5) -0.012(5)
O5O 0.097(6) 0.046(4) 0.085(6) -0.001(4) 0.052(5) -0.008(4)
O5B 0.161(8) 0.018(3) 0.108(6) -0.006(4) 0.116(6) -0.006(4)
C28B 0.065(5) 0.010(3) 0.043(4) 0.006(3) 0.043(4) 0.017(3)
O12C 0.083(5) 0.021(3) 0.057(3) 0.006(2) 0.053(4) 0.008(3)
C2A 0.036(4) 0.002(3) 0.042(4) 0.000(2) 0.012(3) 0.007(3)
O8A 0.058(5) 0.016(3) 0.171(11) 0.005(4) -0.036(6) 0.003(3)
C25A 0.072(6) 0.007(3) 0.052(5) -0.002(3) 0.038(4) -0.007(3)
C15C 0.043(4) 0.019(3) 0.024(3) 0.004(3) 0.017(3) 0.008(3)
O5I 0.116(9) 0.054(5) 0.096(7) -0.007(5) 0.015(6) -0.030(6)
C19B 0.043(4) 0.020(3) 0.048(4) -0.003(3) 0.035(4) -0.010(3)
C15A 0.027(3) 0.035(4) 0.021(3) 0.012(3) 0.011(3) 0.005(3)
O10I 0.089(6) 0.055(5) 0.070(5) -0.009(4) 0.046(5) -0.011(4)
C5B 0.027(3) 0.024(3) 0.028(3) -0.005(3) 0.005(3) 0.006(3)
C28A 0.030(3) 0.015(3) 0.031(3) 0.002(3) 0.006(3) 0.002(3)
C14B 0.044(4) 0.010(3) 0.057(5) 0.000(3) 0.022(4) -0.013(3)
C28C 0.049(4) 0.033(4) 0.042(4) 0.005(3) 0.036(4) 0.006(3)
C41C 0.056(5) 0.035(4) 0.025(3) 0.011(3) 0.022(3) 0.003(4)
C30C 0.081(7) 0.032(5) 0.074(6) -0.007(4) 0.061(6) -0.020(5)
C17B 0.055(5) 0.016(3) 0.053(5) -0.005(3) 0.039(4) -0.003(3)
C11A 0.024(3) 0.038(4) 0.021(3) 0.004(3) 0.009(3) -0.002(3)
C6A 0.028(3) 0.007(3) 0.051(4) 0.002(3) 0.024(3) 0.008(2)
O2 0.055(4) 0.031(3) 0.056(4) 0.008(3) 0.012(3) 0.000(3)
C26A 0.046(4) 0.026(4) 0.027(3) 0.008(3) 0.019(3) -0.006(3)
C12C 0.031(3) 0.028(4) 0.025(3) 0.003(3) 0.017(3) 0.002(3)
C1A 0.030(3) 0.014(3) 0.033(3) 0.008(3) 0.015(3) 0.002(3)
C20A 0.054(5) 0.025(4) 0.012(3) 0.002(2) 0.013(3) 0.004(3)
C18B 0.033(4) 0.031(4) 0.035(4) 0.001(3) 0.024(3) 0.001(3)
C2C 0.052(5) 0.016(3) 0.052(5) 0.009(3) 0.036(4) 0.007(3)
C13C 0.043(4) 0.008(3) 0.049(4) -0.001(3) 0.034(4) -0.001(3)
C3A 0.026(3) 0.017(3) 0.044(4) 0.004(3) 0.024(3) -0.003(3)
C20C 0.028(3) 0.034(4) 0.020(3) 0.007(3) 0.012(3) 0.005(3)
N2S 0.076(6) 0.028(4) 0.082(6) 0.004(4) 0.042(5) -0.016(4)
C24A 0.040(4) 0.016(3) 0.027(3) -0.012(3) 0.008(3) -0.011(3)
C1C 0.067(5) 0.015(3) 0.030(3) 0.002(3) 0.034(4) 0.011(3)
C21A 0.041(4) 0.017(3) 0.017(3) 0.009(2) 0.006(3) -0.004(3)
C33C 0.051(4) 0.024(4) 0.033(4) 0.006(3) 0.026(3) -0.004(3)
C9B 0.023(3) 0.018(3) 0.051(4) -0.002(3) 0.010(3) 0.003(3)
C29A 0.047(4) 0.019(4) 0.048(4) 0.017(3) 0.023(4) 0.014(3)
O8O 0.073(5) 0.106(8) 0.075(5) 0.008(6) 0.032(4) 0.034(6)
C38C 0.043(4) 0.038(5) 0.031(4) 0.021(3) 0.001(3) 0.010(4)
C3B 0.029(4) 0.022(3) 0.035(4) -0.007(3) 0.010(3) -0.005(3)
C5A 0.013(3) 0.034(4) 0.042(4) 0.002(3) 0.013(3) 0.008(3)
C12A 0.039(4) 0.018(3) 0.044(4) -0.004(3) 0.029(3) -0.001(3)
C24C 0.065(6) 0.025(4) 0.062(5) -0.001(4) 0.047(5) 0.002(4)
C41B 0.061(6) 0.060(6) 0.045(5) 0.011(4) 0.036(4) 0.026(5)
C25B 0.039(3) 0.024(3) 0.052(4) -0.007(4) 0.016(3) -0.010(4)
C4C 0.046(5) 0.013(3) 0.066(6) 0.009(3) 0.025(4) 0.009(3)
C29C 0.071(6) 0.029(4) 0.047(5) 0.017(4) 0.039(5) 0.003(4)
C4A 0.015(3) 0.021(3) 0.033(3) -0.001(3) 0.016(3) -0.002(2)
C8B 0.032(3) 0.024(3) 0.045(3) 0.002(3) 0.018(3) -0.011(3)
C12B 0.046(4) 0.032(4) 0.034(4) -0.012(3) 0.011(3) -0.009(4)
C29B 0.037(4) 0.033(4) 0.067(6) 0.000(4) 0.024(4) 0.006(4)
C16A 0.029(4) 0.038(4) 0.019(3) 0.011(3) 0.001(3) -0.004(3)
C3C 0.064(5) 0.035(4) 0.033(4) 0.001(3) 0.032(4) 0.003(4)
C10B 0.045(4) 0.015(3) 0.054(4) -0.011(3) 0.033(4) -0.010(3)
C2W 0.087(8) 0.029(5) 0.053(5) 0.004(4) 0.013(5) -0.009(5)
C33A 0.057(5) 0.023(4) 0.024(3) 0.002(3) 0.022(3) 0.008(3)
C2B 0.048(4) 0.020(3) 0.049(4) -0.004(3) 0.040(4) 0.008(3)
C11C 0.046(4) 0.031(4) 0.028(4) -0.009(3) 0.014(3) 0.006(3)
C4B 0.037(4) 0.017(3) 0.048(4) -0.003(3) 0.017(4) -0.005(3)
C4S 0.047(4) 0.034(4) 0.055(5) -0.004(4) 0.025(4) -0.024(4)
C19A 0.038(4) 0.019(4) 0.051(5) 0.010(3) 0.005(4) 0.005(3)
C37B 0.055(5) 0.036(4) 0.081(6) 0.003(4) 0.063(5) -0.003(4)
O4I 0.097(7) 0.103(7) 0.141(9) -0.079(7) 0.092(7) -0.087(6)
N1W 0.091(8) 0.093(9) 0.083(7) 0.004(6) 0.053(7) 0.022(7)
C22A 0.042(4) 0.026(4) 0.019(3) 0.000(3) 0.002(3) -0.020(3)
C11B 0.083(6) 0.029(4) 0.050(4) -0.025(4) 0.047(4) -0.020(5)
C13B 0.050(5) 0.032(4) 0.034(4) 0.002(3) 0.027(4) 0.002(4)
C21B 0.042(4) 0.043(5) 0.048(5) 0.003(4) 0.031(4) 0.010(4)
C8A 0.043(4) 0.005(3) 0.023(3) 0.008(2) 0.020(3) 0.005(3)
C6B 0.040(4) 0.003(3) 0.051(4) -0.005(3) 0.028(3) 0.002(3)
C22B 0.041(3) 0.029(3) 0.038(3) 0.007(3) 0.031(3) 0.010(4)
O11I 0.070(5) 0.070(5) 0.045(4) 0.007(3) 0.009(3) -0.011(4)
C13A 0.039(4) 0.033(4) 0.018(3) 0.008(3) 0.015(3) 0.000(3)
O7I 0.158(12) 0.047(5) 0.091(7) 0.007(5) 0.037(7) -0.031(6)
C7B 0.032(4) 0.029(4) 0.038(4) -0.004(3) 0.016(3) -0.009(3)
C26C 0.072(6) 0.040(5) 0.060(6) 0.018(4) 0.050(5) 0.015(5)
C39C 0.065(6) 0.043(5) 0.058(6) 0.028(5) 0.024(5) 0.013(5)
C14A 0.045(4) 0.022(3) 0.033(4) -0.001(3) 0.029(3) 0.012(3)
O2O 0.116(8) 0.092(8) 0.175(12) 0.082(9) 0.102(9) 0.042(7)
O2I 0.076(5) 0.173(12) 0.057(4) -0.031(7) 0.029(4) 0.025(8)
C27B 0.050(4) 0.038(4) 0.038(4) -0.010(3) 0.035(4) -0.001(4)
C26B 0.048(5) 0.011(3) 0.053(5) 0.006(3) 0.015(4) -0.002(3)
C27A 0.040(4) 0.020(3) 0.019(3) 0.002(2) 0.012(3) 0.008(3)
C25C 0.091(7) 0.034(5) 0.063(6) 0.022(4) 0.063(6) 0.014(5)
C33B 0.041(5) 0.035(5) 0.059(5) 0.010(4) 0.019(4) 0.000(4)
C34C 0.061(6) 0.045(6) 0.078(7) 0.010(5) 0.040(6) -0.003(5)
C30B 0.044(5) 0.052(6) 0.085(8) 0.028(5) 0.032(5) 0.016(4)
O9O 0.233(19) 0.084(8) 0.088(8) -0.019(6) 0.063(10) 0.032(10)
C44A 0.059(6) 0.051(6) 0.049(5) 0.023(5) 0.003(5) 0.006(5)
C41A 0.050(5) 0.019(3) 0.027(3) 0.002(3) 0.013(3) 0.006(3)
C18A 0.052(5) 0.030(5) 0.040(4) 0.008(3) -0.003(4) -0.010(4)
C14C 0.025(3) 0.023(3) 0.040(4) 0.005(3) 0.019(3) 0.005(3)
C3P 0.106(11) 0.038(6) 0.098(9) -0.009(6) 0.052(9) -0.010(6)
C40C 0.089(8) 0.050(6) 0.029(4) 0.012(4) 0.009(5) 0.009(6)
C1Q 0.062(6) 0.060(7) 0.079(8) 0.002(6) 0.041(6) -0.005(5)
C4P 0.071(8) 0.065(8) 0.099(10) -0.005(7) 0.022(7) -0.031(7)
O8I 0.059(4) 0.080(6) 0.070(5) -0.004(4) 0.026(4) -0.028(4)
C37A 0.054(5) 0.038(5) 0.034(4) 0.011(4) 0.009(4) 0.010(4)
C42A 0.044(5) 0.051(6) 0.050(5) -0.016(4) 0.020(4) -0.010(4)
C38A 0.062(6) 0.049(5) 0.027(4) 0.009(4) 0.005(4) -0.006(4)
C17A 0.052(5) 0.033(4) 0.043(4) -0.006(4) 0.021(4) -0.006(4)
O12I 0.133(10) 0.088(8) 0.079(6) 0.001(5) 0.036(6) 0.058(7)
C31C 0.077(8) 0.070(8) 0.095(9) 0.025(7) 0.041(7) 0.002(7)
C1B 0.028(4) 0.021(4) 0.059(5) -0.003(3) 0.030(4) 0.004(3)
O11O 0.090(7) 0.059(6) 0.117(9) -0.012(5) 0.026(6) 0.009(5)
C23A 0.057(5) 0.030(4) 0.019(3) 0.007(3) 0.015(3) -0.009(4)
N1Q 0.084(7) 0.056(6) 0.069(5) -0.001(5) 0.020(5) 0.019(6)
O10O 0.168(11) 0.092(7) 0.075(6) 0.011(5) 0.094(7) 0.040(7)
C30A 0.091(8) 0.025(4) 0.077(7) 0.016(5) 0.045(6) -0.005(5)
C43A 0.039(4) 0.052(6) 0.037(4) -0.007(4) 0.003(4) 0.009(4)
C3S 0.29(3) 0.088(13) 0.114(14) -0.022(10) 0.092(18) -0.13(2)
C1P 0.081(7) 0.065(7) 0.053(6) 0.018(5) 0.040(6) 0.009(6)
C3Q 0.052(7) 0.056(8) 0.149(15) 0.027(9) -0.025(8) -0.027(6)
N1S 0.112(11) 0.101(11) 0.111(11) -0.005(8) 0.053(9) -0.049(9)
C34A 0.080(7) 0.036(5) 0.038(4) 0.010(3) 0.035(5) 0.011(4)
C34B 0.059(7) 0.060(7) 0.108(11) 0.013(7) 0.019(7) -0.018(6)
C2Q 0.045(6) 0.071(8) 0.078(7) 0.003(6) 0.011(5) -0.011(5)
C5Q 0.096(12) 0.078(10) 0.107(12) -0.008(9) 0.013(10) 0.021(9)
C1S 0.070(10) 0.16(2) 0.140(19) 0.001(17) 0.024(11) 0.015(12)
C36C 0.26(4) 0.045(9) 0.29(4) -0.037(15) 0.19(3) -0.063(15)
C6S 0.118(12) 0.062(8) 0.071(7) 0.002(6) 0.037(8) -0.033(8)
C3W 0.096(10) 0.063(8) 0.076(8) -0.006(6) 0.027(7) 0.009(7)
C42C 0.105(12) 0.095(12) 0.086(10) 0.024(9) 0.021(9) -0.017(10)
C4Q 0.078(9) 0.041(7) 0.21(2) -0.026(9) 0.047(12) -0.009(6)
N1P 0.110(10) 0.054(6) 0.099(8) 0.002(6) 0.064(8) -0.018(6)
O3O 0.22(2) 0.21(2) 0.127(12) -0.106(13) 0.089(13) -0.151(18)
C2P 0.084(9) 0.113(13) 0.103(10) 0.064(10) 0.063(8) 0.045(9)
C35C 0.123(17) 0.076(12) 0.24(3) 0.023(15) 0.10(2) 0.022(11)
C5P 0.109(12) 0.096(12) 0.075(9) 0.011(8) 0.044(9) -0.001(10)
C4W 0.076(10) 0.062(10) 0.22(3) 0.065(13) 0.027(12) -0.015(8)
C35A 0.116(13) 0.121(14) 0.066(8) 0.019(9) 0.040(8) -0.028(11)
C42B 0.137(13) 0.067(8) 0.109(10) 0.034(7) 0.107(11) 0.053(8)
C40A 0.117(15) 0.20(3) 0.148(18) 0.13(2) 0.079(14) 0.080(17)
C39A 0.098(11) 0.137(17) 0.072(9) 0.060(11) -0.006(8) -0.020(11)
C32C 0.156(19) 0.16(2) 0.102(12) 0.041(13) 0.053(13) -0.090(17)
C43C 0.143(18) 0.27(4) 0.097(13) 0.068(18) 0.082(14) -0.01(2)
C36B 0.14(2) 0.103(18) 0.27(5) 0.03(2) -0.07(3) 0.015(17)
C31A 0.18(2) 0.053(8) 0.18(2) 0.061(11) 0.105(18) -0.019(11)
C31B 0.030(5) 0.113(13) 0.173(18) -0.015(12) 0.038(8) -0.016(7)
C38B 0.043(9) 0.033(9) 0.084(14) 0.001(8) 0.042(9) -0.005(7)
C38' 0.076(14) 0.066(15) 0.059(12) -0.026(10) 0.033(11) 0.014(12)
C39B 0.072(16) 0.12(3) 0.12(2) 0.015(19) 0.080(18) 0.018(16)
C37' 0.055(5) 0.036(4) 0.081(6) 0.003(4) 0.063(5) -0.003(4)
Mg12 0.0461(15) 0.063(2) 0.0351(13) -0.0050(13) 0.0192(12) -0.0259(15)

loop_
_atom_type_symbol
_atom_type_description
_atom_type_scat_dispersion_real
_atom_type_scat_dispersion_imag
_atom_type_scat_source
C C 0.0181 0.0091 'International Tables Vol C Tables 4.2.6.8 and 6.1.1.4'
H H 0.0000 0.0000 'International Tables Vol C Tables 4.2.6.8 and 6.1.1.4'
Mg Mg 0.1719 0.1771 'International Tables Vol C Tables 4.2.6.8 and 6.1.1.4'
N N 0.0311 0.0180 'International Tables Vol C Tables 4.2.6.8 and 6.1.1.4'
O O 0.0492 0.0322 'International Tables Vol C Tables 4.2.6.8 and 6.1.1.4'

loop_
_geom_angle_atom_site_label_1
_geom_angle_atom_site_label_2
_geom_angle_atom_site_label_3
_geom_angle
_geom_angle_site_symmetry_1
_geom_angle_site_symmetry_3
O5C Mg7 O7C 173.2(3) . 2_656
O5C Mg7 O8C 100.7(2) . 2_656
O7C Mg7 O8C 82.0(2) 2_656 2_656
O5C Mg7 O6C 82.3(2) . .
O7C Mg7 O6C 94.8(3) 2_656 .
O8C Mg7 O6C 176.2(3) 2_656 .
O5C Mg7 O7O 94.5(3) . .
O7C Mg7 O7O 91.5(3) 2_656 .
O8C Mg7 O7O 93.9(3) 2_656 .
O6C Mg7 O7O 88.2(3) . .
O5C Mg7 O7I 84.0(4) . .
O7C Mg7 O7I 90.1(5) 2_656 .
O8C Mg7 O7I 84.6(4) 2_656 .
O6C Mg7 O7I 93.4(4) . .
O7O Mg7 O7I 177.6(5) . .
O5C Mg7 C11C 26.7(2) . .
O7C Mg7 C11C 150.6(3) 2_656 .
O8C Mg7 C11C 127.3(3) 2_656 .
O6C Mg7 C11C 55.8(2) . .
O7O Mg7 C11C 89.4(3) . .
O7I Mg7 C11C 90.1(4) . .
O5C Mg7 C18C 126.8(3) . 2_656
O7C Mg7 C18C 55.6(2) 2_656 2_656
O8C Mg7 C18C 26.4(2) 2_656 2_656
O6C Mg7 C18C 150.2(3) . 2_656
O7O Mg7 C18C 94.8(3) . 2_656
O7I Mg7 C18C 84.6(4) . 2_656
C11C Mg7 C18C 153.5(3) . 2_656
O5C Mg7 C17C 155.3(2) . 2_656
O7C Mg7 C17C 27.1(2) 2_656 2_656
O8C Mg7 C17C 54.9(2) 2_656 2_656
O6C Mg7 C17C 121.9(2) . 2_656
O7O Mg7 C17C 91.6(3) . 2_656
O7I Mg7 C17C 89.1(4) . 2_656
C11C Mg7 C17C 177.5(3) . 2_656
C18C Mg7 C17C 28.6(2) 2_656 2_656
O5C Mg7 C12C 55.5(2) . .
O7C Mg7 C12C 121.8(2) 2_656 .
O8C Mg7 C12C 156.2(2) 2_656 .
O6C Mg7 C12C 27.0(2) . .
O7O Mg7 C12C 87.4(3) . .
O7I Mg7 C12C 93.2(4) . .
C11C Mg7 C12C 28.9(2) . .
C18C Mg7 C12C 176.5(3) 2_656 .
C17C Mg7 C12C 148.9(2) 2_656 .
O5A Mg1 O2A 99.9(3) . 2_656
O5A Mg1 O3A 176.3(3) . 2_656
O2A Mg1 O3A 83.3(2) 2_656 2_656
O5A Mg1 O4A 82.4(2) . .
O2A Mg1 O4A 174.6(3) 2_656 .
O3A Mg1 O4A 94.3(2) 2_656 .
O5A Mg1 O1O 93.0(3) . .
O2A Mg1 O1O 94.5(3) 2_656 .
O3A Mg1 O1O 88.8(3) 2_656 .
O4A Mg1 O1O 90.3(3) . .
O5A Mg1 O1I 86.8(3) . .
O2A Mg1 O1I 85.7(3) 2_656 .
O3A Mg1 O1I 91.4(3) 2_656 .
O4A Mg1 O1I 89.5(3) . .
O1O Mg1 O1I 179.8(3) . .
O5A Mg1 C4A 126.5(2) . 2_656
O2A Mg1 C4A 26.6(2) 2_656 2_656
O3A Mg1 C4A 56.73(19) 2_656 2_656
O4A Mg1 C4A 151.0(2) . 2_656
O1O Mg1 C4A 90.9(2) . 2_656
O1I Mg1 C4A 89.4(3) . 2_656
O5A Mg1 C11A 27.2(2) . .
O2A Mg1 C11A 126.8(3) 2_656 .
O3A Mg1 C11A 149.5(2) 2_656 .
O4A Mg1 C11A 55.2(2) . .
O1O Mg1 C11A 93.2(3) . .
O1I Mg1 C11A 86.5(3) . .
C4A Mg1 C11A 153.5(2) 2_656 .
O5A Mg1 C5A 156.2(3) . 2_656
O2A Mg1 C5A 56.4(2) 2_656 2_656
O3A Mg1 C5A 27.0(2) 2_656 2_656
O4A Mg1 C5A 121.3(2) . 2_656
O1O Mg1 C5A 88.8(3) . 2_656
O1I Mg1 C5A 91.4(3) . 2_656
C4A Mg1 C5A 29.8(2) 2_656 2_656
C11A Mg1 C5A 175.9(2) . 2_656
O5A Mg1 C10A 55.4(2) . .
O2A Mg1 C10A 154.9(3) 2_656 .
O3A Mg1 C10A 121.3(2) 2_656 .
O4A Mg1 C10A 27.0(2) . .
O1O Mg1 C10A 91.1(3) . .
O1I Mg1 C10A 88.7(3) . .
C4A Mg1 C10A 177.2(2) 2_656 .
C11A Mg1 C10A 28.3(2) . .
C5A Mg1 C10A 148.3(2) 2_656 .
O2 Mg9 O9I 99.1(4) . .
O2 Mg9 O3C 82.3(3) . .
O9I Mg9 O3C 99.2(4) . .
O2 Mg9 O11B 102.2(3) . .
O9I Mg9 O11B 88.6(4) . .
O3C Mg9 O11B 170.4(4) . .
O2 Mg9 O10B 169.4(3) . .
O9I Mg9 O10B 90.3(4) . .
O3C Mg9 O10B 91.5(3) . .
O11B Mg9 O10B 82.8(3) . .
O2 Mg9 O9O 89.4(6) . .
O9I Mg9 O9O 170.4(6) . .
O3C Mg9 O9O 86.4(4) . .
O11B Mg9 O9O 85.1(4) . .
O10B Mg9 O9O 81.6(6) . .
O2 Mg9 C25B 129.3(3) . .
O9I Mg9 C25B 90.0(4) . .
O3C Mg9 C25B 145.5(3) . .
O11B Mg9 C25B 27.8(3) . .
O10B Mg9 C25B 55.0(2) . .
O9O Mg9 C25B 81.1(5) . .
O2 Mg9 C4C 27.0(3) . .
O9I Mg9 C4C 105.5(4) . .
O3C Mg9 C4C 55.6(3) . .
O11B Mg9 C4C 127.8(3) . .
O10B Mg9 C4C 144.9(3) . .
O9O Mg9 C4C 84.2(6) . .
C25B Mg9 C4C 152.3(3) . .
O2 Mg9 C5C 55.9(3) . .
O9I Mg9 C5C 104.0(4) . .
O3C Mg9 C5C 26.4(3) . .
O11B Mg9 C5C 155.8(3) . .
O10B Mg9 C5C 117.1(3) . .
O9O Mg9 C5C 84.5(5) . .
C25B Mg9 C5C 164.4(3) . .
C4C Mg9 C5C 29.2(2) . .
O2 Mg9 C24B 157.1(3) . .
O9I Mg9 C24B 88.9(4) . .
O3C Mg9 C24B 117.8(3) . .
O11B Mg9 C24B 56.3(3) . .
O10B Mg9 C24B 26.5(2) . .
O9O Mg9 C24B 81.5(6) . .
C25B Mg9 C24B 28.6(2) . .
C4C Mg9 C24B 164.7(3) . .
C5C Mg9 C24B 142.7(3) . .
O8B Mg5 O7B 82.2(3) . .
O8B Mg5 O9C 177.3(3) . 2_656
O7B Mg5 O9C 95.7(3) . 2_656
O8B Mg5 O8C 100.8(3) . 2_656
O7B Mg5 O8C 176.8(3) . 2_656
O9C Mg5 O8C 81.2(2) 2_656 2_656
O8B Mg5 O5I 89.0(5) . .
O7B Mg5 O5I 95.4(5) . .
O9C Mg5 O5I 92.9(4) 2_656 .
O8C Mg5 O5I 85.9(5) 2_656 .
O8B Mg5 O5O 92.0(4) . .
O7B Mg5 O5O 89.3(4) . .
O9C Mg5 O5O 86.2(3) 2_656 .
O8C Mg5 O5O 89.4(4) 2_656 .
O5I Mg5 O5O 175.3(5) . .
O8B Mg5 C18B 26.7(2) . .
O7B Mg5 C18B 55.5(2) . .
O9C Mg5 C18B 151.3(3) 2_656 .
O8C Mg5 C18B 127.4(3) 2_656 .
O5I Mg5 C18B 91.0(5) . .
O5O Mg5 C18B 91.9(3) . .
O8B Mg5 C17B 55.1(3) . .
O7B Mg5 C17B 27.1(3) . .
O9C Mg5 C17B 122.8(3) 2_656 .
O8C Mg5 C17B 155.9(3) 2_656 .
O5I Mg5 C17B 93.9(5) . .
O5O Mg5 C17B 90.4(3) . .
C18B Mg5 C17B 28.5(3) . .
O8B Mg5 C18C 127.3(3) . 2_656
O7B Mg5 C18C 150.5(3) . 2_656
O9C Mg5 C18C 54.7(2) 2_656 2_656
O8C Mg5 C18C 26.6(2) 2_656 2_656
O5I Mg5 C18C 86.7(5) . 2_656
O5O Mg5 C18C 89.1(3) . 2_656
C18B Mg5 C18C 154.0(3) . 2_656
C17B Mg5 C18C 177.5(3) . 2_656
O8B Mg5 C19C 155.3(3) . 2_656
O7B Mg5 C19C 122.4(3) . 2_656
O9C Mg5 C19C 26.6(2) 2_656 2_656
O8C Mg5 C19C 54.6(2) 2_656 2_656
O5I Mg5 C19C 90.9(5) . 2_656
O5O Mg5 C19C 86.2(3) . 2_656
C18B Mg5 C19C 177.3(3) . 2_656
C17B Mg5 C19C 149.4(3) . 2_656
C18C Mg5 C19C 28.1(2) 2_656 2_656
O11A Mg8 O11C 103.5(3) 2_656 .
O11A Mg8 O10A 82.2(3) 2_656 2_656
O11C Mg8 O10A 172.4(4) . 2_656
O11A Mg8 O8I 93.1(4) 2_656 .
O11C Mg8 O8I 79.7(5) . .
O10A Mg8 O8I 105.3(4) 2_656 .
O11A Mg8 O12C 174.5(3) 2_656 .
O11C Mg8 O12C 82.0(3) . .
O10A Mg8 O12C 92.4(2) 2_656 .
O8I Mg8 O12C 87.7(4) . .
O11A Mg8 O8O 91.6(5) 2_656 .
O11C Mg8 O8O 88.4(5) . .
O10A Mg8 O8O 86.2(3) 2_656 .
O8I Mg8 O8O 168.0(5) . .
O12C Mg8 O8O 88.6(4) . .
O11A Mg8 C25C 129.3(3) 2_656 .
O11C Mg8 C25C 26.1(3) . .
O10A Mg8 C25C 148.5(3) 2_656 .
O8I Mg8 C25C 77.1(4) . .
O12C Mg8 C25C 56.2(3) . .
O8O Mg8 C25C 91.4(4) . .
O11A Mg8 C25A 26.7(3) 2_656 2_656
O11C Mg8 C25A 129.5(3) . 2_656
O10A Mg8 C25A 55.7(3) 2_656 2_656
O8I Mg8 C25A 102.6(4) . 2_656
O12C Mg8 C25A 147.9(3) . 2_656
O8O Mg8 C25A 86.4(4) . 2_656
C25C Mg8 C25A 155.6(3) . 2_656
O11A Mg8 C26C 158.4(3) 2_656 .
O11C Mg8 C26C 55.1(3) . .
O10A Mg8 C26C 119.4(3) 2_656 .
O8I Mg8 C26C 81.1(4) . .
O12C Mg8 C26C 27.0(3) . .
O8O Mg8 C26C 90.5(4) . .
C25C Mg8 C26C 29.1(3) . .
C25A Mg8 C26C 174.3(3) 2_656 .
O11A Mg8 C24A 56.1(3) 2_656 2_656
O11C Mg8 C24A 158.0(3) . 2_656
O10A Mg8 C24A 26.3(2) 2_656 2_656
O8I Mg8 C24A 107.1(4) . 2_656
O12C Mg8 C24A 118.5(3) . 2_656
O8O Mg8 C24A 84.6(4) . 2_656
C25C Mg8 C24A 173.6(3) . 2_656
C25A Mg8 C24A 29.4(3) 2_656 2_656
C26C Mg8 C24A 145.5(2) . 2_656
O5C Mg6 O8B 104.2(3) . .
O5C Mg6 O4C 82.6(2) . .
O8B Mg6 O4C 172.6(3) . .
O5C Mg6 O9B 173.2(3) . .
O8B Mg6 O9B 82.7(3) . .
O4C Mg6 O9B 90.5(2) . .
O5C Mg6 O6I 93.7(3) . .
O8B Mg6 O6I 80.9(4) . .
O4C Mg6 O6I 101.8(4) . .
O9B Mg6 O6I 87.7(3) . .
O5C Mg6 O6O 91.7(3) . .
O8B Mg6 O6O 90.9(4) . .
O4C Mg6 O6O 86.0(3) . .
O9B Mg6 O6O 87.8(3) . .
O6I Mg6 O6O 171.0(5) . .
O5C Mg6 C11C 26.6(2) . .
O8B Mg6 C11C 130.5(3) . .
O4C Mg6 C11C 56.1(2) . .
O9B Mg6 C11C 146.5(3) . .
O6I Mg6 C11C 100.7(4) . .
O6O Mg6 C11C 87.3(3) . .
O5C Mg6 C18B 130.5(3) . .
O8B Mg6 C18B 26.5(2) . .
O4C Mg6 C18B 146.8(3) . .
O9B Mg6 C18B 56.3(2) . .
O6I Mg6 C18B 79.1(4) . .
O6O Mg6 C18B 91.9(3) . .
C11C Mg6 C18B 157.0(3) . .
O5C Mg6 C19B 159.5(3) . .
O8B Mg6 C19B 55.4(2) . .
O4C Mg6 C19B 117.9(3) . .
O9B Mg6 C19B 27.4(2) . .
O6I Mg6 C19B 82.0(3) . .
O6O Mg6 C19B 90.4(3) . .
C11C Mg6 C19B 173.7(3) . .
C18B Mg6 C19B 28.9(2) . .
O11A Mg3 O4B 168.8(5) . .
O11A Mg3 O5B 100.1(3) . .
O4B Mg3 O5B 82.7(3) . .
O11A Mg3 O12A 83.9(3) . .
O4B Mg3 O12A 91.4(3) . .
O5B Mg3 O12A 168.4(5) . .
O11A Mg3 O3O 85.3(6) . .
O4B Mg3 O3O 84.0(6) . .
O5B Mg3 O3O 85.7(6) . .
O12A Mg3 O3O 83.7(6) . .
O11A Mg3 C25A 27.4(2) . .
O4B Mg3 C25A 147.0(3) . .
O5B Mg3 C25A 127.1(3) . .
O12A Mg3 C25A 56.5(2) . .
O3O Mg3 C25A 84.5(5) . .
O11A Mg3 C11B 126.1(3) . .
O4B Mg3 C11B 56.3(2) . .
O5B Mg3 C11B 26.4(3) . .
O12A Mg3 C11B 146.7(3) . .
O3O Mg3 C11B 84.8(5) . .
C25A Mg3 C11B 152.4(3) . .
O11A Mg3 C26A 56.7(3) . .
O4B Mg3 C26A 118.3(3) . .
O5B Mg3 C26A 155.0(3) . .
O12A Mg3 C26A 27.2(3) . .
O3O Mg3 C26A 83.4(5) . .
C25A Mg3 C26A 29.3(2) . .
C11B Mg3 C26A 167.6(4) . .
O11A Mg3 C10B 154.6(3) . .
O4B Mg3 C10B 26.6(2) . .
O5B Mg3 C10B 56.1(2) . .
O12A Mg3 C10B 117.8(3) . .
O3O Mg3 C10B 84.2(5) . .
C25A Mg3 C10B 167.9(4) . .
C11B Mg3 C10B 29.7(2) . .
C26A Mg3 C10B 144.1(3) . .
O2B Mg11 O5A 99.7(3) . 2_656
O2B Mg11 O1B 84.2(3) . .
O5A Mg11 O1B 171.8(4) 2_656 .
O2B Mg11 O6A 175.4(3) . 2_656
O5A Mg11 O6A 83.8(3) 2_656 2_656
O1B Mg11 O6A 92.0(3) . 2_656
O2B Mg11 O11I 95.9(3) . .
O5A Mg11 O11I 80.6(3) 2_656 .
O1B Mg11 O11I 106.4(3) . .
O6A Mg11 O11I 87.6(3) 2_656 .
O2B Mg11 O11O 90.8(4) . .
O5A Mg11 O11O 89.7(4) 2_656 .
O1B Mg11 O11O 83.0(4) . .
O6A Mg11 O11O 86.2(4) 2_656 .
O11I Mg11 O11O 169.0(4) . .
O2B Mg11 C4B 28.2(3) . .
O5A Mg11 C4B 127.3(3) 2_656 .
O1B Mg11 C4B 56.1(3) . .
O6A Mg11 C4B 147.8(3) 2_656 .
O11I Mg11 C4B 104.1(3) . .
O11O Mg11 C4B 85.9(4) . .
O2B Mg11 C12A 156.1(3) . 2_656
O5A Mg11 C12A 56.4(2) 2_656 2_656
O1B Mg11 C12A 119.4(3) . 2_656
O6A Mg11 C12A 27.5(2) 2_656 2_656
O11I Mg11 C12A 81.6(3) . 2_656
O11O Mg11 C12A 88.7(4) . 2_656
C4B Mg11 C12A 173.4(3) . 2_656
O2B Mg11 C11A 127.3(3) . 2_656
O5A Mg11 C11A 27.7(2) 2_656 2_656
O1B Mg11 C11A 148.2(3) . 2_656
O6A Mg11 C11A 56.3(2) 2_656 2_656
O11I Mg11 C11A 77.7(3) . 2_656
O11O Mg11 C11A 91.2(4) . 2_656
C4B Mg11 C11A 155.0(3) . 2_656
C12A Mg11 C11A 28.8(2) 2_656 2_656
O2B Mg11 C3B 57.2(2) . .
O5A Mg11 C3B 155.4(3) 2_656 .
O1B Mg11 C3B 27.1(2) . .
O6A Mg11 C3B 118.9(3) 2_656 .
O11I Mg11 C3B 108.0(3) . .
O11O Mg11 C3B 83.0(4) . .
C4B Mg11 C3B 29.1(3) . .
C12A Mg11 C3B 146.2(3) 2_656 .
C11A Mg11 C3B 172.9(3) 2_656 .
O2 Mg2 O8A 101.8(3) 2_656 .
O2 Mg2 O1C 82.7(3) 2_656 2_656
O8A Mg2 O1C 174.8(4) . 2_656
O2 Mg2 O9A 174.9(4) 2_656 .
O8A Mg2 O9A 82.3(3) . .
O1C Mg2 O9A 93.3(3) 2_656 .
O2 Mg2 O2O 90.5(4) 2_656 .
O8A Mg2 O2O 91.0(7) . .
O1C Mg2 O2O 86.5(5) 2_656 .
O9A Mg2 O2O 92.4(4) . .
O2 Mg2 O2I 85.8(5) 2_656 2_656
O8A Mg2 O2I 95.3(7) . 2_656
O1C Mg2 O2I 87.5(4) 2_656 2_656
O9A Mg2 O2I 90.9(5) . 2_656
O2O Mg2 O2I 173.2(6) . 2_656
O2 Mg2 C4C 27.7(3) 2_656 2_656
O8A Mg2 C4C 128.2(3) . 2_656
O1C Mg2 C4C 55.9(3) 2_656 2_656
O9A Mg2 C4C 148.9(3) . 2_656
O2O Mg2 C4C 82.6(4) . 2_656
O2I Mg2 C4C 91.6(5) 2_656 2_656
O2 Mg2 C18A 128.7(3) 2_656 .
O8A Mg2 C18A 26.9(3) . .
O1C Mg2 C18A 148.5(3) 2_656 .
O9A Mg2 C18A 55.5(3) . .
O2O Mg2 C18A 90.4(5) . .
O2I Mg2 C18A 96.4(5) 2_656 .
C4C Mg2 C18A 154.4(3) 2_656 .
O2 Mg2 C19A 157.7(3) 2_656 .
O8A Mg2 C19A 55.9(3) . .
O1C Mg2 C19A 119.5(3) 2_656 .
O9A Mg2 C19A 26.6(3) . .
O2O Mg2 C19A 89.7(4) . .
O2I Mg2 C19A 95.9(5) 2_656 .
C4C Mg2 C19A 171.2(3) 2_656 .
C18A Mg2 C19A 29.0(3) . .
O2 Mg2 C3C 55.9(3) 2_656 2_656
O8A Mg2 C3C 156.8(4) . 2_656
O1C Mg2 C3C 27.1(3) 2_656 2_656
O9A Mg2 C3C 120.3(3) . 2_656
O2O Mg2 C3C 83.5(4) . 2_656
O2I Mg2 C3C 89.8(5) 2_656 2_656
C4C Mg2 C3C 28.8(3) 2_656 2_656
C18A Mg2 C3C 172.5(3) . 2_656
C19A Mg2 C3C 146.1(3) . 2_656
O5B Mg4 O11C 101.4(3) . 2_656
O5B Mg4 O6B 82.2(3) . .
O11C Mg4 O6B 176.3(4) 2_656 .
O5B Mg4 O10C 174.6(5) . 2_656
O11C Mg4 O10C 80.1(3) 2_656 2_656
O6B Mg4 O10C 96.5(3) . 2_656
O5B Mg4 O4O 93.2(5) . .
O11C Mg4 O4O 89.9(5) 2_656 .
O6B Mg4 O4O 88.7(4) . .
O10C Mg4 O4O 92.0(4) 2_656 .
O5B Mg4 O4I 84.4(5) . .
O11C Mg4 O4I 89.5(5) 2_656 .
O6B Mg4 O4I 92.0(4) . .
O10C Mg4 O4I 90.3(4) 2_656 .
O4O Mg4 O4I 177.4(5) . .
O5B Mg4 C11B 26.7(3) . .
O11C Mg4 C11B 127.6(3) 2_656 .
O6B Mg4 C11B 55.8(3) . .
O10C Mg4 C11B 152.4(3) 2_656 .
O4O Mg4 C11B 87.9(4) . .
O4I Mg4 C11B 90.5(4) . .
O5B Mg4 C25C 126.5(3) . 2_656
O11C Mg4 C25C 25.6(3) 2_656 2_656
O6B Mg4 C25C 151.1(3) . 2_656
O10C Mg4 C25C 54.6(3) 2_656 2_656
O4O Mg4 C25C 92.8(4) . 2_656
O4I Mg4 C25C 87.7(4) . 2_656
C11B Mg4 C25C 153.0(3) . 2_656
O5B Mg4 C12B 55.3(3) . .
O11C Mg4 C12B 155.8(3) 2_656 .
O6B Mg4 C12B 27.4(3) . .
O10C Mg4 C12B 123.8(3) 2_656 .
O4O Mg4 C12B 85.6(4) . .
O4I Mg4 C12B 93.9(3) . .
C11B Mg4 C12B 28.7(3) . .
C25C Mg4 C12B 177.7(4) 2_656 .
O11B Mg10 O8A 102.8(3) . 2_656
O11B Mg10 O7A 172.8(4) . 2_656
O8A Mg10 O7A 82.8(3) 2_656 2_656
O11B Mg10 O10O 86.7(5) . .
O8A Mg10 O10O 83.0(7) 2_656 .
O7A Mg10 O10O 89.6(5) 2_656 .
O11B Mg10 O12B 81.6(3) . .
O8A Mg10 O12B 172.0(5) 2_656 .
O7A Mg10 O12B 92.3(3) 2_656 .
O10O Mg10 O12B 90.6(5) . .
O11B Mg10 O10I 95.9(4) . .
O8A Mg10 O10I 90.2(6) 2_656 .
O7A Mg10 O10I 88.5(3) 2_656 .
O10O Mg10 O10I 173.1(5) . .
O12B Mg10 O10I 96.1(4) . .
O11B Mg10 C18A 129.2(3) . 2_656
O8A Mg10 C18A 26.5(3) 2_656 2_656
O7A Mg10 C18A 56.4(3) 2_656 2_656
O10O Mg10 C18A 83.8(5) . 2_656
O12B Mg10 C18A 148.1(3) . 2_656
O10I Mg10 C18A 89.6(4) . 2_656
O11B Mg10 C25B 26.1(3) . .
O8A Mg10 C25B 127.6(3) 2_656 .
O7A Mg10 C25B 147.2(3) 2_656 .
O10O Mg10 C25B 83.5(5) . .
O12B Mg10 C25B 55.9(3) . .
O10I Mg10 C25B 101.7(3) . .
C18A Mg10 C25B 152.8(3) 2_656 .
O11B Mg10 C17A 158.0(3) . 2_656
O8A Mg10 C17A 55.7(3) 2_656 2_656
O7A Mg10 C17A 27.1(3) 2_656 2_656
O10O Mg10 C17A 85.6(5) . 2_656
O12B Mg10 C17A 119.1(3) . 2_656
O10I Mg10 C17A 89.7(3) . 2_656
C18A Mg10 C17A 29.3(3) 2_656 2_656
C25B Mg10 C17A 167.8(3) . 2_656
O11B Mg10 C26B 54.8(3) . .
O8A Mg10 C26B 155.4(4) 2_656 .
O7A Mg10 C26B 118.8(3) 2_656 .
O10O Mg10 C26B 85.4(5) . .
O12B Mg10 C26B 27.1(2) . .
O10I Mg10 C26B 101.3(4) . .
C18A Mg10 C26B 168.2(4) 2_656 .
C25B Mg10 C26B 28.9(3) . .
C17A Mg10 C26B 144.6(3) 2_656 .
C10C O4C Mg6 113.3(4) . .
C10A O4A Mg1 109.9(5) . .
C17C O7C Mg7 110.7(5) . 2_656
C18C O8C Mg7 110.7(5) . 2_656
C18C O8C Mg5 110.0(5) . 2_656
Mg7 O8C Mg5 138.6(3) 2_656 2_656
C24A O10A Mg8 112.0(5) . 2_656
C17B O7B Mg5 109.8(5) . .
C19B O9B Mg6 109.7(5) . .
C24B O10B Mg9 110.5(5) . .
C1S O1O Mg1 116.5(15) . .
C3C O1C Mg2 110.7(6) . 2_656
C3A O1A Mg12 110.0(4) . .
C4B O2B Mg11 108.6(5) . .
C4B O2B Mg12 109.9(5) . .
Mg11 O2B Mg12 140.1(4) . .
C11C O5C Mg6 111.5(5) . .
C11C O5C Mg7 110.2(5) . .
Mg6 O5C Mg7 137.5(3) . .
C5A O3A Mg1 110.0(4) . 2_656
C11A O5A Mg1 111.0(5) . .
C11A O5A Mg11 108.9(5) . 2_656
Mg1 O5A Mg11 138.2(3) . 2_656
C24C O10C Mg4 114.1(5) . 2_656
C12B O6B Mg4 109.3(5) . .
C10B O4B Mg3 112.8(5) . .
C6A C7A C9A 109.5(6) . .
C6A C7A C29A 115.5(7) . .
C9A C7A C29A 111.8(6) . .
C6A C7A H7A 106.5 . .
C9A C7A H7A 106.5 . .
C29A C7A H7A 106.5 . .
C19C O9C Mg5 111.5(5) . 2_656
C5B O3B Mg12 109.9(4) . .
C17A O7A Mg10 111.1(5) . 2_656
C3B O1B Mg11 110.8(5) . .
C26C C27C C22C 118.1(8) . .
C26C C27C C28C 121.3(8) . .
C22C C27C C28C 120.6(7) . .
C12C O6C Mg7 110.0(5) . .
C16B C15B C20B 123.0(8) . .
C16B C15B H15B 118.5 . .
C20B C15B H15B 118.5 . .
C26A O12A Mg3 109.4(5) . .
C4A O2A Mg12 110.5(5) . .
C4A O2A Mg1 108.9(5) . 2_656
Mg12 O2A Mg1 139.0(3) . 2_656
C5C O3C Mg9 110.8(5) . .
C25C O11C Mg8 110.6(6) . .
C25C O11C Mg4 112.1(6) . 2_656
Mg8 O11C Mg4 134.7(4) . 2_656
C38C C37C C21C 112.3(6) . .
C38C C37C H37A 109.2 . .
C21C C37C H37A 109.2 . .
C38C C37C H37B 109.2 . .
C21C C37C H37B 109.2 . .
H37A C37C H37B 107.9 . .
C13C C8C C9C 122.2(7) . .
C13C C8C H8C 118.9 . .
C9C C8C H8C 118.9 . .
C12A O6A Mg11 107.9(5) . 2_656
C24C C23C C22C 118.0(8) . .
C24C C23C C21C 121.0(8) . .
C22C C23C C21C 120.9(7) . .
C10C C9C C8C 119.7(7) . .
C10C C9C C7C 119.2(7) . .
C8C C9C C7C 120.9(7) . .
O9C C19C C18C 116.3(7) . .
O9C C19C C20C 122.8(7) . .
C18C C19C C20C 120.9(8) . .
O9C C19C Mg5 41.9(3) . 2_656
C18C C19C Mg5 74.5(5) . 2_656
C20C C19C Mg5 164.6(6) . 2_656
O8C C18C C19C 120.6(8) . .
O8C C18C C17C 119.2(7) . .
C19C C18C C17C 119.9(7) . .
O8C C18C Mg5 43.4(4) . 2_656
C19C C18C Mg5 77.4(5) . 2_656
C17C C18C Mg5 162.6(5) . 2_656
O8C C18C Mg7 42.9(4) . 2_656
C19C C18C Mg7 163.4(6) . 2_656
C17C C18C Mg7 76.6(4) . 2_656
Mg5 C18C Mg7 86.1(2) 2_656 2_656
C15B C16B C17B 117.1(8) . .
C15B C16B C14B 124.2(8) . .
C17B C16B C14B 118.7(8) . .
O3C C5C C4C 116.8(7) . .
O3C C5C C6C 125.3(7) . .
C4C C5C C6C 117.8(8) . .
O3C C5C Mg9 42.7(4) . .
C4C C5C Mg9 74.1(5) . .
C6C C5C Mg9 167.8(6) . .
C18B O8B Mg6 111.4(5) . .
C18B O8B Mg5 110.6(5) . .
Mg6 O8B Mg5 137.0(3) . .
C25B O11B Mg10 113.8(6) . .
C25B O11B Mg9 107.1(6) . .
Mg10 O11B Mg9 137.2(4) . .
O7C C17C C18C 116.6(6) . .
O7C C17C C16C 123.1(7) . .
C18C C17C C16C 120.1(6) . .
O7C C17C Mg7 42.2(3) . 2_656
C18C C17C Mg7 74.8(4) . 2_656
C16C C17C Mg7 165.1(5) . 2_656
C25A O11A Mg3 110.1(5) . .
C25A O11A Mg8 110.7(5) . 2_656
Mg3 O11A Mg8 139.1(3) . 2_656
C1C C6C C5C 120.7(7) . .
C1C C6C C7C 124.0(7) . .
C5C C6C C7C 115.2(8) . .
C4S O7O Mg7 124.6(6) . .
C19A O9A Mg2 109.3(5) . .
C6C C7C C29C 112.7(7) . .
C6C C7C C9C 108.1(6) . .
C29C C7C C9C 113.4(7) . .
C6C C7C H7C 107.5 . .
C29C C7C H7C 107.5 . .
C9C C7C H7C 107.5 . .
C26B O12B Mg10 110.8(5) . .
C24B C23B C22B 116.6(7) . .
C24B C23B C21B 118.8(7) . .
C22B C23B C21B 124.5(8) . .
C23C C21C C20C 110.1(6) . .
C23C C21C C37C 113.8(6) . .
C20C C21C C37C 112.6(6) . .
C23C C21C H21C 106.6 . .
C20C C21C H21C 106.6 . .
C37C C21C H21C 106.6 . .
C9C C10C O4C 127.5(7) . .
C9C C10C C11C 121.6(7) . .
O4C C10C C11C 110.8(6) . .
C19B C20B C15B 118.4(7) . .
C19B C20B C21B 120.4(7) . .
C15B C20B C21B 121.0(7) . .
C10A C9A C8A 117.1(7) . .
C10A C9A C7A 120.9(7) . .
C8A C9A C7A 121.9(6) . .
C15C C16C C17C 117.7(7) . .
C15C C16C C14C 123.2(6) . .
C17C C16C C14C 118.8(6) . .
C11A C10A O4A 115.8(6) . .
C11A C10A C9A 122.3(7) . .
O4A C10A C9A 121.9(7) . .
C11A C10A Mg1 72.8(4) . .
O4A C10A Mg1 43.1(3) . .
C9A C10A Mg1 164.9(6) . .
C1Q O6I Mg6 139.6(9) . .
C27C C22C C23C 121.9(7) . .
C27C C22C H22C 119.1 . .
C23C C22C H22C 119.1 . .
O10B C24B C25B 115.4(8) . .
O10B C24B C23B 124.0(7) . .
C25B C24B C23B 120.6(8) . .
O10B C24B Mg9 43.0(4) . .
C25B C24B Mg9 72.6(5) . .
C23B C24B Mg9 166.6(6) . .
C1Q O9I Mg9 145.4(9) . .
C11B O5B Mg4 109.6(6) . .
C11B O5B Mg3 110.0(6) . .
Mg4 O5B Mg3 140.2(3) . .
C41B C28B C2B 111.3(7) . .
C41B C28B C27B 114.2(7) . .
C2B C28B C27B 107.3(5) . .
C41B C28B H28B 107.9 . .
C2B C28B H28B 107.9 . .
C27B C28B H28B 107.9 . .
C26C O12C Mg8 109.0(5) . .
C3A C2A C1A 116.0(7) . .
C3A C2A C28A 120.9(7) . .
C1A C2A C28A 123.0(7) . .
C18A O8A Mg10 111.8(6) . 2_656
C18A O8A Mg2 109.5(6) . .
Mg10 O8A Mg2 138.4(4) 2_656 .
O11A C25A C26A 120.4(8) . .
O11A C25A C24A 119.5(7) . .
C26A C25A C24A 120.1(7) . .
O11A C25A Mg3 42.5(4) . .
C26A C25A Mg3 77.9(5) . .
C24A C25A Mg3 161.6(6) . .
O11A C25A Mg8 42.6(4) . 2_656
C26A C25A Mg8 162.4(6) . 2_656
C24A C25A Mg8 77.2(4) . 2_656
Mg3 C25A Mg8 85.1(2) . 2_656
C20C C15C C16C 122.2(6) . .
C20C C15C H15C 118.9 . .
C16C C15C H15C 118.9 . .
O9B C19B C20B 123.4(7) . .
O9B C19B C18B 116.3(7) . .
C20B C19B C18B 120.3(8) . .
O9B C19B Mg6 43.0(3) . .
C20B C19B Mg6 166.2(6) . .
C18B C19B Mg6 73.4(5) . .
C20A C15A C16A 123.5(7) . .
C20A C15A H15A 118.3 . .
C16A C15A H15A 118.3 . .
C1P O10I Mg10 141.1(8) . .
C6B C5B O3B 125.4(6) . .
C6B C5B C4B 120.1(8) . .
O3B C5B C4B 114.5(7) . .
C2A C28A C41A 114.3(6) . .
C2A C28A C27A 108.3(6) . .
C41A C28A C27A 112.1(6) . .
C2A C28A H28A 107.3 . .
C41A C28A H28A 107.3 . .
C27A C28A H28A 107.3 . .
C16B C14B C13B 110.9(7) . .
C16B C14B C33B 112.5(8) . .
C13B C14B C33B 110.0(7) . .
C16B C14B H14B 107.7 . .
C13B C14B H14B 107.7 . .
C33B C14B H14B 107.7 . .
C2C C28C C41C 112.1(7) . .
C2C C28C C27C 110.9(7) . .
C41C C28C C27C 113.7(7) . .
C2C C28C H28C 106.5 . .
C41C C28C H28C 106.5 . .
C27C C28C H28C 106.5 . .
C42C C41C C28C 113.8(10) . .
C42C C41C H41A 108.8 . .
C28C C41C H41A 108.8 . .
C42C C41C H41B 108.8 . .
C28C C41C H41B 108.8 . .
H41A C41C H41B 107.7 . .
C31C C30C C29C 117.5(10) . .
C31C C30C H30A 107.9 . .
C29C C30C H30A 107.9 . .
C31C C30C H30B 107.9 . .
C29C C30C H30B 107.9 . .
H30A C30C H30B 107.2 . .
O7B C17B C18B 117.7(7) . .
O7B C17B C16B 121.8(8) . .
C18B C17B C16B 120.5(8) . .
O7B C17B Mg5 43.1(4) . .
C18B C17B Mg5 74.6(5) . .
C16B C17B Mg5 164.9(7) . .
O5A C11A C12A 118.2(7) . .
O5A C11A C10A 120.7(7) . .
C12A C11A C10A 121.1(7) . .
O5A C11A Mg11 43.3(4) . 2_656
C12A C11A Mg11 75.3(5) . 2_656
C10A C11A Mg11 162.7(5) . 2_656
O5A C11A Mg1 41.8(3) . .
C12A C11A Mg1 159.8(6) . .
C10A C11A Mg1 78.9(4) . .
Mg11 C11A Mg1 84.5(2) 2_656 .
C5A C6A C1A 118.5(7) . .
C5A C6A C7A 119.8(7) . .
C1A C6A C7A 121.7(7) . .
C4C O2 Mg2 108.3(6) . 2_656
C4C O2 Mg9 110.1(6) . .
Mg2 O2 Mg9 136.4(4) 2_656 .
O12A C26A C25A 116.1(7) . .
O12A C26A C27A 124.4(7) . .
C25A C26A C27A 119.4(7) . .
O12A C26A Mg3 43.4(3) . .
C25A C26A Mg3 72.7(5) . .
C27A C26A Mg3 167.6(6) . .
O6C C12C C13C 123.3(6) . .
O6C C12C C11C 115.8(6) . .
C13C C12C C11C 120.9(6) . .
O6C C12C Mg7 43.0(3) . .
C13C C12C Mg7 165.2(5) . .
C11C C12C Mg7 72.9(4) . .
C6A C1A C2A 123.9(7) . .
C6A C1A H1A 118.0 . .
C2A C1A H1A 118.0 . .
C15A C20A C19A 117.2(7) . .
C15A C20A C21A 124.2(7) . .
C19A C20A C21A 118.5(7) . .
O8B C18B C17B 119.7(7) . .
O8B C18B C19B 119.7(7) . .
C17B C18B C19B 120.6(7) . .
O8B C18B Mg5 42.8(3) . .
C17B C18B Mg5 76.9(5) . .
C19B C18B Mg5 162.1(6) . .
O8B C18B Mg6 42.1(3) . .
C17B C18B Mg6 161.0(6) . .
C19B C18B Mg6 77.7(5) . .
Mg5 C18B Mg6 84.6(2) . .
C1C C2C C3C 116.8(8) . .
C1C C2C C28C 124.1(7) . .
C3C C2C C28C 118.5(8) . .
C8C C13C C12C 117.8(7) . .
C8C C13C C14C 121.2(7) . .
C12C C13C C14C 121.0(7) . .
O1A C3A C2A 122.9(7) . .
O1A C3A C4A 115.1(6) . .
C2A C3A C4A 122.0(6) . .
O1A C3A Mg12 43.0(3) . .
C2A C3A Mg12 164.5(5) . .
C4A C3A Mg12 72.6(4) . .
C15C C20C C19C 119.2(7) . .
C15C C20C C21C 121.3(6) . .
C19C C20C C21C 119.6(7) . .
C4S N2S C6S 120.6(10) . .
C4S N2S C5S 126(3) . .
C6S N2S C5S 113(3) . .
O10A C24A C25A 115.0(7) . .
O10A C24A C23A 124.9(8) . .
C25A C24A C23A 120.1(7) . .
O10A C24A Mg8 41.7(4) . 2_656
C25A C24A Mg8 73.4(4) . 2_656
C23A C24A Mg8 165.6(6) . 2_656
C6C C1C C2C 123.1(7) . .
C6C C1C H1C 118.4 . .
C2C C1C H1C 118.4 . .
C23A C21A C20A 109.1(6) . .
C23A C21A C37A 113.6(7) . .
C20A C21A C37A 113.4(7) . .
C23A C21A H21A 106.7 . .
C20A C21A H21A 106.7 . .
C37A C21A H21A 106.7 . .
C14C C33C C34C 113.2(8) . .
C14C C33C H33A 108.9 . .
C34C C33C H33A 108.9 . .
C14C C33C H33B 108.9 . .
C34C C33C H33B 108.9 . .
H33A C33C H33B 107.8 . .
C10B C9B C8B 119.5(7) . .
C10B C9B C7B 121.2(7) . .
C8B C9B C7B 119.3(8) . .
C30A C29A C7A 113.9(8) . .
C30A C29A H29A 108.8 . .
C7A C29A H29A 108.8 . .
C30A C29A H29B 108.8 . .
C7A C29A H29B 108.8 . .
H29A C29A H29B 107.7 . .
C39C C38C C37C 112.8(8) . .
C39C C38C H38A 109.0 . .
C37C C38C H38A 109.0 . .
C39C C38C H38B 109.0 . .
C37C C38C H38B 109.0 . .
H38A C38C H38B 107.8 . .
O1B C3B C4B 115.3(7) . .
O1B C3B C2B 122.8(7) . .
C4B C3B C2B 121.9(7) . .
O1B C3B Mg11 42.1(3) . .
C4B C3B Mg11 73.2(5) . .
C2B C3B Mg11 164.8(6) . .
C6A C5A O3A 123.2(7) . .
C6A C5A C4A 121.0(7) . .
O3A C5A C4A 115.5(7) . .
C6A C5A Mg1 164.6(6) . 2_656
O3A C5A Mg1 43.0(3) . 2_656
C4A C5A Mg1 72.6(4) . 2_656
O6A C12A C11A 120.4(7) . .
O6A C12A C13A 120.6(7) . .
C11A C12A C13A 119.0(7) . .
O6A C12A Mg11 44.6(4) . 2_656
C11A C12A Mg11 75.8(5) . 2_656
C13A C12A Mg11 165.0(5) . 2_656
C23C C24C O10C 125.7(8) . .
C23C C24C C25C 122.7(8) . .
O10C C24C C25C 111.5(8) . .
C28B C41B C42B 115.2(10) . .
C28B C41B H41C 108.5 . .
C42B C41B H41C 108.5 . .
C28B C41B H41D 108.5 . .
C42B C41B H41D 108.5 . .
H41C C41B H41D 107.5 . .
O11B C25B C24B 123.8(8) . .
O11B C25B C26B 116.8(8) . .
C24B C25B C26B 119.4(7) . .
O11B C25B Mg9 45.1(4) . .
C24B C25B Mg9 78.9(5) . .
C26B C25B Mg9 161.6(6) . .
O11B C25B Mg10 40.1(4) . .
C24B C25B Mg10 163.2(7) . .
C26B C25B Mg10 77.1(5) . .
Mg9 C25B Mg10 84.6(2) . .
O2 C4C C3C 120.7(8) . .
O2 C4C C5C 119.1(8) . .
C3C C4C C5C 119.8(7) . .
O2 C4C Mg2 44.1(4) . 2_656
C3C C4C Mg2 78.3(5) . 2_656
C5C C4C Mg2 161.2(6) . 2_656
O2 C4C Mg9 43.0(4) . .
C3C C4C Mg9 163.5(6) . .
C5C C4C Mg9 76.7(5) . .
Mg2 C4C Mg9 85.2(2) 2_656 .
C30C C29C C7C 113.3(9) . .
C30C C29C H29C 108.9 . .
C7C C29C H29C 108.9 . .
C30C C29C H29D 108.9 . .
C7C C29C H29D 108.9 . .
H29C C29C H29D 107.7 . .
O2A C4A C3A 119.8(6) . .
O2A C4A C5A 121.9(6) . .
C3A C4A C5A 118.3(6) . .
O2A C4A Mg12 43.0(3) . .
C3A C4A Mg12 77.8(4) . .
C5A C4A Mg12 160.3(5) . .
O2A C4A Mg1 44.4(3) . 2_656
C3A C4A Mg1 164.1(5) . 2_656
C5A C4A Mg1 77.6(4) . 2_656
Mg12 C4A Mg1 86.9(2) . 2_656
C13B C8B C9B 122.0(7) . .
C13B C8B H8B 119.0 . .
C9B C8B H8B 119.0 . .
O6B C12B C11B 116.7(8) . .
O6B C12B C13B 120.4(8) . .
C11B C12B C13B 122.9(8) . .
O6B C12B Mg4 43.3(4) . .
C11B C12B Mg4 73.9(5) . .
C13B C12B Mg4 162.0(6) . .
C7B C29B C30B 117.2(9) . .
C7B C29B H29E 108.0 . .
C30B C29B H29E 108.0 . .
C7B C29B H29F 108.0 . .
C30B C29B H29F 108.0 . .
H29E C29B H29F 107.2 . .
C17A C16A C15A 118.2(8) . .
C17A C16A C14A 119.1(7) . .
C15A C16A C14A 122.5(7) . .
O1C C3C C4C 115.1(8) . .
O1C C3C C2C 123.2(8) . .
C4C C3C C2C 121.6(8) . .
O1C C3C Mg2 42.2(4) . 2_656
C4C C3C Mg2 72.9(5) . 2_656
C2C C3C Mg2 164.7(7) . 2_656
C9B C10B O4B 126.1(7) . .
C9B C10B C11B 121.1(7) . .
O4B C10B C11B 112.7(7) . .
C9B C10B Mg3 166.7(6) . .
O4B C10B Mg3 40.6(4) . .
C11B C10B Mg3 72.1(5) . .
N1W C2W C3W 99.9(11) . .
N1W C2W C1W 103(3) . .
C3W C2W C1W 114(2) . .
N1W C2W H2W 112.9 . .
C3W C2W H2W 112.9 . .
C1W C2W H2W 112.9 . .
C34A C33A C14A 112.9(7) . .
C34A C33A H33C 109.0 . .
C14A C33A H33C 109.0 . .
C34A C33A H33D 109.0 . .
C14A C33A H33D 109.0 . .
H33C C33A H33D 107.8 . .
C1B C2B C3B 115.7(7) . .
C1B C2B C28B 124.8(7) . .
C3B C2B C28B 119.5(8) . .
O5C C11C C12C 120.9(7) . .
O5C C11C C10C 121.5(7) . .
C12C C11C C10C 117.5(7) . .
O5C C11C Mg6 41.9(4) . .
C12C C11C Mg6 162.8(6) . .
C10C C11C Mg6 79.7(5) . .
O5C C11C Mg7 43.0(3) . .
C12C C11C Mg7 78.2(4) . .
C10C C11C Mg7 164.3(6) . .
Mg6 C11C Mg7 84.6(2) . .
O2B C4B C3B 120.9(7) . .
O2B C4B C5B 120.7(8) . .
C3B C4B C5B 118.3(7) . .
O2B C4B Mg11 43.3(4) . .
C3B C4B Mg11 77.7(5) . .
C5B C4B Mg11 163.9(7) . .
O2B C4B Mg12 42.5(4) . .
C3B C4B Mg12 160.5(6) . .
C5B C4B Mg12 78.8(5) . .
Mg11 C4B Mg12 85.3(3) . .
O7O C4S N2S 123.3(9) . .
O9A C19A C18A 118.1(7) . .
O9A C19A C20A 121.9(8) . .
C18A C19A C20A 119.6(8) . .
O9A C19A Mg2 44.1(4) . .
C18A C19A Mg2 74.4(5) . .
C20A C19A Mg2 166.0(6) . .
C38' C37B C38B 106.8(12) . .
C38' C37B C21B 113.9(11) . .
C38B C37B C21B 112.2(10) . .
C38' C37B H37C 4.7 . .
C38B C37B H37C 109.2 . .
C21B C37B H37C 109.2 . .
C38' C37B H37D 105.3 . .
C38B C37B H37D 109.2 . .
C21B C37B H37D 109.2 . .
H37C C37B H37D 107.9 . .
C2W N1W C5W 106(2) . .
C2W N1W H1W1 110.6 . .
C5W N1W H1W1 110.6 . .
C2W N1W H1W2 110.6 . .
C5W N1W H1W2 110.6 . .
H1W1 N1W H1W2 108.7 . .
C23A C22A C27A 125.5(7) . .
C23A C22A H22A 117.2 . .
C27A C22A H22A 117.2 . .
O5B C11B C12B 120.8(9) . .
O5B C11B C10B 121.7(8) . .
C12B C11B C10B 117.5(7) . .
O5B C11B Mg4 43.6(4) . .
C12B C11B Mg4 77.4(6) . .
C10B C11B Mg4 164.5(7) . .
O5B C11B Mg3 43.6(4) . .
C12B C11B Mg3 164.3(7) . .
C10B C11B Mg3 78.2(5) . .
Mg4 C11B Mg3 87.1(2) . .
C8B C13B C12B 116.9(8) . .
C8B C13B C14B 123.2(7) . .
C12B C13B C14B 119.5(8) . .
C23B C21B C20B 112.0(7) . .
C23B C21B C37' 112.2(7) . .
C20B C21B C37' 114.1(8) . .
C23B C21B C37B 112.2(7) . .
C20B C21B C37B 114.1(8) . .
C37' C21B C37B 0.0 . .
C23B C21B H21B 106.0 . .
C20B C21B H21B 106.0 . .
C37' C21B H21B 106.0 . .
C37B C21B H21B 106.0 . .
C13A C8A C9A 121.7(6) . .
C13A C8A H8A 119.2 . .
C9A C8A H8A 119.2 . .
C1B C6B C5B 120.6(7) . .
C1B C6B C7B 119.5(7) . .
C5B C6B C7B 119.9(7) . .
C27B C22B C23B 123.5(7) . .
C27B C22B H22B 118.2 . .
C23B C22B H22B 118.2 . .
C1P O11I Mg11 137.1(8) . .
C8A C13A C12A 118.7(6) . .
C8A C13A C14A 121.3(6) . .
C12A C13A C14A 119.9(7) . .
C29B C7B C9B 116.6(7) . .
C29B C7B C6B 115.1(7) . .
C9B C7B C6B 107.4(6) . .
C29B C7B H7B 105.6 . .
C9B C7B H7B 105.6 . .
C6B C7B H7B 105.6 . .
O12C C26C C27C 121.4(8) . .
O12C C26C C25C 117.4(8) . .
C27C C26C C25C 121.2(9) . .
O12C C26C Mg8 43.9(4) . .
C27C C26C Mg8 164.8(7) . .
C25C C26C Mg8 73.5(6) . .
C40C C39C C38C 115.1(10) . .
C40C C39C H39A 108.5 . .
C38C C39C H39A 108.5 . .
C40C C39C H39B 108.5 . .
C38C C39C H39B 108.5 . .
H39A C39C H39B 107.5 . .
C13A C14A C33A 114.9(6) . .
C13A C14A C16A 109.6(6) . .
C33A C14A C16A 113.0(6) . .
C13A C14A H14A 106.2 . .
C33A C14A H14A 106.2 . .
C16A C14A H14A 106.2 . .
C1W O2I Mg2 141(3) . 2_656
C22B C27B C26B 118.9(8) . .
C22B C27B C28B 121.3(7) . .
C26B C27B C28B 119.9(8) . .
C27B C26B O12B 122.9(7) . .
C27B C26B C25B 120.9(8) . .
O12B C26B C25B 116.0(8) . .
C27B C26B Mg10 165.0(6) . .
O12B C26B Mg10 42.1(4) . .
C25B C26B Mg10 74.1(5) . .
C22A C27A C26A 117.9(7) . .
C22A C27A C28A 125.3(7) . .
C26A C27A C28A 116.8(7) . .
O11C C25C C26C 120.3(9) . .
O11C C25C C24C 122.0(8) . .
C26C C25C C24C 117.7(9) . .
O11C C25C Mg8 43.3(5) . .
C26C C25C Mg8 77.4(6) . .
C24C C25C Mg8 163.5(6) . .
O11C C25C Mg4 42.3(5) . 2_656
C26C C25C Mg4 161.9(7) . 2_656
C24C C25C Mg4 79.9(5) . 2_656
Mg8 C25C Mg4 84.6(3) . 2_656
C34B C33B C14B 115.7(10) . .
C34B C33B H33E 108.4 . .
C14B C33B H33E 108.4 . .
C34B C33B H33F 108.4 . .
C14B C33B H33F 108.4 . .
H33E C33B H33F 107.4 . .
C35C C34C C33C 110.2(13) . .
C35C C34C H34A 109.6 . .
C33C C34C H34A 109.6 . .
C35C C34C H34B 109.6 . .
C33C C34C H34B 109.6 . .
H34A C34C H34B 108.1 . .
C31B C30B C29B 114.7(13) . .
C31B C30B H30C 108.6 . .
C29B C30B H30C 108.6 . .
C31B C30B H30D 108.6 . .
C29B C30B H30D 108.6 . .
H30C C30B H30D 107.6 . .
C43A C44A H44A 109.5 . .
C43A C44A H44B 109.5 . .
H44A C44A H44B 109.5 . .
C43A C44A H44C 109.5 . .
H44A C44A H44C 109.5 . .
H44B C44A H44C 109.5 . .
C42A C41A C28A 113.8(7) . .
C42A C41A H41E 108.8 . .
C28A C41A H41E 108.8 . .
C42A C41A H41F 108.8 . .
C28A C41A H41F 108.8 . .
H41E C41A H41F 107.7 . .
O8A C18A C19A 120.3(8) . .
O8A C18A C17A 119.5(9) . .
C19A C18A C17A 119.9(8) . .
O8A C18A Mg10 41.8(5) . 2_656
C19A C18A Mg10 161.6(7) . 2_656
C17A C18A Mg10 77.7(6) . 2_656
O8A C18A Mg2 43.7(5) . .
C19A C18A Mg2 76.6(5) . .
C17A C18A Mg2 162.2(8) . .
Mg10 C18A Mg2 85.3(3) 2_656 .
C13C C14C C16C 112.1(6) . .
C13C C14C C33C 114.1(6) . .
C16C C14C C33C 111.7(6) . .
C13C C14C H14C 106.1 . .
C16C C14C H14C 106.1 . .
C33C C14C H14C 106.1 . .
C4P C3P C2P 108.4(12) . .
C4P C3P H3P1 110.0 . .
C2P C3P H3P1 110.0 . .
C4P C3P H3P2 110.0 . .
C2P C3P H3P2 110.0 . .
H3P1 C3P H3P2 108.4 . .
C39C C40C H40A 109.5 . .
C39C C40C H40B 109.5 . .
H40A C40C H40B 109.5 . .
C39C C40C H40C 109.5 . .
H40A C40C H40C 109.5 . .
H40B C40C H40C 109.5 . .
O6I C1Q O9I 124.2(13) . .
O6I C1Q C2Q 118.3(13) . .
O9I C1Q C2Q 117.6(11) . .
C3P C4P C5P 105.3(13) . .
C3P C4P H4P1 110.7 . .
C5P C4P H4P1 110.7 . .
C3P C4P H4P2 110.7 . .
C5P C4P H4P2 110.7 . .
H4P1 C4P H4P2 108.8 . .
C1W O8I Mg8 141(3) . .
C38A C37A C21A 112.4(8) . .
C38A C37A H37E 109.1 . .
C21A C37A H37E 109.1 . .
C38A C37A H37F 109.1 . .
C21A C37A H37F 109.1 . .
H37E C37A H37F 107.9 . .
C41A C42A C43A 113.9(8) . .
C41A C42A H42A 108.8 . .
C43A C42A H42A 108.8 . .
C41A C42A H42B 108.8 . .
C43A C42A H42B 108.8 . .
H42A C42A H42B 107.7 . .
C37A C38A C39A 115.2(11) . .
C37A C38A H38C 108.5 . .
C39A C38A H38C 108.5 . .
C37A C38A H38D 108.5 . .
C39A C38A H38D 108.5 . .
H38C C38A H38D 107.5 . .
C16A C17A O7A 124.0(8) . .
C16A C17A C18A 121.2(9) . .
O7A C17A C18A 114.8(8) . .
C16A C17A Mg10 165.8(7) . 2_656
O7A C17A Mg10 41.8(4) . 2_656
C18A C17A Mg10 73.0(6) . 2_656
C30C C31C C32C 119.9(17) . .
C30C C31C H31A 107.3 . .
C32C C31C H31A 107.3 . .
C30C C31C H31B 107.3 . .
C32C C31C H31B 107.3 . .
H31A C31C H31B 106.9 . .
C6B C1B C2B 123.3(7) . .
C6B C1B H1B 118.3 . .
C2B C1B H1B 118.3 . .
C22A C23A C24A 117.0(7) . .
C22A C23A C21A 125.2(7) . .
C24A C23A C21A 117.6(7) . .
C2Q N1Q C5Q 107.3(11) . .
C2Q N1Q H1Q1 110.2 . .
C5Q N1Q H1Q1 110.2 . .
C2Q N1Q H1Q2 110.2 . .
C5Q N1Q H1Q2 110.2 . .
H1Q1 N1Q H1Q2 108.5 . .
C29A C30A C31A 112.9(12) . .
C29A C30A H30E 109.0 . .
C31A C30A H30E 109.0 . .
C29A C30A H30F 109.0 . .
C31A C30A H30F 109.0 . .
H30E C30A H30F 107.8 . .
C44A C43A C42A 112.8(8) . .
C44A C43A H43A 109.0 . .
C42A C43A H43A 109.0 . .
C44A C43A H43B 109.0 . .
C42A C43A H43B 109.0 . .
H43A C43A H43B 107.8 . .
N1S C3S H3S1 109.5 . .
N1S C3S H3S2 109.5 . .
H3S1 C3S H3S2 109.5 . .
N1S C3S H3S3 109.5 . .
H3S1 C3S H3S3 109.5 . .
H3S2 C3S H3S3 109.5 . .
O11I C1P O10I 125.0(13) . .
O11I C1P C2P 116.4(11) . .
O10I C1P C2P 118.4(11) . .
C4Q C3Q C2Q 109.1(12) . .
C4Q C3Q H3Q1 109.9 . .
C2Q C3Q H3Q1 109.9 . .
C4Q C3Q H3Q2 109.9 . .
C2Q C3Q H3Q2 109.9 . .
H3Q1 C3Q H3Q2 108.3 . .
C3S N1S C1S 110.9(17) . .
C3S N1S C2S 128.3(15) . .
C1S N1S C2S 120.8(18) . .
C33A C34A C35A 111.1(10) . .
C33A C34A H34C 109.4 . .
C35A C34A H34C 109.4 . .
C33A C34A H34D 109.4 . .
C35A C34A H34D 109.4 . .
H34C C34A H34D 108.0 . .
C35B C34B C33B 116(2) . .
C35B C34B H34E 108.3 . .
C33B C34B H34E 108.3 . .
C35B C34B H34F 108.3 . .
C33B C34B H34F 108.3 . .
H34E C34B H34F 107.4 . .
O8I C1W O2I 127(5) . .
O8I C1W C2W 114(5) . .
O2I C1W C2W 119(5) . .
N1Q C2Q C1Q 112.1(10) . .
N1Q C2Q C3Q 102.8(12) . .
C1Q C2Q C3Q 118.9(12) . .
N1Q C2Q H2Q 107.5 . .
C1Q C2Q H2Q 107.5 . .
C3Q C2Q H2Q 107.5 . .
N1Q C5Q C4Q 107.9(14) . .
N1Q C5Q H5Q1 110.1 . .
C4Q C5Q H5Q1 110.1 . .
N1Q C5Q H5Q2 110.1 . .
C4Q C5Q H5Q2 110.1 . .
H5Q1 C5Q H5Q2 108.4 . .
C4W C5W N1W 104(4) . .
C4W C5W H5W1 111.0 . .
N1W C5W H5W1 111.0 . .
C4W C5W H5W2 111.0 . .
N1W C5W H5W2 111.0 . .
H5W1 C5W H5W2 109.0 . .
O1O C1S N1S 121(2) . .
C35C C36C H36A 109.5 . .
C35C C36C H36B 109.5 . .
H36A C36C H36B 109.5 . .
C35C C36C H36C 109.5 . .
H36A C36C H36C 109.5 . .
H36B C36C H36C 109.5 . .
N2S C6S H6S1 109.5 . .
N2S C6S H6S2 109.5 . .
H6S1 C6S H6S2 109.5 . .
N2S C6S H6S3 109.5 . .
H6S1 C6S H6S3 109.5 . .
H6S2 C6S H6S3 109.5 . .
C4W C3W C2W 102.7(12) . .
C4W C3W H3W1 111.2 . .
C2W C3W H3W1 111.2 . .
C4W C3W H3W2 111.2 . .
C2W C3W H3W2 111.2 . .
H3W1 C3W H3W2 109.1 . .
C43C C42C C41C 121(2) . .
C43C C42C H42C 107.0 . .
C41C C42C H42C 107.0 . .
C43C C42C H42D 107.0 . .
C41C C42C H42D 107.0 . .
H42C C42C H42D 106.8 . .
C3Q C4Q C5Q 105.5(16) . .
C3Q C4Q H4Q1 110.6 . .
C5Q C4Q H4Q1 110.6 . .
C3Q C4Q H4Q2 110.6 . .
C5Q C4Q H4Q2 110.6 . .
H4Q1 C4Q H4Q2 108.8 . .
C5P N1P C2P 115.1(13) . .
C5P N1P H1P1 108.5 . .
C2P N1P H1P1 108.5 . .
C5P N1P H1P2 108.5 . .
C2P N1P H1P2 108.5 . .
H1P1 N1P H1P2 107.5 . .
N1P C2P C1P 114.4(12) . .
N1P C2P C3P 98.0(13) . .
C1P C2P C3P 124.8(14) . .
N1P C2P H2P 106.0 . .
C1P C2P H2P 106.0 . .
C3P C2P H2P 106.0 . .
C34C C35C C36C 110(2) . .
C34C C35C H35A 109.8 . .
C36C C35C H35A 109.8 . .
C34C C35C H35B 109.8 . .
C36C C35C H35B 109.8 . .
H35A C35C H35B 108.2 . .
C31B C32B H32A 109.5 . .
C31B C32B H32B 109.5 . .
H32A C32B H32B 109.5 . .
C31B C32B H32C 109.5 . .
H32A C32B H32C 109.5 . .
H32B C32B H32C 109.5 . .
N1P C5P C4P 100.1(13) . .
N1P C5P H5P1 111.7 . .
C4P C5P H5P1 111.7 . .
N1P C5P H5P2 111.7 . .
C4P C5P H5P2 111.7 . .
H5P1 C5P H5P2 109.5 . .
C31A C32A H32D 109.5 . .
C31A C32A H32E 109.5 . .
H32D C32A H32E 109.5 . .
C31A C32A H32F 109.5 . .
H32D C32A H32F 109.5 . .
H32E C32A H32F 109.5 . .
C5W C4W C3W 110(3) . .
C5W C4W H4W1 109.6 . .
C3W C4W H4W1 109.6 . .
C5W C4W H4W2 109.6 . .
C3W C4W H4W2 109.6 . .
H4W1 C4W H4W2 108.1 . .
C36A C35A C34A 112(2) . .
C36A C35A H35C 109.1 . .
C34A C35A H35C 109.1 . .
C36A C35A H35D 109.1 . .
C34A C35A H35D 109.1 . .
H35C C35A H35D 107.9 . .
C43B C42B C41B 113(2) . .
C43B C42B H42E 108.9 . .
C41B C42B H42E 108.9 . .
C43B C42B H42F 108.9 . .
C41B C42B H42F 108.9 . .
H42E C42B H42F 107.7 . .
C39A C40A H40D 109.5 . .
C39A C40A H40E 109.5 . .
H40D C40A H40E 109.5 . .
C39A C40A H40F 109.5 . .
H40D C40A H40F 109.5 . .
H40E C40A H40F 109.5 . .
C38A C39A C40A 114.7(16) . .
C38A C39A H39E 108.6 . .
C40A C39A H39E 108.6 . .
C38A C39A H39F 108.6 . .
C40A C39A H39F 108.6 . .
H39E C39A H39F 107.6 . .
N2S C5S H5S1 109.5 . .
N2S C5S H5S2 109.5 . .
H5S1 C5S H5S2 109.5 . .
N2S C5S H5S3 109.5 . .
H5S1 C5S H5S3 109.5 . .
H5S2 C5S H5S3 109.5 . .
C31C C32C H32G 109.5 . .
C31C C32C H32H 109.5 . .
H32G C32C H32H 109.5 . .
C31C C32C H32I 109.5 . .
H32G C32C H32I 109.5 . .
H32H C32C H32I 109.5 . .
C35A C36A H36D 109.5 . .
C35A C36A H36E 109.5 . .
H36D C36A H36E 109.5 . .
C35A C36A H36F 109.5 . .
H36D C36A H36F 109.5 . .
H36E C36A H36F 109.5 . .
C43C C44C H44D 109.5 . .
C43C C44C H44E 109.5 . .
H44D C44C H44E 109.5 . .
C43C C44C H44F 109.5 . .
H44D C44C H44F 109.5 . .
H44E C44C H44F 109.5 . .
C42C C43C C44C 110(3) . .
C42C C43C H43C 109.6 . .
C44C C43C H43C 109.6 . .
C42C C43C H43D 109.6 . .
C44C C43C H43D 109.6 . .
H43C C43C H43D 108.1 . .
N1S C2S H2S1 109.5 . .
N1S C2S H2S2 109.5 . .
H2S1 C2S H2S2 109.5 . .
N1S C2S H2S3 109.5 . .
H2S1 C2S H2S3 109.5 . .
H2S2 C2S H2S3 109.5 . .
C43B C44B H44G 109.5 . .
C43B C44B H44H 109.5 . .
H44G C44B H44H 109.5 . .
C43B C44B H44I 109.5 . .
H44G C44B H44I 109.5 . .
H44H C44B H44I 109.5 . .
C35B C36B H36G 109.5 . .
C35B C36B H36H 109.5 . .
H36G C36B H36H 109.5 . .
C35B C36B H36I 109.5 . .
H36G C36B H36I 109.5 . .
H36H C36B H36I 109.5 . .
C34B C35B C36B 110(3) . .
C34B C35B H35E 109.7 . .
C36B C35B H35E 109.7 . .
C34B C35B H35F 109.7 . .
C36B C35B H35F 109.7 . .
H35E C35B H35F 108.2 . .
C32A C31A C30A 112(3) . .
C32A C31A H31C 109.3 . .
C30A C31A H31C 109.3 . .
C32A C31A H31D 109.3 . .
C30A C31A H31D 109.3 . .
H31C C31A H31D 108.0 . .
C32B C31B C30B 135(3) . .
C32B C31B H31E 103.4 . .
C30B C31B H31E 103.3 . .
C32B C31B H31F 103.3 . .
C30B C31B H31F 103.3 . .
H31E C31B H31F 105.2 . .
C42B C43B C44B 114(4) . .
C42B C43B H43E 108.7 . .
C44B C43B H43E 108.7 . .
C42B C43B H43F 108.7 . .
C44B C43B H43F 108.7 . .
H43E C43B H43F 107.6 . .
C39B C38B C37' 112.5(19) . .
C39B C38B C37B 112.5(19) . .
C37' C38B C37B 0.0 . .
C39B C38B H38E 109.1 . .
C37' C38B H38E 109.1 . .
C37B C38B H38E 109.1 . .
C39B C38B H38F 109.1 . .
C37' C38B H38F 109.1 . .
C37B C38B H38F 109.1 . .
H38E C38B H38F 107.8 . .
C39' C38' C37' 110(3) . .
C39' C38' C37B 110(3) . .
C37' C38' C37B 0.0 . .
C39' C38' H38G 109.6 . .
C37' C38' H38G 109.6 . .
C37B C38' H38G 109.6 . .
C39' C38' H38H 109.6 . .
C37' C38' H38H 109.6 . .
C37B C38' H38H 109.6 . .
H38G C38' H38H 108.1 . .
C39B C40B H40G 109.5 . .
C39B C40B H40H 109.5 . .
H40G C40B H40H 109.5 . .
C39B C40B H40I 109.5 . .
H40G C40B H40I 109.5 . .
H40H C40B H40I 109.5 . .
C39' C40' H40J 109.5 . .
C39' C40' H40K 109.5 . .
H40J C40' H40K 109.5 . .
C39' C40' H40L 109.5 . .
H40J C40' H40L 109.5 . .
H40K C40' H40L 109.5 . .
C38' C39' C40' 109(6) . .
C38' C39' H39C 109.9 . .
C40' C39' H39C 110.0 . .
C38' C39' H39D 109.9 . .
C40' C39' H39D 110.0 . .
H39C C39' H39D 108.3 . .
C38B C39B C40B 105(4) . .
C38B C39B H39G 110.7 . .
C40B C39B H39G 110.7 . .
C38B C39B H39H 110.7 . .
C40B C39B H39H 110.7 . .
H39G C39B H39H 108.8 . .
C38' C37' C38B 106.8(12) . .
C38' C37' C21B 113.9(11) . .
C38B C37' C21B 112.2(10) . .
C38' C37' H37G 108.8 . .
C38B C37' H37G 106.0 . .
C21B C37' H37G 108.8 . .
C38' C37' H37H 108.8 . .
C38B C37' H37H 3.4 . .
C21B C37' H37H 108.8 . .
H37G C37' H37H 107.7 . .
O2B Mg12 O2A 96.4(3) . .
O2B Mg12 O12I 102.9(4) . .
O2A Mg12 O12I 100.5(6) . .
O2B Mg12 O1A 157.1(3) . .
O2A Mg12 O1A 82.0(2) . .
O12I Mg12 O1A 99.9(4) . .
O2B Mg12 O3B 83.1(3) . .
O2A Mg12 O3B 154.6(3) . .
O12I Mg12 O3B 104.4(5) . .
O1A Mg12 O3B 88.7(2) . .
O2B Mg12 C4A 122.6(3) . .
O2A Mg12 C4A 26.5(2) . .
O12I Mg12 C4A 96.8(5) . .
O1A Mg12 C4A 56.4(2) . .
O3B Mg12 C4A 142.0(3) . .
O2B Mg12 C4B 27.6(2) . .
O2A Mg12 C4B 123.1(3) . .
O12I Mg12 C4B 102.1(5) . .
O1A Mg12 C4B 142.2(3) . .
O3B Mg12 C4B 56.1(2) . .
C4A Mg12 C4B 148.0(3) . .
O2B Mg12 C3A 148.5(3) . .
O2A Mg12 C3A 55.8(2) . .
O12I Mg12 C3A 97.1(5) . .
O1A Mg12 C3A 27.0(2) . .
O3B Mg12 C3A 115.3(3) . .
C4A Mg12 C3A 29.6(2) . .
C4B Mg12 C3A 160.4(3) . .

loop_
_geom_bond_atom_site_label_1
_geom_bond_atom_site_label_2
_geom_bond_distance
_geom_bond_site_symmetry_2
Mg7 O5C 2.033(6) .
Mg7 O7C 2.036(6) 2_656
Mg7 O8C 2.047(6) 2_656
Mg7 O6C 2.078(6) .
Mg7 O7O 2.113(7) .
Mg7 O7I 2.157(10) .
Mg7 C11C 2.795(8) .
Mg7 C18C 2.814(8) 2_656
Mg7 C17C 2.837(7) 2_656
Mg7 C12C 2.863(8) .
Mg1 O5A 1.991(6) .
Mg1 O2A 2.054(7) 2_656
Mg1 O3A 2.062(5) 2_656
Mg1 O4A 2.080(6) .
Mg1 O1O 2.090(7) .
Mg1 O1I 2.203(8) .
Mg1 C4A 2.777(8) 2_656
Mg1 C11A 2.788(8) .
Mg1 C5A 2.842(9) 2_656
Mg1 C10A 2.864(8) .
Mg9 O2 2.031(8) .
Mg9 O9I 2.050(9) .
Mg9 O3C 2.056(6) .
Mg9 O11B 2.061(7) .
Mg9 O10B 2.079(8) .
Mg9 O9O 2.287(16) .
Mg9 C25B 2.780(10) .
Mg9 C4C 2.799(10) .
Mg9 C5C 2.833(9) .
Mg9 C24B 2.858(10) .
Mg5 O8B 2.019(6) .
Mg5 O7B 2.042(7) .
Mg5 O9C 2.043(7) 2_656
Mg5 O8C 2.056(6) 2_656
Mg5 O5I 2.058(12) .
Mg5 O5O 2.202(10) .
Mg5 C18B 2.783(8) .
Mg5 C17B 2.812(9) .
Mg5 C18C 2.812(9) 2_656
Mg5 C19C 2.848(9) 2_656
Mg8 O11A 2.020(7) 2_656
Mg8 O11C 2.038(8) .
Mg8 O10A 2.039(7) 2_656
Mg8 O8I 2.054(9) .
Mg8 O12C 2.078(7) .
Mg8 O8O 2.176(10) .
Mg8 C25C 2.781(11) .
Mg8 C25A 2.792(8) 2_656
Mg8 C26C 2.832(11) .
Mg8 C24A 2.840(8) 2_656
Mg6 O5C 1.997(6) .
Mg6 O8B 2.006(7) .
Mg6 O4C 2.030(7) .
Mg6 O9B 2.055(7) .
Mg6 O6I 2.150(11) .
Mg6 O6O 2.216(9) .
Mg6 C11C 2.782(9) .
Mg6 C18B 2.785(9) .
Mg6 C19B 2.840(9) .
Mg3 O11A 1.971(7) .
Mg3 O4B 2.022(7) .
Mg3 O5B 2.043(8) .
Mg3 O12A 2.045(7) .
Mg3 O3O 2.33(2) .
Mg3 C25A 2.740(10) .
Mg3 C11B 2.785(10) .
Mg3 C26A 2.806(8) .
Mg3 C10B 2.864(9) .
Mg11 O2B 2.000(7) .
Mg11 O5A 2.013(7) 2_656
Mg11 O1B 2.025(7) .
Mg11 O6A 2.041(6) 2_656
Mg11 O11I 2.225(12) .
Mg11 O11O 2.234(13) .
Mg11 C4B 2.766(9) .
Mg11 C12A 2.767(9) 2_656
Mg11 C11A 2.773(9) 2_656
Mg11 C3B 2.822(8) .
Mg2 O2 2.027(8) 2_656
Mg2 O8A 2.036(9) .
Mg2 O1C 2.036(7) 2_656
Mg2 O9A 2.071(7) .
Mg2 O2O 2.116(14) .
Mg2 O2I 2.296(10) 2_656
Mg2 C4C 2.767(9) 2_656
Mg2 C18A 2.780(10) .
Mg2 C19A 2.808(9) .
Mg2 C3C 2.835(10) 2_656
Mg4 O5B 2.024(8) .
Mg4 O11C 2.038(9) 2_656
Mg4 O6B 2.040(7) .
Mg4 O10C 2.077(7) 2_656
Mg4 O4O 2.172(16) .
Mg4 O4I 2.204(14) .
Mg4 C11B 2.762(9) .
Mg4 C25C 2.805(10) 2_656
Mg4 C12B 2.806(10) .
Mg10 O11B 1.988(8) .
Mg10 O8A 1.992(9) 2_656
Mg10 O7A 2.027(7) 2_656
Mg10 O10O 2.037(9) .
Mg10 O12B 2.052(7) .
Mg10 O10I 2.215(10) .
Mg10 C18A 2.777(11) 2_656
Mg10 C25B 2.822(9) .
Mg10 C17A 2.837(11) 2_656
Mg10 C26B 2.861(10) .
O4C C10C 1.417(9) .
O4A C10A 1.384(9) .
O7C C17C 1.383(9) .
O7C Mg7 2.036(6) 2_656
O8C C18C 1.338(10) .
O8C Mg7 2.047(6) 2_656
O8C Mg5 2.057(6) 2_656
O10A C24A 1.357(10) .
O10A Mg8 2.039(7) 2_656
O7B C17B 1.360(10) .
O9B C19B 1.387(11) .
O10B C24B 1.363(11) .
O1O C1S 1.24(3) .
O1C C3C 1.382(12) .
O1C Mg2 2.036(7) 2_656
O1A C3A 1.367(9) .
O1A Mg12 2.053(6) .
O2B C4B 1.377(10) .
O2B Mg12 2.004(7) .
O5C C11C 1.340(10) .
O3A C5A 1.372(9) .
O3A Mg1 2.062(5) 2_656
O5A C11A 1.364(9) .
O5A Mg11 2.012(7) 2_656
O10C C24C 1.375(12) .
O10C Mg4 2.077(7) 2_656
O6B C12B 1.367(11) .
O4B C10B 1.392(10) .
C7A C6A 1.500(10) .
C7A C9A 1.523(11) .
C7A C29A 1.566(9) .
C7A H7A 1.0000 .
O9C C19C 1.372(11) .
O9C Mg5 2.043(7) 2_656
O3B C5B 1.405(10) .
O3B Mg12 2.075(7) .
O7A C17A 1.386(12) .
O7A Mg10 2.027(7) 2_656
O1B C3B 1.373(10) .
C27C C26C 1.375(13) .
C27C C22C 1.423(11) .
C27C C28C 1.546(11) .
O6C C12C 1.383(9) .
C15B C16B 1.385(13) .
C15B C20B 1.408(12) .
C15B H15B 0.9500 .
O12A C26A 1.360(10) .
O2A C4A 1.317(10) .
O2A Mg12 2.010(7) .
O2A Mg1 2.054(7) 2_656
O3C C5C 1.350(11) .
O11C C25C 1.308(13) .
O11C Mg4 2.038(9) 2_656
C37C C38C 1.548(11) .
C37C C21C 1.552(10) .
C37C H37A 0.9900 .
C37C H37B 0.9900 .
C8C C13C 1.382(11) .
C8C C9C 1.419(12) .
C8C H8C 0.9500 .
O6A C12A 1.343(10) .
O6A Mg11 2.040(6) 2_656
C23C C24C 1.320(13) .
C23C C22C 1.427(12) .
C23C C21C 1.515(11) .
C9C C10C 1.314(12) .
C9C C7C 1.569(10) .
C19C C18C 1.375(12) .
C19C C20C 1.404(11) .
C19C Mg5 2.848(9) 2_656
C18C C17C 1.397(12) .
C18C Mg5 2.812(9) 2_656
C18C Mg7 2.814(8) 2_656
C16B C17B 1.439(12) .
C16B C14B 1.465(13) .
C5C C4C 1.419(12) .
C5C C6C 1.428(11) .
O8B C18B 1.333(10) .
O11B C25B 1.356(10) .
C17C C16C 1.430(9) .
C17C Mg7 2.837(7) 2_656
O11A C25A 1.342(10) .
O11A Mg8 2.020(7) 2_656
C6C C1C 1.340(13) .
C6C C7C 1.530(10) .
O7O C4S 1.220(12) .
O9A C19A 1.332(11) .
C7C C29C 1.542(10) .
C7C H7C 1.0000 .
O12B C26B 1.394(10) .
C23B C24B 1.411(13) .
C23B C22B 1.418(12) .
C23B C21B 1.498(12) .
C21C C20C 1.545(10) .
C21C H21C 1.0000 .
C10C C11C 1.449(10) .
C20B C19B 1.388(12) .
C20B C21B 1.509(12) .
C9A C10A 1.388(11) .
C9A C8A 1.442(10) .
C16C C15C 1.393(11) .
C16C C14C 1.530(10) .
C10A C11A 1.382(11) .
O6I C1Q 1.264(16) .
C22C H22C 0.9500 .
C24B C25B 1.393(13) .
O9I C1Q 1.266(16) .
O5B C11B 1.319(11) .
C28B C41B 1.489(13) .
C28B C2B 1.542(10) .
C28B C27B 1.549(11) .
C28B H28B 1.0000 .
O12C C26C 1.361(12) .
C2A C3A 1.384(11) .
C2A C1A 1.440(11) .
C2A C28A 1.509(10) .
O8A C18A 1.332(13) .
O8A Mg10 1.992(9) 2_656
C25A C26A 1.406(12) .
C25A C24A 1.431(13) .
C25A Mg8 2.792(8) 2_656
C15C C20C 1.374(11) .
C15C H15C 0.9500 .
C19B C18B 1.406(11) .
C15A C20A 1.390(12) .
C15A C16A 1.412(10) .
C15A H15A 0.9500 .
O10I C1P 1.257(15) .
C5B C6B 1.381(12) .
C5B C4B 1.420(11) .
C28A C41A 1.511(10) .
C28A C27A 1.537(10) .
C28A H28A 1.0000 .
C14B C13B 1.550(11) .
C14B C33B 1.583(13) .
C14B H14B 1.0000 .
C28C C2C 1.504(13) .
C28C C41C 1.543(11) .
C28C H28C 1.0000 .
C41C C42C 1.49(2) .
C41C H41A 0.9900 .
C41C H41B 0.9900 .
C30C C31C 1.460(18) .
C30C C29C 1.527(13) .
C30C H30A 0.9900 .
C30C H30B 0.9900 .
C17B C18B 1.376(13) .
C11A C12A 1.380(11) .
C11A Mg11 2.773(9) 2_656
C6A C5A 1.362(12) .
C6A C1A 1.399(11) .
O2 C4C 1.352(11) .
O2 Mg2 2.026(8) 2_656
C26A C27A 1.457(10) .
C12C C13C 1.407(11) .
C12C C11C 1.413(12) .
C1A H1A 0.9500 .
C20A C19A 1.442(11) .
C20A C21A 1.537(11) .
C2C C1C 1.406(12) .
C2C C3C 1.412(12) .
C13C C14C 1.498(10) .
C3A C4A 1.429(10) .
C3A Mg12 2.828(8) .
N2S C4S 1.345(12) .
N2S C6S 1.415(17) .
N2S C5S 1.47(6) .
C24A C23A 1.453(11) .
C24A Mg8 2.840(8) 2_656
C1C H1C 0.9500 .
C21A C23A 1.488(12) .
C21A C37A 1.568(10) .
C21A H21A 1.0000 .
C33C C14C 1.541(10) .
C33C C34C 1.552(13) .
C33C H33A 0.9900 .
C33C H33B 0.9900 .
C9B C10B 1.341(13) .
C9B C8B 1.416(12) .
C9B C7B 1.511(11) .
C29A C30A 1.510(15) .
C29A H29A 0.9900 .
C29A H29B 0.9900 .
C38C C39C 1.525(11) .
C38C H38A 0.9900 .
C38C H38B 0.9900 .
C3B C4B 1.403(13) .
C3B C2B 1.420(12) .
C5A C4A 1.445(10) .
C5A Mg1 2.842(9) 2_656
C12A C13A 1.453(11) .
C12A Mg11 2.767(9) 2_656
C24C C25C 1.445(14) .
C41B C42B 1.565(15) .
C41B H41C 0.9900 .
C41B H41D 0.9900 .
C25B C26B 1.416(13) .
C4C C3C 1.395(14) .
C4C Mg2 2.766(9) 2_656
C29C H29C 0.9900 .
C29C H29D 0.9900 .
C4A Mg12 2.762(7) .
C4A Mg1 2.777(8) 2_656
C8B C13B 1.391(13) .
C8B H8B 0.9500 .
C12B C11B 1.379(14) .
C12B C13B 1.405(13) .
C29B C7B 1.485(12) .
C29B C30B 1.496(16) .
C29B H29E 0.9900 .
C29B H29F 0.9900 .
C16A C17A 1.370(13) .
C16A C14A 1.565(11) .
C3C Mg2 2.835(10) 2_656
C10B C11B 1.449(12) .
C2W N1W 1.56(2) .
C2W C3W 1.562(18) .
C2W C1W 1.68(6) .
C2W H2W 1.0000 .
C33A C34A 1.465(13) .
C33A C14A 1.553(10) .
C33A H33C 0.9900 .
C33A H33D 0.9900 .
C2B C1B 1.419(13) .
C4B Mg12 2.791(10) .
C19A C18A 1.401(13) .
C37B C38' 1.54(2) .
C37B C38B 1.56(2) .
C37B C21B 1.597(11) .
C37B H37C 0.9900 .
C37B H37D 0.9900 .
N1W C5W 1.62(6) .
N1W H1W1 0.9100 .
N1W H1W2 0.9100 .
C22A C23A 1.372(13) .
C22A C27A 1.381(12) .
C22A H22A 0.9500 .
C21B C37' 1.597(11) .
C21B H21B 1.0000 .
C8A C13A 1.380(11) .
C8A H8A 0.9500 .
C6B C1B 1.344(12) .
C6B C7B 1.578(11) .
C22B C27B 1.363(13) .
C22B H22B 0.9500 .
O11I C1P 1.243(15) .
C13A C14A 1.507(10) .
C7B H7B 1.0000 .
C26C C25C 1.413(13) .
C39C C40C 1.500(19) .
C39C H39A 0.9900 .
C39C H39B 0.9900 .
C14A H14A 1.0000 .
O2I C1W 1.32(7) .
O2I Mg2 2.296(10) 2_656
C27B C26B 1.370(13) .
C25C Mg4 2.805(10) 2_656
C33B C34B 1.496(17) .
C33B H33E 0.9900 .
C33B H33F 0.9900 .
C34C C35C 1.51(3) .
C34C H34A 0.9900 .
C34C H34B 0.9900 .
C30B C31B 1.495(16) .
C30B H30C 0.9900 .
C30B H30D 0.9900 .
C44A C43A 1.483(18) .
C44A H44A 0.9800 .
C44A H44B 0.9800 .
C44A H44C 0.9800 .
C41A C42A 1.487(12) .
C41A H41E 0.9900 .
C41A H41F 0.9900 .
C18A C17A 1.421(13) .
C18A Mg10 2.777(11) 2_656
C14C H14C 1.0000 .
C3P C4P 1.32(2) .
C3P C2P 1.56(3) .
C3P H3P1 0.9900 .
C3P H3P2 0.9900 .
C40C H40A 0.9800 .
C40C H40B 0.9800 .
C40C H40C 0.9800 .
C1Q C2Q 1.524(19) .
C4P C5P 1.62(2) .
C4P H4P1 0.9900 .
C4P H4P2 0.9900 .
O8I C1W 1.17(7) .
C37A C38A 1.482(14) .
C37A H37E 0.9900 .
C37A H37F 0.9900 .
C42A C43A 1.578(15) .
C42A H42A 0.9900 .
C42A H42B 0.9900 .
C38A C39A 1.483(15) .
C38A H38C 0.9900 .
C38A H38D 0.9900 .
C17A Mg10 2.837(11) 2_656
O12I Mg12 2.027(11) .
C31C C32C 1.48(2) .
C31C H31A 0.9900 .
C31C H31B 0.9900 .
C1B H1B 0.9500 .
N1Q C2Q 1.483(18) .
N1Q C5Q 1.50(2) .
N1Q H1Q1 0.9100 .
N1Q H1Q2 0.9100 .
C30A C31A 1.563(18) .
C30A H30E 0.9900 .
C30A H30F 0.9900 .
C43A H43A 0.9900 .
C43A H43B 0.9900 .
C3S N1S 1.42(3) .
C3S H3S1 0.9800 .
C3S H3S2 0.9800 .
C3S H3S3 0.9800 .
C1P C2P 1.55(2) .
C3Q C4Q 1.40(2) .
C3Q C2Q 1.557(18) .
C3Q H3Q1 0.9900 .
C3Q H3Q2 0.9900 .
N1S C1S 1.52(3) .
N1S C2S 1.53(3) .
C34A C35A 1.589(15) .
C34A H34C 0.9900 .
C34A H34D 0.9900 .
C34B C35B 1.49(4) .
C34B H34E 0.9900 .
C34B H34F 0.9900 .
C2Q H2Q 1.0000 .
C5Q C4Q 1.51(3) .
C5Q H5Q1 0.9900 .
C5Q H5Q2 0.9900 .
C5W C4W 1.43(6) .
C5W H5W1 0.9900 .
C5W H5W2 0.9900 .
C36C C35C 1.60(3) .
C36C H36A 0.9800 .
C36C H36B 0.9800 .
C36C H36C 0.9800 .
C6S H6S1 0.9800 .
C6S H6S2 0.9800 .
C6S H6S3 0.9800 .
C3W C4W 1.51(3) .
C3W H3W1 0.9900 .
C3W H3W2 0.9900 .
C42C C43C 1.46(2) .
C42C H42C 0.9900 .
C42C H42D 0.9900 .
C4Q H4Q1 0.9900 .
C4Q H4Q2 0.9900 .
N1P C5P 1.40(2) .
N1P C2P 1.493(19) .
N1P H1P1 0.9100 .
N1P H1P2 0.9100 .
C2P H2P 1.0000 .
C35C H35A 0.9900 .
C35C H35B 0.9900 .
C32B C31B 1.41(4) .
C32B H32A 0.9800 .
C32B H32B 0.9800 .
C32B H32C 0.9800 .
C5P H5P1 0.9900 .
C5P H5P2 0.9900 .
C32A C31A 1.49(4) .
C32A H32D 0.9800 .
C32A H32E 0.9800 .
C32A H32F 0.9800 .
C4W H4W1 0.9900 .
C4W H4W2 0.9900 .
C35A C36A 1.56(4) .
C35A H35C 0.9900 .
C35A H35D 0.9900 .
C42B C43B 1.47(4) .
C42B H42E 0.9900 .
C42B H42F 0.9900 .
C40A C39A 1.56(3) .
C40A H40D 0.9800 .
C40A H40E 0.9800 .
C40A H40F 0.9800 .
C39A H39E 0.9900 .
C39A H39F 0.9900 .
C5S H5S1 0.9800 .
C5S H5S2 0.9800 .
C5S H5S3 0.9800 .
C32C H32G 0.9800 .
C32C H32H 0.9800 .
C32C H32I 0.9800 .
C36A H36D 0.9800 .
C36A H36E 0.9800 .
C36A H36F 0.9800 .
C44C C43C 1.61(4) .
C44C H44D 0.9800 .
C44C H44E 0.9800 .
C44C H44F 0.9800 .
C43C H43C 0.9900 .
C43C H43D 0.9900 .
C2S H2S1 0.9800 .
C2S H2S2 0.9800 .
C2S H2S3 0.9800 .
C44B C43B 1.65(4) .
C44B H44G 0.9800 .
C44B H44H 0.9800 .
C44B H44I 0.9800 .
C36B C35B 1.55(4) .
C36B H36G 0.9800 .
C36B H36H 0.9800 .
C36B H36I 0.9800 .
C35B H35E 0.9900 .
C35B H35F 0.9900 .
C31A H31C 0.9900 .
C31A H31D 0.9900 .
C31B H31E 0.9900 .
C31B H31F 0.9900 .
C43B H43E 0.9900 .
C43B H43F 0.9900 .
C38B C39B 1.50(2) .
C38B C37' 1.56(2) .
C38B H38E 0.9900 .
C38B H38F 0.9900 .
C38' C39' 1.51(5) .
C38' C37' 1.54(2) .
C38' H38G 0.9900 .
C38' H38H 0.9900 .
C40B C39B 1.62(5) .
C40B H40G 0.9800 .
C40B H40H 0.9800 .
C40B H40I 0.9800 .
C40' C39' 1.54(5) .
C40' H40J 0.9800 .
C40' H40K 0.9800 .
C40' H40L 0.9800 .
C39' H39C 0.9900 .
C39' H39D 0.9900 .
C39B H39G 0.9900 .
C39B H39H 0.9900 .
C37' H37G 0.9900 .
C37' H37H 0.9900 .

loop_
_geom_torsion_atom_site_label_1
_geom_torsion_atom_site_label_2
_geom_torsion_atom_site_label_3
_geom_torsion_atom_site_label_4
_geom_torsion
_geom_torsion_site_symmetry_1
_geom_torsion_site_symmetry_4
C13C C8C C9C C10C 2.9(11) . .
C13C C8C C9C C7C 178.0(6) . .
Mg5 O9C C19C C18C 4.4(9) 2_656 .
Mg5 O9C C19C C20C -178.4(6) 2_656 .
Mg7 O8C C18C C19C 179.6(6) 2_656 .
Mg5 O8C C18C C19C 6.7(9) 2_656 .
Mg7 O8C C18C C17C -7.2(9) 2_656 .
Mg5 O8C C18C C17C 179.9(6) 2_656 .
Mg7 O8C C18C Mg5 173.0(7) 2_656 2_656
Mg5 O8C C18C Mg7 -173.0(7) 2_656 2_656
O9C C19C C18C O8C -7.8(11) . .
C20C C19C C18C O8C 175.0(7) . .
Mg5 C19C C18C O8C -4.7(7) 2_656 .
O9C C19C C18C C17C 179.1(7) . .
C20C C19C C18C C17C 1.9(12) . .
Mg5 C19C C18C C17C -177.8(8) 2_656 .
O9C C19C C18C Mg5 -3.1(6) . 2_656
C20C C19C C18C Mg5 179.7(8) . 2_656
O9C C19C C18C Mg7 -7(2) . 2_656
C20C C19C C18C Mg7 175.9(16) . 2_656
Mg5 C19C C18C Mg7 -4(2) 2_656 2_656
C20B C15B C16B C17B 1.1(12) . .
C20B C15B C16B C14B 179.9(7) . .
Mg9 O3C C5C C4C 0.9(10) . .
Mg9 O3C C5C C6C 177.0(7) . .
Mg7 O7C C17C C18C -8.0(8) 2_656 .
Mg7 O7C C17C C16C 177.0(5) 2_656 .
O8C C18C C17C O7C 10.6(11) . .
C19C C18C C17C O7C -176.2(7) . .
Mg5 C18C C17C O7C 11(2) 2_656 .
Mg7 C18C C17C O7C 5.6(6) 2_656 .
O8C C18C C17C C16C -174.2(7) . .
C19C C18C C17C C16C -1.0(11) . .
Mg5 C18C C17C C16C -173.9(15) 2_656 .
Mg7 C18C C17C C16C -179.3(6) 2_656 .
O8C C18C C17C Mg7 5.0(6) . 2_656
C19C C18C C17C Mg7 178.2(8) . 2_656
Mg5 C18C C17C Mg7 5.3(18) 2_656 2_656
O3C C5C C6C C1C -179.4(8) . .
C4C C5C C6C C1C -3.4(12) . .
Mg9 C5C C6C C1C -170(3) . .
O3C C5C C6C C7C 0.5(12) . .
C4C C5C C6C C7C 176.5(8) . .
Mg9 C5C C6C C7C 10(3) . .
C1C C6C C7C C29C -32.2(11) . .
C5C C6C C7C C29C 147.9(8) . .
C1C C6C C7C C9C 94.0(8) . .
C5C C6C C7C C9C -85.9(9) . .
C10C C9C C7C C6C 89.8(9) . .
C8C C9C C7C C6C -85.3(8) . .
C10C C9C C7C C29C -144.5(8) . .
C8C C9C C7C C29C 40.4(10) . .
C24C C23C C21C C20C 87.1(10) . .
C22C C23C C21C C20C -89.1(8) . .
C24C C23C C21C C37C -145.4(9) . .
C22C C23C C21C C37C 38.4(10) . .
C38C C37C C21C C23C 62.0(9) . .
C38C C37C C21C C20C -171.8(7) . .
C8C C9C C10C O4C 178.4(7) . .
C7C C9C C10C O4C 3.2(12) . .
C8C C9C C10C C11C -4.8(12) . .
C7C C9C C10C C11C -179.9(7) . .
Mg6 O4C C10C C9C 174.1(7) . .
Mg6 O4C C10C C11C -3.0(8) . .
C16B C15B C20B C19B -1.3(12) . .
C16B C15B C20B C21B -176.2(7) . .
C6A C7A C9A C10A 89.7(8) . .
C29A C7A C9A C10A -141.1(7) . .
C6A C7A C9A C8A -89.4(8) . .
C29A C7A C9A C8A 39.8(9) . .
O7C C17C C16C C15C 175.0(6) . .
C18C C17C C16C C15C 0.1(10) . .
Mg7 C17C C16C C15C -177.1(16) 2_656 .
O7C C17C C16C C14C 1.2(10) . .
C18C C17C C16C C14C -173.7(6) . .
Mg7 C17C C16C C14C 9(2) 2_656 .
Mg1 O4A C10A C11A -3.5(8) . .
Mg1 O4A C10A C9A 178.3(6) . .
C8A C9A C10A C11A -1.6(11) . .
C7A C9A C10A C11A 179.3(7) . .
C8A C9A C10A O4A 176.5(6) . .
C7A C9A C10A O4A -2.6(11) . .
C8A C9A C10A Mg1 -179(100) . .
C7A C9A C10A Mg1 2(3) . .
C26C C27C C22C C23C 3.0(12) . .
C28C C27C C22C C23C -178.1(7) . .
C24C C23C C22C C27C 1.8(12) . .
C21C C23C C22C C27C 178.1(7) . .
Mg9 O10B C24B C25B 5.2(9) . .
Mg9 O10B C24B C23B -176.2(7) . .
C22B C23B C24B O10B -176.3(7) . .
C21B C23B C24B O10B 6.3(12) . .
C22B C23B C24B C25B 2.3(12) . .
C21B C23B C24B C25B -175.1(8) . .
C22B C23B C24B Mg9 172(2) . .
C21B C23B C24B Mg9 -5(3) . .
Mg3 O11A C25A C26A 3.7(13) . .
Mg8 O11A C25A C26A -174.6(7) 2_656 .
Mg3 O11A C25A C24A -175.0(7) . .
Mg8 O11A C25A C24A 6.7(12) 2_656 .
Mg8 O11A C25A Mg3 -178.3(11) 2_656 .
Mg3 O11A C25A Mg8 178.3(11) . 2_656
C17C C16C C15C C20C -0.1(11) . .
C14C C16C C15C C20C 173.4(7) . .
Mg6 O9B C19B C20B 177.7(6) . .
Mg6 O9B C19B C18B -2.7(8) . .
C15B C20B C19B O9B -177.7(7) . .
C21B C20B C19B O9B -2.7(12) . .
C15B C20B C19B C18B 2.7(11) . .
C21B C20B C19B C18B 177.7(7) . .
C15B C20B C19B Mg6 -171.1(18) . .
C21B C20B C19B Mg6 4(3) . .
Mg12 O3B C5B C6B 168.0(6) . .
Mg12 O3B C5B C4B -9.7(8) . .
C3A C2A C28A C41A -144.9(7) . .
C1A C2A C28A C41A 37.0(10) . .
C3A C2A C28A C27A 89.3(8) . .
C1A C2A C28A C27A -88.8(8) . .
C15B C16B C14B C13B -86.8(10) . .
C17B C16B C14B C13B 92.0(9) . .
C15B C16B C14B C33B 37.0(10) . .
C17B C16B C14B C33B -144.2(8) . .
C26C C27C C28C C2C -92.1(10) . .
C22C C27C C28C C2C 89.0(9) . .
C26C C27C C28C C41C 140.5(9) . .
C22C C27C C28C C41C -38.4(11) . .
C2C C28C C41C C42C 67.0(12) . .
C27C C28C C41C C42C -166.2(10) . .
Mg5 O7B C17B C18B -1.0(9) . .
Mg5 O7B C17B C16B 179.5(6) . .
C15B C16B C17B O7B 176.9(7) . .
C14B C16B C17B O7B -2.0(11) . .
C15B C16B C17B C18B -2.5(11) . .
C14B C16B C17B C18B 178.6(7) . .
C15B C16B C17B Mg5 178.2(18) . .
C14B C16B C17B Mg5 -1(3) . .
Mg1 O5A C11A C12A 176.1(6) . .
Mg11 O5A C11A C12A 8.8(9) 2_656 .
Mg1 O5A C11A C10A -4.0(9) . .
Mg11 O5A C11A C10A -171.3(6) 2_656 .
Mg1 O5A C11A Mg11 167.3(7) . 2_656
Mg11 O5A C11A Mg1 -167.3(7) 2_656 .
O4A C10A C11A O5A 5.2(11) . .
C9A C10A C11A O5A -176.5(7) . .
Mg1 C10A C11A O5A 2.7(6) . .
O4A C10A C11A C12A -174.8(7) . .
C9A C10A C11A C12A 3.4(12) . .
Mg1 C10A C11A C12A -177.3(8) . .
O4A C10A C11A Mg11 -15(2) . 2_656
C9A C10A C11A Mg11 163.0(15) . 2_656
Mg1 C10A C11A Mg11 -17.7(18) . 2_656
O4A C10A C11A Mg1 2.5(6) . .
C9A C10A C11A Mg1 -179.3(7) . .
C9A C7A C6A C5A -86.1(8) . .
C29A C7A C6A C5A 146.7(7) . .
C9A C7A C6A C1A 93.6(7) . .
C29A C7A C6A C1A -33.5(10) . .
Mg3 O12A C26A C25A -0.5(9) . .
Mg3 O12A C26A C27A 176.8(6) . .
O11A C25A C26A O12A -2.2(14) . .
C24A C25A C26A O12A 176.5(8) . .
Mg3 C25A C26A O12A 0.4(7) . .
Mg8 C25A C26A O12A -14(3) 2_656 .
O11A C25A C26A C27A -179.6(9) . .
C24A C25A C26A C27A -0.9(13) . .
Mg3 C25A C26A C27A -177.1(7) . .
Mg8 C25A C26A C27A 168.2(19) 2_656 .
O11A C25A C26A Mg3 -2.6(9) . .
C24A C25A C26A Mg3 176.1(9) . .
Mg8 C25A C26A Mg3 -15(2) 2_656 .
Mg7 O6C C12C C13C -172.6(6) . .
Mg7 O6C C12C C11C 4.9(8) . .
C5A C6A C1A C2A -0.4(10) . .
C7A C6A C1A C2A 179.8(6) . .
C3A C2A C1A C6A -0.2(10) . .
C28A C2A C1A C6A 178.0(6) . .
C16A C15A C20A C19A 0.7(12) . .
C16A C15A C20A C21A -178.4(7) . .
Mg6 O8B C18B C17B -172.7(6) . .
Mg5 O8B C18B C17B -2.3(10) . .
Mg6 O8B C18B C19B 5.0(9) . .
Mg5 O8B C18B C19B 175.4(6) . .
Mg6 O8B C18B Mg5 -170.4(7) . .
Mg5 O8B C18B Mg6 170.4(7) . .
O7B C17B C18B O8B 2.3(12) . .
C16B C17B C18B O8B -178.2(7) . .
Mg5 C17B C18B O8B 1.6(7) . .
O7B C17B C18B C19B -175.4(7) . .
C16B C17B C18B C19B 4.1(12) . .
Mg5 C17B C18B C19B -176.1(8) . .
O7B C17B C18B Mg5 0.7(6) . .
C16B C17B C18B Mg5 -179.8(7) . .
O7B C17B C18B Mg6 -13(2) . .
C16B C17B C18B Mg6 166.6(14) . .
Mg5 C17B C18B Mg6 -13.6(17) . .
O9B C19B C18B O8B -1.5(11) . .
C20B C19B C18B O8B 178.1(7) . .
Mg6 C19B C18B O8B -3.5(6) . .
O9B C19B C18B C17B 176.2(7) . .
C20B C19B C18B C17B -4.2(12) . .
Mg6 C19B C18B C17B 174.3(8) . .
O9B C19B C18B Mg5 9(2) . .
C20B C19B C18B Mg5 -171.7(15) . .
Mg6 C19B C18B Mg5 6.8(18) . .
O9B C19B C18B Mg6 1.9(6) . .
C20B C19B C18B Mg6 -178.5(7) . .
C41C C28C C2C C1C 36.7(11) . .
C27C C28C C2C C1C -91.6(9) . .
C41C C28C C2C C3C -151.9(8) . .
C27C C28C C2C C3C 79.8(9) . .
C9C C8C C13C C12C -2.1(11) . .
C9C C8C C13C C14C 178.4(7) . .
O6C C12C C13C C8C -179.3(7) . .
C11C C12C C13C C8C 3.3(11) . .
Mg7 C12C C13C C8C 160.5(17) . .
O6C C12C C13C C14C 0.1(11) . .
C11C C12C C13C C14C -177.2(7) . .
Mg7 C12C C13C C14C -20(2) . .
Mg12 O1A C3A C2A -171.3(6) . .
Mg12 O1A C3A C4A 9.6(7) . .
C1A C2A C3A O1A 178.1(6) . .
C28A C2A C3A O1A -0.1(11) . .
C1A C2A C3A C4A -2.8(10) . .
C28A C2A C3A C4A 179.0(6) . .
C1A C2A C3A Mg12 155.4(17) . .
C28A C2A C3A Mg12 -23(2) . .
C16C C15C C20C C19C 0.9(11) . .
C16C C15C C20C C21C -179.3(7) . .
O9C C19C C20C C15C -178.9(7) . .
C18C C19C C20C C15C -1.8(12) . .
Mg5 C19C C20C C15C 177.1(18) 2_656 .
O9C C19C C20C C21C 1.3(11) . .
C18C C19C C20C C21C 178.4(7) . .
Mg5 C19C C20C C21C -3(3) 2_656 .
C23C C21C C20C C15C 92.1(8) . .
C37C C21C C20C C15C -36.0(10) . .
C23C C21C C20C C19C -88.1(9) . .
C37C C21C C20C C19C 143.8(7) . .
Mg8 O10A C24A C25A -5.0(9) 2_656 .
Mg8 O10A C24A C23A 172.9(6) 2_656 .
O11A C25A C24A O10A -1.2(13) . .
C26A C25A C24A O10A -179.9(8) . .
Mg3 C25A C24A O10A -12(2) . .
Mg8 C25A C24A O10A 3.5(6) 2_656 .
O11A C25A C24A C23A -179.2(9) . .
C26A C25A C24A C23A 2.1(13) . .
Mg3 C25A C24A C23A 170.1(17) . .
Mg8 C25A C24A C23A -174.6(7) 2_656 .
O11A C25A C24A Mg8 -4.6(8) . 2_656
C26A C25A C24A Mg8 176.6(9) . 2_656
Mg3 C25A C24A Mg8 -15(2) . 2_656
C5C C6C C1C C2C -0.1(12) . .
C7C C6C C1C C2C 180.0(7) . .
C3C C2C C1C C6C 3.7(11) . .
C28C C2C C1C C6C 175.2(7) . .
C15A C20A C21A C23A 91.5(8) . .
C19A C20A C21A C23A -87.6(9) . .
C15A C20A C21A C37A -36.3(10) . .
C19A C20A C21A C37A 144.7(8) . .
C6A C7A C29A C30A -175.9(8) . .
C9A C7A C29A C30A 58.1(10) . .
C21C C37C C38C C39C 164.2(8) . .
Mg11 O1B C3B C4B -2.6(8) . .
Mg11 O1B C3B C2B 177.7(6) . .
C1A C6A C5A O3A 178.3(6) . .
C7A C6A C5A O3A -1.9(10) . .
C1A C6A C5A C4A 3.9(10) . .
C7A C6A C5A C4A -176.3(6) . .
C1A C6A C5A Mg1 154.8(16) . 2_656
C7A C6A C5A Mg1 -25(2) . 2_656
Mg1 O3A C5A C6A -171.1(6) 2_656 .
Mg1 O3A C5A C4A 3.6(7) 2_656 .
Mg11 O6A C12A C11A -0.9(9) 2_656 .
Mg11 O6A C12A C13A 177.5(6) 2_656 .
O5A C11A C12A O6A -5.6(11) . .
C10A C11A C12A O6A 174.5(7) . .
Mg11 C11A C12A O6A 0.6(6) 2_656 .
Mg1 C11A C12A O6A 2(2) . .
O5A C11A C12A C13A 176.0(7) . .
C10A C11A C12A C13A -3.9(11) . .
Mg11 C11A C12A C13A -177.7(7) 2_656 .
Mg1 C11A C12A C13A -176.3(12) . .
O5A C11A C12A Mg11 -6.2(6) . 2_656
C10A C11A C12A Mg11 173.9(7) . 2_656
Mg1 C11A C12A Mg11 1.4(16) . 2_656
C22C C23C C24C O10C 177.7(9) . .
C21C C23C C24C O10C 1.4(15) . .
C22C C23C C24C C25C -7.3(15) . .
C21C C23C C24C C25C 176.4(9) . .
Mg4 O10C C24C C23C 177.1(9) 2_656 .
Mg4 O10C C24C C25C 1.5(12) 2_656 .
C2B C28B C41B C42B 62.5(12) . .
C27B C28B C41B C42B -175.7(9) . .
Mg10 O11B C25B C24B 173.3(7) . .
Mg9 O11B C25B C24B 6.2(11) . .
Mg10 O11B C25B C26B -9.1(11) . .
Mg9 O11B C25B C26B -176.2(7) . .
Mg10 O11B C25B Mg9 167.1(9) . .
Mg9 O11B C25B Mg10 -167.1(9) . .
O10B C24B C25B O11B -8.2(13) . .
C23B C24B C25B O11B 173.1(8) . .
Mg9 C24B C25B O11B -4.5(8) . .
O10B C24B C25B C26B 174.3(8) . .
C23B C24B C25B C26B -4.4(12) . .
Mg9 C24B C25B C26B 178.0(8) . .
O10B C24B C25B Mg9 -3.7(7) . .
C23B C24B C25B Mg9 177.6(8) . .
O10B C24B C25B Mg10 7(3) . .
C23B C24B C25B Mg10 -171.9(17) . .
Mg9 C24B C25B Mg10 10(2) . .
Mg2 O2 C4C C3C 17.7(12) 2_656 .
Mg9 O2 C4C C3C 176.6(7) . .
Mg2 O2 C4C C5C -169.4(8) 2_656 .
Mg9 O2 C4C C5C -10.5(12) . .
Mg9 O2 C4C Mg2 158.8(8) . 2_656
Mg2 O2 C4C Mg9 -158.8(8) 2_656 .
O3C C5C C4C O2 6.7(14) . .
C6C C5C C4C O2 -169.7(8) . .
Mg9 C5C C4C O2 7.4(8) . .
O3C C5C C4C C3C 179.7(8) . .
C6C C5C C4C C3C 3.3(14) . .
Mg9 C5C C4C C3C -179.7(10) . .
O3C C5C C4C Mg2 -17(3) . 2_656
C6C C5C C4C Mg2 166.9(18) . 2_656
Mg9 C5C C4C Mg2 -16(2) . 2_656
O3C C5C C4C Mg9 -0.7(7) . .
C6C C5C C4C Mg9 -177.0(8) . .
C31C C30C C29C C7C 56.5(13) . .
C6C C7C C29C C30C -175.6(8) . .
C9C C7C C29C C30C 61.1(10) . .
Mg12 O2A C4A C3A -13.8(8) . .
Mg1 O2A C4A C3A 177.6(5) 2_656 .
Mg12 O2A C4A C5A 163.5(5) . .
Mg1 O2A C4A C5A -5.1(9) 2_656 .
Mg1 O2A C4A Mg12 -168.6(7) 2_656 .
Mg12 O2A C4A Mg1 168.6(7) . 2_656
O1A C3A C4A O2A 2.8(10) . .
C2A C3A C4A O2A -176.4(7) . .
Mg12 C3A C4A O2A 9.6(6) . .
O1A C3A C4A C5A -174.7(6) . .
C2A C3A C4A C5A 6.2(10) . .
Mg12 C3A C4A C5A -167.8(6) . .
O1A C3A C4A Mg12 -6.8(5) . .
C2A C3A C4A Mg12 174.0(7) . .
O1A C3A C4A Mg1 9(2) . 2_656
C2A C3A C4A Mg1 -170.1(14) . 2_656
Mg12 C3A C4A Mg1 15.8(17) . 2_656
C6A C5A C4A O2A 175.9(7) . .
O3A C5A C4A O2A 1.1(10) . .
Mg1 C5A C4A O2A 3.6(6) 2_656 .
C6A C5A C4A C3A -6.7(10) . .
O3A C5A C4A C3A 178.5(6) . .
Mg1 C5A C4A C3A -179.0(6) 2_656 .
C6A C5A C4A Mg12 -149.1(12) . .
O3A C5A C4A Mg12 36.2(19) . .
Mg1 C5A C4A Mg12 38.7(15) 2_656 .
C6A C5A C4A Mg1 172.2(7) . 2_656
O3A C5A C4A Mg1 -2.6(5) . 2_656
C10B C9B C8B C13B 2.2(11) . .
C7B C9B C8B C13B -177.6(8) . .
Mg4 O6B C12B C11B 10.1(10) . .
Mg4 O6B C12B C13B -170.0(7) . .
C20A C15A C16A C17A 2.3(12) . .
C20A C15A C16A C14A 176.5(6) . .
Mg2 O1C C3C C4C -1.5(10) 2_656 .
Mg2 O1C C3C C2C 173.9(7) 2_656 .
O2 C4C C3C O1C -11.5(13) . .
C5C C4C C3C O1C 175.7(8) . .
Mg2 C4C C3C O1C 1.0(7) 2_656 .
Mg9 C4C C3C O1C -3(3) . .
O2 C4C C3C C2C 173.1(8) . .
C5C C4C C3C C2C 0.3(14) . .
Mg2 C4C C3C C2C -174.4(8) 2_656 .
Mg9 C4C C3C C2C -179(2) . .
O2 C4C C3C Mg2 -12.5(8) . 2_656
C5C C4C C3C Mg2 174.7(10) . 2_656
Mg9 C4C C3C Mg2 -4(2) . 2_656
C1C C2C C3C O1C -178.7(7) . .
C28C C2C C3C O1C 9.2(12) . .
C1C C2C C3C C4C -3.7(12) . .
C28C C2C C3C C4C -175.7(8) . .
C1C C2C C3C Mg2 -163(2) . 2_656
C28C C2C C3C Mg2 25(3) . 2_656
C8B C9B C10B O4B 179.6(8) . .
C7B C9B C10B O4B -0.6(14) . .
C8B C9B C10B C11B -1.1(13) . .
C7B C9B C10B C11B 178.7(8) . .
C8B C9B C10B Mg3 176(2) . .
C7B C9B C10B Mg3 -4(3) . .
Mg3 O4B C10B C9B -178.7(7) . .
Mg3 O4B C10B C11B 1.9(10) . .
O1B C3B C2B C1B 177.7(6) . .
C4B C3B C2B C1B -2.0(11) . .
Mg11 C3B C2B C1B -176.4(17) . .
O1B C3B C2B C28B 0.4(11) . .
C4B C3B C2B C28B -179.2(6) . .
Mg11 C3B C2B C28B 6(2) . .
C41B C28B C2B C1B 37.1(10) . .
C27B C28B C2B C1B -88.6(9) . .
C41B C28B C2B C3B -145.9(8) . .
C27B C28B C2B C3B 88.4(8) . .
Mg6 O5C C11C C12C -179.6(7) . .
Mg7 O5C C11C C12C -8.0(10) . .
Mg6 O5C C11C C10C 5.3(10) . .
Mg7 O5C C11C C10C 176.8(7) . .
Mg7 O5C C11C Mg6 171.5(7) . .
Mg6 O5C C11C Mg7 -171.5(7) . .
O6C C12C C11C O5C 2.1(12) . .
C13C C12C C11C O5C 179.7(7) . .
Mg7 C12C C11C O5C 5.6(7) . .
O6C C12C C11C C10C 177.5(7) . .
C13C C12C C11C C10C -5.0(12) . .
Mg7 C12C C11C C10C -179.1(8) . .
O6C C12C C11C Mg6 1(3) . .
C13C C12C C11C Mg6 178.7(17) . .
Mg7 C12C C11C Mg6 5(2) . .
O6C C12C C11C Mg7 -3.5(6) . .
C13C C12C C11C Mg7 174.1(7) . .
C9C C10C C11C O5C -178.9(8) . .
O4C C10C C11C O5C -1.6(11) . .
C9C C10C C11C C12C 5.8(13) . .
O4C C10C C11C C12C -176.9(7) . .
C9C C10C C11C Mg6 -175.3(7) . .
O4C C10C C11C Mg6 2.0(5) . .
C9C C10C C11C Mg7 -170.8(19) . .
O4C C10C C11C Mg7 7(3) . .
Mg11 O2B C4B C3B 2.6(10) . .
Mg12 O2B C4B C3B -166.6(6) . .
Mg11 O2B C4B C5B 179.4(6) . .
Mg12 O2B C4B C5B 10.3(9) . .
Mg12 O2B C4B Mg11 -169.2(7) . .
Mg11 O2B C4B Mg12 169.2(7) . .
O1B C3B C4B O2B 0.0(11) . .
C2B C3B C4B O2B 179.7(7) . .
Mg11 C3B C4B O2B -1.8(7) . .
O1B C3B C4B C5B -176.9(7) . .
C2B C3B C4B C5B 2.8(12) . .
Mg11 C3B C4B C5B -178.7(7) . .
O1B C3B C4B Mg11 1.8(6) . .
C2B C3B C4B Mg11 -178.5(7) . .
O1B C3B C4B Mg12 -28(2) . .
C2B C3B C4B Mg12 151.8(13) . .
Mg11 C3B C4B Mg12 -29.7(16) . .
C6B C5B C4B O2B -178.0(7) . .
O3B C5B C4B O2B -0.1(11) . .
C6B C5B C4B C3B -1.0(11) . .
O3B C5B C4B C3B 176.8(7) . .
C6B C5B C4B Mg11 -176.5(17) . .
O3B C5B C4B Mg11 1(2) . .
C6B C5B C4B Mg12 -170.9(7) . .
O3B C5B C4B Mg12 6.9(6) . .
Mg7 O7O C4S N2S 165.2(8) . .
C6S N2S C4S O7O 178.0(13) . .
C5S N2S C4S O7O 3(3) . .
Mg2 O9A C19A C18A 8.0(12) . .
Mg2 O9A C19A C20A -179.1(7) . .
C15A C20A C19A O9A -178.8(8) . .
C21A C20A C19A O9A 0.3(13) . .
C15A C20A C19A C18A -6.0(14) . .
C21A C20A C19A C18A 173.1(9) . .
C15A C20A C19A Mg2 179(3) . .
C21A C20A C19A Mg2 -2(3) . .
C3W C2W N1W C5W 31(3) . .
C1W C2W N1W C5W 148(3) . .
Mg4 O5B C11B C12B -6.9(13) . .
Mg3 O5B C11B C12B 177.4(7) . .
Mg4 O5B C11B C10B 173.4(8) . .
Mg3 O5B C11B C10B -2.3(13) . .
Mg3 O5B C11B Mg4 -175.7(11) . .
Mg4 O5B C11B Mg3 175.7(11) . .
O6B C12B C11B O5B -2.3(14) . .
C13B C12B C11B O5B 177.8(9) . .
Mg4 C12B C11B O5B 4.9(9) . .
O6B C12B C11B C10B 177.4(8) . .
C13B C12B C11B C10B -2.5(13) . .
Mg4 C12B C11B C10B -175.4(9) . .
O6B C12B C11B Mg4 -7.2(7) . .
C13B C12B C11B Mg4 172.9(8) . .
O6B C12B C11B Mg3 4(3) . .
C13B C12B C11B Mg3 -176(2) . .
Mg4 C12B C11B Mg3 12(2) . .
C9B C10B C11B O5B -179.1(9) . .
O4B C10B C11B O5B 0.4(14) . .
Mg3 C10B C11B O5B 1.7(9) . .
C9B C10B C11B C12B 1.2(13) . .
O4B C10B C11B C12B -179.4(8) . .
Mg3 C10B C11B C12B -178.1(9) . .
C9B C10B C11B Mg4 -162(2) . .
O4B C10B C11B Mg4 18(3) . .
Mg3 C10B C11B Mg4 19(3) . .
C9B C10B C11B Mg3 179.3(8) . .
O4B C10B C11B Mg3 -1.3(7) . .
C9B C8B C13B C12B -3.3(11) . .
C9B C8B C13B C14B -176.5(8) . .
O6B C12B C13B C8B -176.3(7) . .
C11B C12B C13B C8B 3.5(13) . .
Mg4 C12B C13B C8B 161.0(17) . .
O6B C12B C13B C14B -2.9(12) . .
C11B C12B C13B C14B 177.0(8) . .
Mg4 C12B C13B C14B -26(3) . .
C16B C14B C13B C8B 87.4(10) . .
C33B C14B C13B C8B -37.8(11) . .
C16B C14B C13B C12B -85.6(10) . .
C33B C14B C13B C12B 149.2(8) . .
C24B C23B C21B C20B 83.9(10) . .
C22B C23B C21B C20B -93.2(9) . .
C24B C23B C21B C37' -146.3(8) . .
C22B C23B C21B C37' 36.5(11) . .
C24B C23B C21B C37B -146.3(8) . .
C22B C23B C21B C37B 36.5(11) . .
C19B C20B C21B C23B -89.1(9) . .
C15B C20B C21B C23B 85.7(10) . .
C19B C20B C21B C37' 142.2(8) . .
C15B C20B C21B C37' -43.0(11) . .
C19B C20B C21B C37B 142.2(8) . .
C15B C20B C21B C37B -43.0(11) . .
C38' C37B C21B C23B -175.2(13) . .
C38B C37B C21B C23B 63.2(12) . .
C38' C37B C21B C20B -46.6(15) . .
C38B C37B C21B C20B -168.1(10) . .
C38' C37B C21B C37' 0(33) . .
C38B C37B C21B C37' 0(100) . .
C10A C9A C8A C13A 0.6(10) . .
C7A C9A C8A C13A 179.6(7) . .
O3B C5B C6B C1B -179.1(7) . .
C4B C5B C6B C1B -1.5(11) . .
O3B C5B C6B C7B 1.2(11) . .
C4B C5B C6B C7B 178.7(7) . .
C24B C23B C22B C27B -0.2(10) . .
C21B C23B C22B C27B 177.0(8) . .
C9A C8A C13A C12A -1.2(10) . .
C9A C8A C13A C14A -178.9(7) . .
O6A C12A C13A C8A -175.6(6) . .
C11A C12A C13A C8A 2.8(11) . .
Mg11 C12A C13A C8A -168.7(17) 2_656 .
O6A C12A C13A C14A 2.2(11) . .
C11A C12A C13A C14A -179.4(7) . .
Mg11 C12A C13A C14A 9(3) 2_656 .
C30B C29B C7B C9B 64.4(11) . .
C30B C29B C7B C6B -168.4(8) . .
C10B C9B C7B C29B -144.5(9) . .
C8B C9B C7B C29B 35.3(11) . .
C10B C9B C7B C6B 84.7(9) . .
C8B C9B C7B C6B -95.5(8) . .
C1B C6B C7B C29B -38.4(10) . .
C5B C6B C7B C29B 141.3(8) . .
C1B C6B C7B C9B 93.3(8) . .
C5B C6B C7B C9B -87.0(8) . .
Mg8 O12C C26C C27C 175.1(8) . .
Mg8 O12C C26C C25C -2.1(13) . .
C22C C27C C26C O12C -179.3(9) . .
C28C C27C C26C O12C 1.8(16) . .
C22C C27C C26C C25C -2.2(16) . .
C28C C27C C26C C25C 178.9(10) . .
C22C C27C C26C Mg8 -166(3) . .
C28C C27C C26C Mg8 15(4) . .
C37C C38C C39C C40C 58.3(13) . .
C8A C13A C14A C33A -41.9(10) . .
C12A C13A C14A C33A 140.3(7) . .
C8A C13A C14A C16A 86.5(8) . .
C12A C13A C14A C16A -91.2(8) . .
C34A C33A C14A C13A -57.6(10) . .
C34A C33A C14A C16A 175.6(7) . .
C17A C16A C14A C13A 83.2(9) . .
C15A C16A C14A C13A -91.0(8) . .
C17A C16A C14A C33A -147.3(8) . .
C15A C16A C14A C33A 38.5(10) . .
C23B C22B C27B C26B 0.3(11) . .
C23B C22B C27B C28B -180.0(7) . .
C41B C28B C27B C22B -30.4(10) . .
C2B C28B C27B C22B 93.5(8) . .
C41B C28B C27B C26B 149.3(9) . .
C2B C28B C27B C26B -86.8(9) . .
C22B C27B C26B O12B -177.5(8) . .
C28B C27B C26B O12B 2.8(13) . .
C22B C27B C26B C25B -2.5(13) . .
C28B C27B C26B C25B 177.8(8) . .
C22B C27B C26B Mg10 -179(100) . .
C28B C27B C26B Mg10 1(3) . .
Mg10 O12B C26B C27B -179.3(7) . .
Mg10 O12B C26B C25B 5.5(10) . .
O11B C25B C26B C27B -173.2(8) . .
C24B C25B C26B C27B 4.5(13) . .
Mg9 C25B C26B C27B 178.2(15) . .
Mg10 C25B C26B C27B -179.2(9) . .
O11B C25B C26B O12B 2.2(12) . .
C24B C25B C26B O12B 179.8(8) . .
Mg9 C25B C26B O12B -6(3) . .
Mg10 C25B C26B O12B -3.8(7) . .
O11B C25B C26B Mg10 6.0(7) . .
C24B C25B C26B Mg10 -176.3(8) . .
Mg9 C25B C26B Mg10 -3(2) . .
C23A C22A C27A C26A -1.4(11) . .
C23A C22A C27A C28A -178.9(7) . .
O12A C26A C27A C22A -176.7(7) . .
C25A C26A C27A C22A 0.5(11) . .
Mg3 C26A C27A C22A -166(2) . .
O12A C26A C27A C28A 1.0(11) . .
C25A C26A C27A C28A 178.2(7) . .
Mg3 C26A C27A C28A 11(3) . .
C2A C28A C27A C22A 90.6(9) . .
C41A C28A C27A C22A -36.4(10) . .
C2A C28A C27A C26A -86.9(8) . .
C41A C28A C27A C26A 146.1(7) . .
Mg8 O11C C25C C26C 9.0(16) . .
Mg4 O11C C25C C26C 173.5(10) 2_656 .
Mg8 O11C C25C C24C -170.1(9) . .
Mg4 O11C C25C C24C -5.6(16) 2_656 .
Mg4 O11C C25C Mg8 164.5(12) 2_656 .
Mg8 O11C C25C Mg4 -164.5(12) . 2_656
O12C C26C C25C O11C -4.8(18) . .
C27C C26C C25C O11C 178.0(11) . .
Mg8 C26C C25C O11C -6.3(11) . .
O12C C26C C25C C24C 174.3(10) . .
C27C C26C C25C C24C -2.9(18) . .
Mg8 C26C C25C C24C 172.8(11) . .
O12C C26C C25C Mg8 1.5(9) . .
C27C C26C C25C Mg8 -175.7(11) . .
O12C C26C C25C Mg4 9(4) . 2_656
C27C C26C C25C Mg4 -168(2) . 2_656
Mg8 C26C C25C Mg4 8(3) . 2_656
C23C C24C C25C O11C -173.0(11) . .
O10C C24C C25C O11C 2.7(17) . .
C23C C24C C25C C26C 8.0(18) . .
O10C C24C C25C C26C -176.3(10) . .
C23C C24C C25C Mg8 162(3) . .
O10C C24C C25C Mg8 -22(4) . .
C23C C24C C25C Mg4 -176.7(10) . 2_656
O10C C24C C25C Mg4 -1.1(8) . 2_656
C16B C14B C33B C34B 176.8(9) . .
C13B C14B C33B C34B -58.9(12) . .
C14C C33C C34C C35C 174.6(13) . .
C7B C29B C30B C31B -175.7(11) . .
C2A C28A C41A C42A 172.8(7) . .
C27A C28A C41A C42A -63.4(10) . .
Mg10 O8A C18A C19A -174.7(10) 2_656 .
Mg2 O8A C18A C19A -0.2(18) . .
Mg10 O8A C18A C17A -1.6(18) 2_656 .
Mg2 O8A C18A C17A 172.8(9) . .
Mg2 O8A C18A Mg10 174.4(18) . 2_656
Mg10 O8A C18A Mg2 -174.4(18) 2_656 .
O9A C19A C18A O8A -5.6(19) . .
C20A C19A C18A O8A -178.7(12) . .
Mg2 C19A C18A O8A 0.2(13) . .
O9A C19A C18A C17A -178.6(10) . .
C20A C19A C18A C17A 8.3(17) . .
Mg2 C19A C18A C17A -172.9(11) . .
O9A C19A C18A Mg10 -17(3) . 2_656
C20A C19A C18A Mg10 170(2) . 2_656
Mg2 C19A C18A Mg10 -11(3) . 2_656
O9A C19A C18A Mg2 -5.8(9) . .
C20A C19A C18A Mg2 -178.8(10) . .
C8C C13C C14C C16C 91.0(8) . .
C12C C13C C14C C16C -88.4(8) . .
C8C C13C C14C C33C -37.2(10) . .
C12C C13C C14C C33C 143.4(7) . .
C15C C16C C14C C13C -88.5(8) . .
C17C C16C C14C C13C 84.9(8) . .
C15C C16C C14C C33C 41.0(9) . .
C17C C16C C14C C33C -145.6(7) . .
C34C C33C C14C C13C -59.3(10) . .
C34C C33C C14C C16C 172.3(7) . .
Mg6 O6I C1Q O9I -49(2) . .
Mg6 O6I C1Q C2Q 129.8(14) . .
Mg9 O9I C1Q O6I 74(2) . .
Mg9 O9I C1Q C2Q -104.8(16) . .
C2P C3P C4P C5P 37.2(18) . .
C23A C21A C37A C38A 60.6(10) . .
C20A C21A C37A C38A -174.1(8) . .
C28A C41A C42A C43A -162.2(8) . .
C21A C37A C38A C39A 158.6(14) . .
C15A C16A C17A O7A 178.1(8) . .
C14A C16A C17A O7A 3.7(13) . .
C15A C16A C17A C18A 0.0(13) . .
C14A C16A C17A C18A -174.4(9) . .
C15A C16A C17A Mg10 -178(2) . 2_656
C14A C16A C17A Mg10 8(3) . 2_656
Mg10 O7A C17A C16A 178.6(7) 2_656 .
Mg10 O7A C17A C18A -3.2(11) 2_656 .
O8A C18A C17A C16A -178.4(12) . .
C19A C18A C17A C16A -5.3(16) . .
Mg10 C18A C17A C16A -179.5(9) 2_656 .
Mg2 C18A C17A C16A -162(2) . .
O8A C18A C17A O7A 3.3(17) . .
C19A C18A C17A O7A 176.4(10) . .
Mg10 C18A C17A O7A 2.2(7) 2_656 .
Mg2 C18A C17A O7A 20(3) . .
O8A C18A C17A Mg10 1.1(12) . 2_656
C19A C18A C17A Mg10 174.2(12) . 2_656
Mg2 C18A C17A Mg10 17(2) . 2_656
C29C C30C C31C C32C 175.1(13) . .
C5B C6B C1B C2B 2.4(11) . .
C7B C6B C1B C2B -177.9(7) . .
C3B C2B C1B C6B -0.7(11) . .
C28B C2B C1B C6B 176.4(6) . .
C27A C22A C23A C24A 2.6(12) . .
C27A C22A C23A C21A 176.9(7) . .
O10A C24A C23A C22A 179.4(7) . .
C25A C24A C23A C22A -2.8(12) . .
Mg8 C24A C23A C22A -161(2) 2_656 .
O10A C24A C23A C21A 4.6(11) . .
C25A C24A C23A C21A -177.6(7) . .
Mg8 C24A C23A C21A 24(3) 2_656 .
C20A C21A C23A C22A -88.0(9) . .
C37A C21A C23A C22A 39.6(11) . .
C20A C21A C23A C24A 86.3(8) . .
C37A C21A C23A C24A -146.1(7) . .
C7A C29A C30A C31A 179.8(13) . .
C41A C42A C43A C44A -63.6(12) . .
Mg11 O11I C1P O10I -46(2) . .
Mg11 O11I C1P C2P 128.1(13) . .
Mg10 O10I C1P O11I 77(2) . .
Mg10 O10I C1P C2P -97.3(18) . .
C14A C33A C34A C35A -160.1(12) . .
C14B C33B C34B C35B -160(3) . .
Mg8 O8I C1W O2I -32(10) . .
Mg8 O8I C1W C2W 140(3) . .
Mg2 O2I C1W O8I 73(8) 2_656 .
Mg2 O2I C1W C2W -99(5) 2_656 .
N1W C2W C1W O8I -169(4) . .
C3W C2W C1W O8I -62(5) . .
N1W C2W C1W O2I 3(5) . .
C3W C2W C1W O2I 111(4) . .
C5Q N1Q C2Q C1Q 144.5(14) . .
C5Q N1Q C2Q C3Q 15.7(19) . .
O6I C1Q C2Q N1Q 175.5(11) . .
O9I C1Q C2Q N1Q -5.4(17) . .
O6I C1Q C2Q C3Q -65(2) . .
O9I C1Q C2Q C3Q 114.4(16) . .
C4Q C3Q C2Q N1Q -27(2) . .
C4Q C3Q C2Q C1Q -151.5(19) . .
C2Q N1Q C5Q C4Q -1(2) . .
C2W N1W C5W C4W -10(4) . .
Mg1 O1O C1S N1S 166.6(16) . .
C3S N1S C1S O1O 5(3) . .
C2S N1S C1S O1O -175.5(19) . .
N1W C2W C3W C4W -40.5(18) . .
C1W C2W C3W C4W -150(3) . .
C28C C41C C42C C43C -175.5(18) . .
C2Q C3Q C4Q C5Q 27(3) . .
N1Q C5Q C4Q C3Q -16(3) . .
C5P N1P C2P C1P 148.7(15) . .
C5P N1P C2P C3P 14.5(17) . .
O11I C1P C2P N1P 176.9(13) . .
O10I C1P C2P N1P -9(2) . .
O11I C1P C2P C3P -63.0(18) . .
O10I C1P C2P C3P 111.6(15) . .
C4P C3P C2P N1P -32.8(17) . .
C4P C3P C2P C1P -160.1(14) . .
C33C C34C C35C C36C -164.4(16) . .
C2P N1P C5P C4P 4.7(19) . .
C3P C4P C5P N1P -26.3(19) . .
N1W C5W C4W C3W -17(4) . .
C2W C3W C4W C5W 38(4) . .
C33A C34A C35A C36A 173(3) . .
C28B C41B C42B C43B 156(3) . .
C37A C38A C39A C40A 50(2) . .
C41C C42C C43C C44C 178(3) . .
C33B C34B C35B C36B 178(3) . .
C29A C30A C31A C32A 166(3) . .
C29B C30B C31B C32B -127(4) . .
C41B C42B C43B C44B -104(4) . .
C38' C37B C38B C39B 56(2) . .
C21B C37B C38B C39B -178.6(19) . .
C38' C37B C38B C37' 0(100) . .
C21B C37B C38B C37' 0(100) . .
C38B C37B C38' C39' 56(5) . .
C21B C37B C38' C39' -69(6) . .
C38B C37B C38' C37' 0(100) . .
C21B C37B C38' C37' 0(100) . .
C37' C38' C39' C40' -176(7) . .
C37B C38' C39' C40' -176(7) . .
C37' C38B C39B C40B -180(5) . .
C37B C38B C39B C40B -180(5) . .
C39' C38' C37' C38B 56(5) . .
C37B C38' C37' C38B 0(100) . .
C39' C38' C37' C21B -69(5) . .
C37B C38' C37' C21B 0(40) . .
C39B C38B C37' C38' 56(2) . .
C37B C38B C37' C38' 0(100) . .
C39B C38B C37' C21B -178.6(19) . .
C37B C38B C37' C21B 0(74) . .
C23B C21B C37' C38' -175.2(13) . .
C20B C21B C37' C38' -46.6(15) . .
C37B C21B C37' C38' 0(100) . .
C23B C21B C37' C38B 63.2(12) . .
C20B C21B C37' C38B -168.1(10) . .
C37B C21B C37' C38B 0(100) . .
